data_7715179
loop_
_publ_author_name
'Xie, Jia-Nan'
'Li, Yun-Lan'
'Wang, Hai-Ling'
'Xiao, Zi-Xin'
'Zhu, Zhong-Hong'
'Liang, Fu-Pei'
'Zou, Hua-Hong'

_publ_section_title
;
 Different anion (NO<sub>3</sub><sup>-</sup> and
 OAc<sup>-</sup>)-controlled construction of dysprosium clusters with
 different shapes.
;
_journal_issue 12
_journal_name_full 'Dalton transactions (Cambridge, England : 2003)'
_journal_page_first 5665
_journal_page_last 5675
_journal_paper_doi 10.1039/d3dt03314g
_journal_volume 53
_journal_year 2024
_chemical_formula_moiety 'C167 H171 Dy14 N7 O91, 7(H2 O), 23[C2H3N], 23[H2O], 1[C2H3N], 1[H2O], 0.75[]'
_chemical_formula_sum 'C215 H305 Dy14 N31 O122'
_chemical_formula_weight 7550.88
_space_group_crystal_system monoclinic
_space_group_IT_number 14
_space_group_name_Hall '-P 2yn'
_space_group_name_H-M_alt 'P 1 21/n 1'
_atom_sites_solution_hydrogens mixed
_audit_creation_date 2024-01-03
_audit_creation_method
;
Olex2 1.5-dev
(compiled 2023.12.20 svn.rf89b8cd1 for OlexSys, GUI svn.r6697)
;
_audit_update_record
;
2024-01-31 deposited with the CCDC.	2024-02-16 downloaded from the CCDC.
;
_cell_angle_alpha 90
_cell_angle_beta 92.0920(10)
_cell_angle_gamma 90
_cell_formula_units_Z 4
_cell_length_a 26.3873(3)
_cell_length_b 27.8871(5)
_cell_length_c 38.2827(5)
_cell_measurement_reflns_used 92635
_cell_measurement_temperature 100.0(4)
_cell_measurement_theta_max 59.9100
_cell_measurement_theta_min 1.9020
_cell_volume 28152.1(7)
_computing_cell_refinement 'CrysAlisPro 1.171.42.84a (Rigaku OD, 2023)'
_computing_data_collection 'CrysAlisPro 1.171.42.84a (Rigaku OD, 2023)'
_computing_data_reduction 'CrysAlisPro 1.171.42.84a (Rigaku OD, 2023)'
_computing_molecular_graphics 'Olex2 1.5-dev (Dolomanov et al., 2009)'
_computing_publication_material 'Olex2 1.5-dev (Dolomanov et al., 2009)'
_computing_structure_refinement 'SHELXL 2018/3 (Sheldrick, 2015)'
_computing_structure_solution 'olex2.solve 1.3 (Bourhis et al., 2015)'
_diffrn_ambient_temperature 100.15
_diffrn_detector_area_resol_mean 10.0000
_diffrn_detector_type HyPix
_diffrn_measured_fraction_theta_full 1.000
_diffrn_measured_fraction_theta_max 0.972
_diffrn_measurement_details
;
List of Runs (angles in degrees, time in seconds):

  # Type    Start    End  Width  t~exp~   \w     \q     \k     \f   Frames
#--------------------------------------------------------------------------
  1  \w    -30.00  36.00   0.50    0.75    --   -1.09 -94.00 -76.00  132
  2  \w    -38.00  30.00   0.50    0.75    --   -1.09  94.00  33.00  136
  3  \w     84.00 149.00   0.50    3.80    --   75.54  94.00  33.00  130
  4  \w      2.00 106.00   0.50    3.80    --   75.54 -94.00 -76.00  208
  5  \w   -151.00 -84.00   0.50    3.80    --  -77.72 -94.00 -76.00  134
  6  \w   -106.00  -4.00   0.50    3.80    --  -77.72  94.00  33.00  204
  7  \w     -8.00  37.00   0.50    0.75    --   -1.09 -99.00 150.00   90
  8  \w     -8.00  37.00   0.50    0.75    --   -1.09 -99.00  30.00   90
  9  \w     -8.00  37.00   0.50    0.75    --   -1.09 -99.00-120.00   90
 10  \w     -8.00  37.00   0.50    0.75    --   -1.09 -99.00-150.00   90
 11  \w     -8.00  37.00   0.50    0.75    --   -1.09 -99.00-180.00   90
 12  \w     -8.00  37.00   0.50    0.75    --   -1.09 -99.00 120.00   90
 13  \w      1.00  96.00   0.50    3.80    --   75.54 -57.00-180.00  190
 14  \w     79.00 147.00   0.50    3.80    --   75.54 125.00 120.00  136
 15  \w     79.00 147.00   0.50    3.80    --   75.54 125.00  60.00  136
 16  \w     47.00 150.00   0.50    3.80    --   75.54  77.00 -60.00  206
 17  \w     53.00 150.00   0.50    3.80    --   75.54  57.00   0.00  194
 18  \w   -151.00-103.00   0.50    3.80    --  -77.72 -99.00-120.00   96
 19  \w   -145.00-119.00   0.50    3.80    --  -77.72 -99.00-180.00   52
 20  \w    -31.00  -1.00   0.50    3.80    --  -77.72  38.00-120.00   60
 21  \w    -70.00 -45.00   0.50    3.80    --  -77.72  38.00-120.00   50
;
_diffrn_measurement_device 'four-circle diffractometer'
_diffrn_measurement_device_type 'ROD, Synergy Custom system, HyPix'
_diffrn_measurement_method '\w scans'
_diffrn_radiation_type GaK\a
_diffrn_radiation_wavelength 1.3405
_diffrn_reflns_av_R_equivalents 0.2983
_diffrn_reflns_av_unetI/netI 0.1457
_diffrn_reflns_Laue_measured_fraction_full 1.000
_diffrn_reflns_Laue_measured_fraction_max 0.972
_diffrn_reflns_limit_h_max 33
_diffrn_reflns_limit_h_min -34
_diffrn_reflns_limit_k_max 35
_diffrn_reflns_limit_k_min -35
_diffrn_reflns_limit_l_max 49
_diffrn_reflns_limit_l_min -43
_diffrn_reflns_number 290267
_diffrn_reflns_point_group_measured_fraction_full 1.000
_diffrn_reflns_point_group_measured_fraction_max 0.972
_diffrn_reflns_theta_full 53.543
_diffrn_reflns_theta_max 60.199
_diffrn_reflns_theta_min 2.008
_exptl_absorpt_coefficient_mu 19.748
_exptl_absorpt_correction_T_max 1.00000
_exptl_absorpt_correction_T_min 0.37171
_exptl_absorpt_correction_type multi-scan
_exptl_absorpt_process_details
;
CrysAlisPro 1.171.42.84a (Rigaku Oxford Diffraction, 2023)
Empirical absorption correction using spherical harmonics,
implemented in SCALE3 ABSPACK scaling algorithm.
;
_exptl_crystal_colour yellow
_exptl_crystal_colour_primary yellow
_exptl_crystal_density_diffrn 1.782
_exptl_crystal_description block
_exptl_crystal_F_000 14848
_exptl_crystal_size_max 0.1
_exptl_crystal_size_mid 0.1
_exptl_crystal_size_min 0.1
_refine_diff_density_max 8.978
_refine_diff_density_min -6.647
_refine_diff_density_rms 0.554
_refine_ls_extinction_method none
_refine_ls_goodness_of_fit_ref 1.695
_refine_ls_hydrogen_treatment constr
_refine_ls_matrix_type full
_refine_ls_number_parameters 2764
_refine_ls_number_reflns 62206
_refine_ls_number_restraints 4517
_refine_ls_restrained_S_all 1.682
_refine_ls_R_factor_all 0.2147
_refine_ls_R_factor_gt 0.1815
_refine_ls_shift/su_max 0.004
_refine_ls_shift/su_mean 0.000
_refine_ls_structure_factor_coef Fsqd
_refine_ls_weighting_details 'w=1/[\s^2^(Fo^2^)+(0.2000P)^2^] where P=(Fo^2^+2Fc^2^)/3'
_refine_ls_weighting_scheme calc
_refine_ls_wR_factor_gt 0.4466
_refine_ls_wR_factor_ref 0.4694
_reflns_Friedel_coverage 0.000
_reflns_number_gt 41408
_reflns_number_total 62206
_reflns_threshold_expression 'I > 2\s(I)'
_cod_data_source_file d3dt03314g2.cif
_cod_data_source_block cgh-dy_auto_sq
_cod_depositor_comments 'Adding full bibliography for 7715177--7715179.cif.'
_cod_database_code 7715179
_shelx_shelxl_version_number 2018/3
_shelx_space_group_comment
;
The symmetry employed for this shelxl refinement is uniquely defined
by the following loop, which should always be used as a source of
symmetry information in preference to the above space-group names.
They are only intended as comments.
;
_shelx_estimated_absorpt_t_max 0.243
_shelx_estimated_absorpt_t_min 0.243
_olex2_refinement_description
;
1. Fixed Uiso
 At 1.2 times of:
  All C(H) groups
 At 1.5 times of:
  All C(H,H,H) groups, All C(H,H,H,H,H,H) groups, All O(H,H) groups
2. Restrained distances
 H95B-O94
 1 with sigma of 0.1
 H89A-O95
 1 with sigma of 0.1
 O65-H89B
 1 with sigma of 0.1
 H93B-O31
 1 with sigma of 0.1
 H93A-O92
 1 with sigma of 0.1
 H94A-O93
 1 with sigma of 0.1
 H90B-O89
 1 with sigma of 0.1
 H94B-O40
 1 with sigma of 0.1
 O64-C04W \\sim O64A-C3
 with sigma of 0.02
 O60-C04O \\sim O60A-C1
 with sigma of 0.02
 O51-C07F \\sim O51A-C07G
 with sigma of 0.02
 C04W-C066 \\sim C3-C4
 with sigma of 0.02
 N5-C059 \\sim N5A-C0
 with sigma of 0.02
 N5-C082 \\sim N5A-C7
 with sigma of 0.02
 C059-C06W \\sim C0-C5
 with sigma of 0.02
 O46-C07S \\sim O46A-C07T
 with sigma of 0.02
 O46-C07R \\sim O46A-C9
 with sigma of 0.02
 C066-C07W \\sim C4-C07X
 with sigma of 0.02
 C06W-C07W \\sim C5-C07X
 with sigma of 0.02
 C082-C69 \\sim C7-C69A
 with sigma of 0.02
 C235-C07R \\sim C2-C9
 with sigma of 0.02
 C235-CXF \\sim C2-CXG
 with sigma of 0.02
 C07R-C07F \\sim C9-C07G
 with sigma of 0.02
 C07F-C69 \\sim C07G-C69A
 with sigma of 0.02
 C69-CXE \\sim C69A-C8
 with sigma of 0.02
 CXE-CXF \\sim C8-CXG
 with sigma of 0.02
 O64-C066 \\sim O64A-C4
 with sigma of 0.04
 O51-C07R \\sim O51A-C9
 with sigma of 0.04
 O51-C69 \\sim O51A-C69A
 with sigma of 0.04
 C04O-C04W \\sim C1-C3
 with sigma of 0.04
 C04O-C059 \\sim C1-C0
 with sigma of 0.04
 C04W-C059 \\sim C3-C0
 with sigma of 0.04
 C04W-C07W \\sim C3-C07X
 with sigma of 0.04
 N5-C06W \\sim N5A-C5
 with sigma of 0.04
 N5-C69 \\sim N5A-C69A
 with sigma of 0.04
 C059-C07W \\sim C0-C07X
 with sigma of 0.04
 C059-C082 \\sim C0-C7
 with sigma of 0.04
 O46-C235 \\sim O46A-C2
 with sigma of 0.04
 O46-C07F \\sim O46A-C07G
 with sigma of 0.04
 C066-C06W \\sim C4-C5
 with sigma of 0.04
 C07S-C07R \\sim C07T-C9
 with sigma of 0.04
 C082-C07F \\sim C7-C07G
 with sigma of 0.04
 C082-CXE \\sim C7-C8
 with sigma of 0.04
 C235-C07F \\sim C2-C07G
 with sigma of 0.04
 C235-CXE \\sim C2-C8
 with sigma of 0.04
 C07R-C69 \\sim C9-C69A
 with sigma of 0.04
 C07R-CXF \\sim C9-CXG
 with sigma of 0.04
 C07F-CXE \\sim C07G-C8
 with sigma of 0.04
 C69-CXF \\sim C69A-CXG
 with sigma of 0.04
3. Uiso/Uaniso restraints and constraints
C5 \\sim C2 \\sim C9 \\sim CXG \\sim C07G \\sim O46A \\sim C8 \\sim C69A \\sim
O51A \\sim C07T \\sim C7 \\sim N5A \\sim C0 \\sim C1 \\sim C3 \\sim C07X \\sim
O55A \\sim O60A \\sim C4 \\sim O64A \\sim C059 \\sim C04O \\sim O60 \\sim C03X
\\sim C04W \\sim C066 \\sim O64 \\sim N5 \\sim C06W \\sim C07W \\sim C06V \\sim
C082 \\sim C69 \\sim C07F \\sim CXE \\sim O51 \\sim C07R \\sim CXF \\sim O46
\\sim C235 \\sim C07S: within 2A with sigma of 0.001 and sigma for terminal
atoms of 0.002 within 2A
Uanis(C04Y) \\sim Ueq, Uanis(O35) \\sim Ueq, Uanis(C053) \\sim Ueq, Uanis(C04D)
\\sim Ueq, Uanis(C04F) \\sim Ueq, Uanis(C068) \\sim Ueq, Uanis(O34) \\sim Ueq,
Uanis(C06X) \\sim Ueq, Uanis(N4) \\sim Ueq, Uanis(C07Q) \\sim Ueq, Uanis(C040)
\\sim Ueq, Uanis(C055) \\sim Ueq, Uanis(C05H) \\sim Ueq, Uanis(C05N) \\sim Ueq,
Uanis(C076) \\sim Ueq, Uanis(C05U) \\sim Ueq, Uanis(C05W) \\sim Ueq,
Uanis(C06L) \\sim Ueq, Uanis(O47) \\sim Ueq, Uanis(O44) \\sim Ueq, Uanis(O45)
\\sim Ueq, Uanis(C074) \\sim Ueq: with sigma of 0.005 and sigma for terminal
atoms of 0.01
Uanis(C03M) \\sim Ueq: with sigma of 0.005 and sigma for terminal atoms of 0.01
Uanis(Dy1) \\sim Ueq: with sigma of 0.001 and sigma for terminal atoms of 0.002
4. Rigid body (RIGU) restrains
 All non-hydrogen atoms
 with sigma for 1-2 distances of 0.0001 and sigma for 1-3 distances of 0.0001
5. Others
 Sof(HH)=Sof(HI)=Sof(HJ)=Sof(C2)=Sof(H2A)=Sof(C9)=Sof(C07G)=Sof(C69A)=Sof(C8)=
 Sof(H8A)=Sof(CXG)=Sof(HXG)=Sof(C1)=Sof(O60A)=Sof(C3)=Sof(C0)=Sof(C4)=Sof(H4A)=
 Sof(O64A)=Sof(N5A)=Sof(C5)=Sof(H5A)=Sof(C07X)=Sof(H14)=Sof(C7)=Sof(H7A)=
 Sof(O51A)=Sof(O46A)=Sof(C07T)=Sof(H15)=Sof(HP)=Sof(HQ)=1-FVAR(1)
 Sof(O64)=Sof(O60)=Sof(O51)=Sof(C04O)=Sof(C04W)=Sof(N5)=Sof(C059)=Sof(O46)=
 Sof(C066)=Sof(H066)=Sof(H8)=Sof(HK)=Sof(HL)=Sof(C06W)=Sof(H9)=Sof(C07S)=
 Sof(H11)=Sof(HN)=Sof(HO)=Sof(C07W)=Sof(H13)=Sof(C082)=Sof(H082)=Sof(C235)=
 Sof(H235)=Sof(C07R)=Sof(C07F)=Sof(C69)=Sof(CXE)=Sof(HXE)=Sof(CXF)=Sof(HXF)=
 FVAR(1)
6.a Riding coordinates:
 O91(H91A,H91B), O90(H90A,H90B), O93(H93A,H93B), O94(H94A,H94B), O95(H95A,
 H95B), O92(H92A,H92B), O89(H89A,H89B)
6.b Me refined with riding coordinates:
 C06V(HH,HI,HJ), C06V(H8,HK,HL)
6.c Aromatic/amide H refined with riding coordinates:
 C03E(H03G), C03M(H03M), C03S(H03U), C03V(H03V), C048(H048), C04I(H04M),
 C04L(H04Q), C04V(H04V), C04Y(H04Y), C05C(H05D), C05E(H05E), C05F(H05F),
 C05H(H05J), C05V(H05Z), C064(H064), C066(H066), C068(H068), C06E(H06S),
 C06F(H06T), C06G(H06U), C06L(H06), C06M(H2), C06N(H3), C06P(H4), C06R(H5),
 C06T(H6), C06U(H7), C06W(H9), C06X(H10), C076(H076), C079(H079), C07B(H07M),
 C07D(H07N), C07K(H07R), C07M(H07V), C07N(H07W), C07P(H07Z), C07Q(H07),
 C07U(H12), C07W(H13), C082(H082), C087(H087), C088(H088), C87(H87), C73(H73),
 C235(H235), CXE(HXE), CXF(HXF), C2(H2A), C8(H8A), CXG(HXG), C4(H4A), C5(H5A),
 C07X(H14), C7(H7A)
6.d Fitted hexagon refined as free rotating group:
 C235(C07R,C07F,C69,CXE,CXF), C2(C9,C07G,C69A,C8,CXG)
6.e Idealised Me refined as rotating group:
 C03B(H03A,H03B,H03C), C03C(H03D,H03E,H03F), C03I(H03H,H03I,H03J), C03N(H03K,
 H03L,H03N), C03P(H03O,H03P,H03Q), C03Q(H03R,H03S,H03T), C040(H04A,H04B,H04C),
 C043(H04D,H04E,H04F), C045(H04G,H04H,H04I), C049(H04J,H04K,H04L), C04K(H04N,
 H04O,H04P), C04Q(H04R,H04S,H04T), C058(H05A,H05B,H05C), C05G(H05G,H05H,H05I),
 C05J(H05K,H05L,H05M), C05K(H05N,H05O,H05P), C05M(H05Q,H05R,H05S), C05O(H05T,
 H05U,H05V), C05S(H05W,H05X,H05Y), C05X(H05,H,HA), C05Y(H1,HB,HC), C061(H06A,
 H06B,H06C), C062(H06D,H06E,H06F), C065(H06G,H06H,H06I), C069(H06J,H06K,H06L),
 C06A(H06M,H06N,H06O), C06C(H06P,H06Q,H06R), C06I(H06V,H06W,H06X), C06J(H06Y,HD,
 HE), C06K(H06Z,HF,HG), C070(H07A,H07B,H07C), C073(H07D,H07E,H07F), C074(H07G,
 H07H,H07I), C077(H07J,H07K,H07L), C07J(H07O,H07P,H07Q), C07L(H07S,H07T,H07U),
 C07O(H07X,H07Y,HM), C07S(H11,HN,HO), C08J(H08A,H08B,H08C), C60(H60A,H60B,H60C),
  C07T(H15,HP,HQ)
;
_platon_squeeze_special_details
;
A solvent mask was calculated and 3063 electrons were 
found in a volume of 10935\%A^3^ in 3 voids per unit cell. 
This is consistent with the presence of 23[C2H3N], 23[H2O],
1[C2H3N], 1[H2O], per Asymmetric Unit which account for 3072
electrons per unit cell.
;
_platon_squeeze_void_probe_radius 1.20
_olex2_submission_special_instructions 'No special instructions were received'
_oxdiff_exptl_absorpt_empirical_details
;
Empirical correction (ABSPACK) includes:
- Absorption correction using spherical harmonics
- Frame scaling
;

loop_
_space_group_symop_operation_xyz
'x, y, z'
'-x+1/2, y+1/2, -z+1/2'
'-x, -y, -z'
'x-1/2, -y-1/2, z-1/2'

loop_
_atom_site_label
_atom_site_type_symbol
_atom_site_fract_x
_atom_site_fract_y
_atom_site_fract_z
_atom_site_U_iso_or_equiv
_atom_site_adp_type
_atom_site_occupancy
_atom_site_site_symmetry_order
_atom_site_calc_flag
_atom_site_refinement_flags_posn
_atom_site_refinement_flags_adp
_atom_site_refinement_flags_occupancy
_atom_site_disorder_assembly
_atom_site_disorder_group
Dy1 Dy 0.34962(3) 0.49536(4) 0.71692(2) 0.0239(2) Uani 1 1 d . U . . .
Dy2 Dy 0.33132(4) 0.37149(4) 0.68913(2) 0.0251(2) Uani 1 1 d . . . . .
Dy13 Dy 0.43576(4) 0.71924(4) 0.67472(2) 0.0246(2) Uani 1 1 d . . . . .
Dy14 Dy 0.44249(3) 0.60904(4) 0.72608(2) 0.0224(2) Uani 1 1 d . . . . .
Dy3 Dy 0.24620(4) 0.32727(5) 0.60409(2) 0.0297(3) Uani 1 1 d . . . . .
Dy10 Dy 0.43974(4) 0.81339(4) 0.41033(2) 0.0303(2) Uani 1 1 d . . . . .
Dy12 Dy 0.49291(4) 0.80657(4) 0.60075(2) 0.0280(2) Uani 1 1 d . . . . .
Dy9 Dy 0.35589(4) 0.73942(5) 0.35637(2) 0.0304(2) Uani 1 1 d . . . . .
Dy8 Dy 0.33309(4) 0.61865(5) 0.29953(3) 0.0345(2) Uani 1 1 d . . . . .
Dy11 Dy 0.43648(5) 0.83066(5) 0.51478(3) 0.0361(3) Uani 1 1 d . . . . .
Dy7 Dy 0.25260(4) 0.51822(5) 0.32043(3) 0.0353(2) Uani 1 1 d . . . . .
Dy6 Dy 0.24284(4) 0.37779(5) 0.34799(3) 0.0366(2) Uani 1 1 d . . . . .
Dy5 Dy 0.20116(4) 0.32941(5) 0.42990(3) 0.0365(3) Uani 1 1 d . . . . .
Dy4 Dy 0.23705(4) 0.26579(5) 0.52117(3) 0.0365(3) Uani 1 1 d . . . . .
O9 O 0.4470(5) 0.6939(6) 0.7312(3) 0.0324(4) Uani 1 1 d . . . . .
O4 O 0.4265(5) 0.5441(6) 0.6874(4) 0.0321(4) Uani 1 1 d . . . . .
O62 O 0.1977(6) 0.4059(7) 0.3972(4) 0.0392(4) Uani 1 1 d . . . . .
O3 O 0.3603(5) 0.5729(6) 0.7352(3) 0.0327(4) Uani 1 1 d . . . . .
O5 O 0.3551(5) 0.5315(6) 0.6604(4) 0.0330(5) Uani 1 1 d . . . . .
O49 O 0.3377(6) 0.5385(7) 0.3290(4) 0.0385(4) Uani 1 1 d . . . . .
O12 O 0.3821(5) 0.6480(6) 0.6876(3) 0.0329(4) Uani 1 1 d . . . . .
O16 O 0.4319(6) 0.7905(6) 0.6450(3) 0.0342(4) Uani 1 1 d . . . . .
O72 O 0.3012(6) 0.3042(6) 0.5601(4) 0.0377(4) Uani 1 1 d . . . . .
O81 O 0.2490(6) 0.3594(6) 0.6595(4) 0.0352(4) Uani 1 1 d . . . . .
O50 O 0.2669(6) 0.6026(7) 0.3390(4) 0.0396(4) Uani 1 1 d . . . . .
O00Q O 0.3628(5) 0.3318(6) 0.7448(4) 0.0334(5) Uani 1 1 d . . . . .
O31 O 0.4034(6) 0.7519(6) 0.5006(4) 0.0373(5) Uani 1 1 d D . . . .
O84 O 0.3928(5) 0.4377(6) 0.6837(4) 0.0329(4) Uani 1 1 d . . . . .
O10 O 0.5303(5) 0.6020(6) 0.7081(3) 0.0319(5) Uani 1 1 d . . . . .
O17 O 0.4834(6) 0.7234(6) 0.6108(3) 0.0341(4) Uani 1 1 d . . . . .
O35 O 0.3934(6) 0.8150(6) 0.3569(4) 0.0390(4) Uani 1 1 d . U . . .
O54 O 0.2950(6) 0.4446(7) 0.3613(4) 0.0388(4) Uani 1 1 d . . . . .
O6 O 0.3832(5) 0.6285(6) 0.7731(4) 0.0323(5) Uani 1 1 d . . . . .
O39 O 0.2842(6) 0.7649(6) 0.3905(4) 0.0393(5) Uani 1 1 d . . . . .
O80 O 0.3372(6) 0.2905(6) 0.6779(4) 0.0349(5) Uani 1 1 d . . . . .
O30 O 0.4576(6) 0.7702(6) 0.4621(4) 0.0373(4) Uani 1 1 d . . . . .
O13 O 0.3468(6) 0.7165(6) 0.6738(3) 0.0335(5) Uani 1 1 d . . . . .
O11 O 0.4799(6) 0.6450(6) 0.6744(3) 0.0327(4) Uani 1 1 d . . . . .
O34 O 0.4771(6) 0.8616(6) 0.3620(4) 0.0373(5) Uani 1 1 d . U . . .
O79 O 0.2929(6) 0.2644(6) 0.6312(4) 0.0366(5) Uani 1 1 d . . . . .
O28 O 0.5029(6) 0.8576(6) 0.4341(4) 0.0374(5) Uani 1 1 d . . . . .
O86 O 0.2638(5) 0.5122(6) 0.7004(4) 0.0340(5) Uani 1 1 d . . . . .
O24 O 0.4990(6) 0.7803(6) 0.5409(4) 0.0365(4) Uani 1 1 d . . . . .
O20 O 0.4481(6) 0.8660(6) 0.6349(4) 0.0352(5) Uani 1 1 d . . . . .
O41 O 0.3750(6) 0.6427(6) 0.3521(4) 0.0378(4) Uani 1 1 d . . . . .
O82 O 0.2476(5) 0.3537(6) 0.7160(4) 0.0345(5) Uani 1 1 d . . . . .
O18 O 0.4113(6) 0.6875(6) 0.6180(4) 0.0342(5) Uani 1 1 d . . . . .
O25 O 0.4123(6) 0.7972(6) 0.5710(4) 0.0363(4) Uani 1 1 d . . . . .
O85 O 0.2949(5) 0.4483(6) 0.6772(3) 0.0337(4) Uani 1 1 d . . . . .
O1 O 0.4163(5) 0.4785(6) 0.7537(4) 0.0323(5) Uani 1 1 d . . . . .
O36 O 0.5103(6) 0.7669(6) 0.3882(3) 0.0358(5) Uani 1 1 d . . . . .
O43 O 0.3938(6) 0.6689(7) 0.2789(4) 0.0394(4) Uani 1 1 d . . . . .
O69 O 0.1724(6) 0.2981(7) 0.4814(4) 0.0401(4) Uani 1 1 d . . . . .
O65 O 0.2400(6) 0.3921(6) 0.4679(4) 0.0383(5) Uani 1 1 d D . . . .
O26 O 0.3531(6) 0.8314(6) 0.5388(4) 0.0374(5) Uani 1 1 d . . . . .
O71 O 0.3237(6) 0.2415(7) 0.5331(4) 0.0386(5) Uani 1 1 d . . . . .
O37 O 0.4366(6) 0.7312(6) 0.3851(4) 0.0375(4) Uani 1 1 d . . . . .
O87 O 0.3316(5) 0.4181(6) 0.7396(3) 0.0331(4) Uani 1 1 d . . . . .
O2 O 0.4664(5) 0.5447(6) 0.7603(3) 0.0322(5) Uani 1 1 d . . . . .
O63 O 0.1911(6) 0.3174(7) 0.3707(4) 0.0403(4) Uani 1 1 d . . . . .
O14 O 0.5176(6) 0.7462(6) 0.6888(3) 0.0328(5) Uani 1 1 d . . . . .
O76 O 0.2823(5) 0.4023(6) 0.5901(4) 0.0358(5) Uani 1 1 d . . . . .
O23 O 0.5701(6) 0.7852(6) 0.5712(3) 0.0348(5) Uani 1 1 d . . . . .
O8 O 0.4994(5) 0.6380(6) 0.7760(3) 0.0319(5) Uani 1 1 d . . . . .
O44 O 0.3027(6) 0.6973(7) 0.3207(4) 0.0398(4) Uani 1 1 d . U . . .
O21 O 0.5541(6) 0.8777(6) 0.6038(3) 0.0354(5) Uani 1 1 d . . . . .
O83 O 0.4209(5) 0.3647(6) 0.6906(4) 0.0329(5) Uani 1 1 d . . . . .
O27 O 0.5090(6) 0.8649(6) 0.4909(4) 0.0374(5) Uani 1 1 d . . . . .
O73 O 0.2111(6) 0.2572(7) 0.5787(4) 0.0390(4) Uani 1 1 d . . . . .
O70 O 0.1456(6) 0.2425(7) 0.5140(4) 0.0413(5) Uani 1 1 d . . . . .
O45 O 0.2692(6) 0.6725(7) 0.2705(4) 0.0411(4) Uani 1 1 d . U . . .
O52 O 0.1914(6) 0.5728(7) 0.3425(4) 0.0402(4) Uani 1 1 d . . . . .
O53 O 0.2663(6) 0.5135(7) 0.3823(4) 0.0390(4) Uani 1 1 d . . . . .
O023 O 0.2114(6) 0.3422(7) 0.5444(4) 0.0384(4) Uani 1 1 d . . . . .
O64 O 0.0687(16) 0.4214(14) 0.3456(8) 0.0405(5) Uani 0.484(14) 1 d D U P A 1
O29 O 0.3998(6) 0.8471(6) 0.4613(4) 0.0383(4) Uani 1 1 d . . . . .
O42 O 0.4071(6) 0.7343(7) 0.3095(4) 0.0391(5) Uani 1 1 d . . . . .
O78 O 0.1748(6) 0.3787(6) 0.5874(4) 0.0368(5) Uani 1 1 d . . . . .
O66 O 0.2719(6) 0.3202(7) 0.4816(4) 0.0388(4) Uani 1 1 d . . . . .
O15 O 0.5446(6) 0.7964(6) 0.6498(3) 0.0337(5) Uani 1 1 d . . . . .
O88 O 0.1727(6) 0.4266(7) 0.7224(4) 0.042(2) Uani 1 1 d . . . . .
N2 N 0.4087(7) 0.7873(7) 0.7144(4) 0.0330(5) Uani 1 1 d . . . . .
O61 O 0.2801(6) 0.3472(7) 0.4035(4) 0.0390(4) Uani 1 1 d . . . . .
O77 O 0.3376(5) 0.3708(6) 0.6277(4) 0.0348(4) Uani 1 1 d . . . . .
O22 O 0.4746(6) 0.8709(6) 0.5624(4) 0.0367(4) Uani 1 1 d . . . . .
O38 O 0.3581(6) 0.7754(6) 0.4153(4) 0.0386(4) Uani 1 1 d . . . . .
C02H C 0.4919(8) 0.6853(9) 0.7838(5) 0.0293(14) Uani 1 1 d . . . . .
O19 O 0.3443(7) 0.8970(8) 0.6272(4) 0.056(3) Uani 1 1 d . . . . .
C02L C 0.3994(8) 0.5441(9) 0.6596(5) 0.0327(12) Uani 1 1 d . . . . .
O7 O 0.2916(6) 0.6802(7) 0.7740(5) 0.052(4) Uani 1 1 d . . . . .
O02N O 0.1376(6) 0.3911(7) 0.4316(4) 0.0399(5) Uani 1 1 d . . . . .
N1 N 0.3069(7) 0.5078(7) 0.7763(4) 0.0333(5) Uani 1 1 d . . . . .
C02P C 0.3651(9) 0.8048(10) 0.5643(6) 0.040(2) Uani 1 1 d . . . . .
O56 O 0.2903(6) 0.4684(7) 0.2815(4) 0.0398(4) Uani 1 1 d . . . . .
O59 O 0.2352(6) 0.3020(7) 0.3118(4) 0.0411(5) Uani 1 1 d . . . . .
O58 O 0.3198(6) 0.3297(7) 0.3577(4) 0.0391(5) Uani 1 1 d . . . . .
N7 N 0.1690(7) 0.3006(8) 0.6387(5) 0.0376(5) Uani 1 1 d . . . . .
C02X C 0.1752(9) 0.3682(10) 0.5554(6) 0.0390(16) Uani 1 1 d . . . . .
C02Y C 0.2589(8) 0.4804(9) 0.6787(5) 0.0325(14) Uani 1 1 d . . . . .
O32 O 0.3895(6) 0.8883(6) 0.4127(4) 0.0396(5) Uani 1 1 d . . . . .
O60 O 0.1560(14) 0.3857(16) 0.3194(9) 0.0405(4) Uani 0.484(14) 1 d D U P A 1
O67 O 0.2319(6) 0.2536(7) 0.4228(4) 0.0409(5) Uani 1 1 d . . . . .
O40 O 0.3401(6) 0.6741(6) 0.3975(4) 0.0386(5) Uani 1 1 d D . . . .
O68 O 0.2465(6) 0.2157(7) 0.4751(4) 0.0408(5) Uani 1 1 d . . . . .
C034 C 0.3117(9) 0.7760(10) 0.4160(5) 0.0391(18) Uani 1 1 d . . . . .
N3 N 0.4081(8) 0.9192(8) 0.5123(4) 0.0387(5) Uani 1 1 d . . . . .
C036 C 0.4327(8) 0.4101(9) 0.6865(5) 0.0333(18) Uani 1 1 d . . . . .
C037 C 0.2255(8) 0.3576(10) 0.6862(5) 0.0361(8) Uani 1 1 d . . . . .
C038 C 0.2219(8) 0.6063(10) 0.3488(5) 0.0372(17) Uani 1 1 d . . . . .
O57 O 0.2816(6) 0.3944(7) 0.2956(4) 0.0402(4) Uani 1 1 d . . . . .
O74 O 0.2380(6) 0.1820(7) 0.5464(4) 0.0402(5) Uani 1 1 d . . . . .
C03B C 0.3234(10) 0.7881(13) 0.5876(7) 0.056(5) Uani 1 1 d . . . . .
H03A H 0.296266 0.812069 0.587527 0.084 Uiso 1 1 calc R U . . .
H03B H 0.337292 0.783903 0.611536 0.084 Uiso 1 1 calc R U . . .
H03C H 0.309754 0.757473 0.578953 0.084 Uiso 1 1 calc R U . . .
C03C C 0.3672(8) 0.5929(9) 0.4025(5) 0.035(3) Uani 1 1 d . . . . .
H03D H 0.383359 0.599436 0.425414 0.053 Uiso 1 1 calc R U . . .
H03E H 0.388239 0.570531 0.389581 0.053 Uiso 1 1 calc R U . . .
H03F H 0.333677 0.578660 0.405528 0.053 Uiso 1 1 calc R U . . .
C03D C 0.1593(8) 0.4179(10) 0.4128(5) 0.0359(18) Uani 1 1 d . . . . .
C03E C 0.4259(8) 0.7936(9) 0.7472(5) 0.0336(15) Uani 1 1 d . . . . .
H03G H 0.414565 0.821649 0.758606 0.040 Uiso 1 1 calc R U . . .
C03F C 0.4501(8) 0.6965(9) 0.5993(5) 0.0331(13) Uani 1 1 d . . . . .
O51 O 0.2731(13) 0.5601(15) 0.2750(6) 0.0401(4) Uani 0.484(14) 1 d D U P A 1
C03H C 0.4197(9) 0.8350(9) 0.6503(5) 0.0342(8) Uani 1 1 d . . . . .
C03I C 0.2146(8) 0.4788(9) 0.6524(5) 0.034(3) Uani 1 1 d . . . . .
H03H H 0.220797 0.501051 0.633160 0.052 Uiso 1 1 calc R U . . .
H03I H 0.183435 0.488137 0.663790 0.052 Uiso 1 1 calc R U . . .
H03J H 0.210826 0.446193 0.643080 0.052 Uiso 1 1 calc R U . . .
C03J C 0.3427(8) 0.6727(9) 0.6815(5) 0.035(2) Uani 1 1 d . . . . .
C03L C 0.2993(8) 0.5953(9) 0.7756(5) 0.0338(8) Uani 1 1 d . . . . .
C03M C 0.5152(9) 0.7042(9) 0.8153(5) 0.035(2) Uani 1 1 d . U . . .
H03M H 0.534259 0.684550 0.831249 0.043 Uiso 1 1 calc R U . . .
C03N C 0.3653(9) 0.4426(10) 0.5969(6) 0.043(4) Uani 1 1 d . . . . .
H03K H 0.399679 0.429393 0.599137 0.065 Uiso 1 1 calc R U . . .
H03L H 0.362447 0.470183 0.612585 0.065 Uiso 1 1 calc R U . . .
H03N H 0.358335 0.452879 0.572724 0.065 Uiso 1 1 calc R U . . .
C03O C 0.3614(9) 0.6391(10) 0.3822(5) 0.0373(14) Uani 1 1 d . . . . .
C03P C 0.2934(9) 0.6470(10) 0.6822(6) 0.040(4) Uani 1 1 d . . . . .
H03O H 0.265989 0.668556 0.674312 0.061 Uiso 1 1 calc R U . . .
H03P H 0.287399 0.636262 0.706101 0.061 Uiso 1 1 calc R U . . .
H03Q H 0.294214 0.619065 0.666668 0.061 Uiso 1 1 calc R U . . .
C03Q C 0.3585(8) 0.2186(9) 0.6530(5) 0.033(3) Uani 1 1 d . . . . .
H03R H 0.391805 0.227108 0.644370 0.050 Uiso 1 1 calc R U . . .
H03S H 0.342140 0.195158 0.637164 0.050 Uiso 1 1 calc R U . . .
H03T H 0.362650 0.204577 0.676421 0.050 Uiso 1 1 calc R U . . .
C03R C 0.3774(9) 0.8465(9) 0.6707(5) 0.0335(10) Uani 1 1 d . . . . .
C03S C 0.1525(9) 0.2539(10) 0.6440(6) 0.043(2) Uani 1 1 d . . . . .
H03U H 0.126672 0.248463 0.660190 0.052 Uiso 1 1 calc R U . . .
C03T C 0.3161(9) 0.3308(10) 0.3887(6) 0.0409(18) Uani 1 1 d . . . . .
C03U C 0.3260(8) 0.2628(9) 0.6546(5) 0.0349(15) Uani 1 1 d . . . . .
C03V C 0.2926(9) 0.8656(10) 0.7108(5) 0.038(3) Uani 1 1 d . . . . .
H03V H 0.262412 0.870851 0.723017 0.046 Uiso 1 1 calc R U . . .
C03W C 0.3844(8) 0.5329(10) 0.3156(6) 0.039(2) Uani 1 1 d . . . . .
C03X C 0.1192(8) 0.4630(10) 0.3086(6) 0.0403(4) Uani 1 1 d . U . . .
O47 O 0.1698(6) 0.6860(7) 0.2851(5) 0.0495(18) Uani 1 1 d . U . . .
C03Z C 0.5516(9) 0.7681(9) 0.6759(5) 0.0350(19) Uani 1 1 d . . . . .
C040 C 0.5283(9) 0.8736(9) 0.3599(5) 0.035(3) Uani 1 1 d . U . . .
H04A H 0.532657 0.908086 0.363998 0.053 Uiso 1 1 calc R U . . .
H04B H 0.539957 0.865556 0.336571 0.053 Uiso 1 1 calc R U . . .
H04C H 0.548239 0.855652 0.377558 0.053 Uiso 1 1 calc R U . . .
C041 C 0.5231(8) 0.6273(9) 0.6826(5) 0.035(2) Uani 1 1 d . . . . .
C042 C 0.2807(8) 0.5493(9) 0.7842(5) 0.0342(9) Uani 1 1 d . . . . .
C043 C 0.4520(9) 0.6716(10) 0.5656(5) 0.037(3) Uani 1 1 d . . . . .
H04D H 0.482592 0.651583 0.565368 0.056 Uiso 1 1 calc R U . . .
H04E H 0.452915 0.695169 0.546690 0.056 Uiso 1 1 calc R U . . .
H04F H 0.421946 0.651244 0.562300 0.056 Uiso 1 1 calc R U . . .
N4 N 0.3013(7) 0.7949(8) 0.3159(5) 0.0411(5) Uani 1 1 d . U . . .
C045 C 0.1423(9) 0.3910(11) 0.5298(6) 0.043(3) Uani 1 1 d . . . . .
H04G H 0.151071 0.425106 0.528245 0.064 Uiso 1 1 calc R U . . .
H04H H 0.107051 0.387776 0.536552 0.064 Uiso 1 1 calc R U . . .
H04I H 0.146439 0.375818 0.506956 0.064 Uiso 1 1 calc R U . . .
C046 C 0.4587(8) 0.7636(9) 0.7669(5) 0.0336(16) Uani 1 1 d . . . . .
C047 C 0.5467(9) 0.7744(9) 0.5442(5) 0.0346(18) Uani 1 1 d . . . . .
C048 C 0.4821(9) 0.7809(10) 0.7978(5) 0.037(2) Uani 1 1 d . . . . .
H048 H 0.478822 0.814352 0.801915 0.045 Uiso 1 1 calc R U . . .
C049 C 0.4243(8) 0.5621(10) 0.6263(5) 0.035(4) Uani 1 1 d . . . . .
H04J H 0.457558 0.546825 0.624278 0.053 Uiso 1 1 calc R U . . .
H04K H 0.428645 0.596973 0.627597 0.053 Uiso 1 1 calc R U . . .
H04L H 0.402699 0.553980 0.605797 0.053 Uiso 1 1 calc R U . . .
O75 O 0.0570(6) 0.2810(8) 0.5356(4) 0.057(5) Uani 1 1 d . . . . .
C04B C 0.3556(9) 0.3562(9) 0.7759(5) 0.035(2) Uani 1 1 d . . . . .
C04C C 0.3318(8) 0.4298(9) 0.8026(5) 0.033(2) Uani 1 1 d . . . . .
C04D C 0.3662(9) 0.8527(10) 0.3038(5) 0.0366(15) Uani 1 1 d . U . . .
C04E C 0.1439(8) 0.3347(10) 0.6549(6) 0.0371(6) Uani 1 1 d . . . . .
C04F C 0.4486(9) 0.8717(9) 0.3330(5) 0.0362(13) Uani 1 1 d . U . . .
C04G C 0.2703(10) 0.6384(11) 0.7823(8) 0.051(4) Uani 1 1 d . . . . .
C04H C 0.2908(9) 0.4759(10) 0.3865(6) 0.0404(13) Uani 1 1 d . . . . .
C04I C 0.3116(8) 0.4779(9) 0.8026(5) 0.0330(19) Uani 1 1 d . . . . .
H04M H 0.300333 0.489341 0.824385 0.040 Uiso 1 1 calc R U . . .
C04J C 0.3780(9) 0.8836(10) 0.4446(6) 0.0393(10) Uani 1 1 d . . . . .
C04K C 0.2045(8) 0.6503(10) 0.3686(5) 0.039(3) Uani 1 1 d . . . . .
H04N H 0.193611 0.640646 0.391779 0.058 Uiso 1 1 calc R U . . .
H04O H 0.176122 0.665465 0.355625 0.058 Uiso 1 1 calc R U . . .
H04P H 0.232654 0.673109 0.371196 0.058 Uiso 1 1 calc R U . . .
C04L C 0.5636(10) 0.9640(10) 0.5908(6) 0.040(3) Uani 1 1 d . . . . .
H04Q H 0.591654 0.968407 0.606679 0.049 Uiso 1 1 calc R U . . .
O48 O 0.3988(6) 0.5612(7) 0.2965(4) 0.0391(4) Uani 1 1 d . . . . .
C04N C 0.1695(8) 0.3648(9) 0.6815(5) 0.0355(7) Uani 1 1 d . . . . .
C04O C 0.1629(17) 0.4299(17) 0.3182(18) 0.0401(4) Uani 0.484(14) 1 d D U P A 1
C04P C 0.3248(8) 0.4020(10) 0.6072(5) 0.0350(12) Uani 1 1 d . . . . .
C04Q C 0.3869(8) 0.2805(10) 0.5700(5) 0.037(3) Uani 1 1 d . . . . .
H04R H 0.402381 0.249789 0.576879 0.055 Uiso 1 1 calc R U . . .
H04S H 0.383470 0.300603 0.590815 0.055 Uiso 1 1 calc R U . . .
H04T H 0.408356 0.296804 0.553415 0.055 Uiso 1 1 calc R U . . .
C04R C 0.4653(8) 0.7140(9) 0.7604(5) 0.0292(14) Uani 1 1 d . . . . .
C04S C 0.3411(10) 0.8820(10) 0.6592(6) 0.0427(19) Uani 1 1 d . . . . .
C04T C 0.3521(8) 0.5987(9) 0.7613(5) 0.0336(7) Uani 1 1 d . . . . .
C04U C 0.1981(8) 0.2175(10) 0.5947(6) 0.0372(15) Uani 1 1 d . . . . .
C04V C 0.0942(9) 0.3455(11) 0.6466(6) 0.045(3) Uani 1 1 d . . . . .
H04V H 0.076577 0.328509 0.628435 0.054 Uiso 1 1 calc R U . . .
C04W C 0.0702(17) 0.455(3) 0.320(3) 0.0404(5) Uani 0.484(14) 1 d D U P A 1
C04X C 0.4846(9) 0.7342(10) 0.3788(5) 0.0365(13) Uani 1 1 d . . . . .
C04Y C 0.3195(9) 0.8316(10) 0.3003(6) 0.0421(17) Uani 1 1 d . U . . .
H04Y H 0.296852 0.846323 0.283672 0.051 Uiso 1 1 calc R U . . .
C04Z C 0.1345(9) 0.2740(10) 0.4921(6) 0.0411(10) Uani 1 1 d . . . . .
C050 C 0.2725(8) 0.3672(10) 0.4827(5) 0.0383(13) Uani 1 1 d . . . . .
C051 C 0.3369(8) 0.4026(9) 0.7716(5) 0.0330(15) Uani 1 1 d . . . . .
C052 C 0.5392(9) 0.9184(10) 0.5870(6) 0.040(2) Uani 1 1 d . . . . .
C053 C 0.4022(9) 0.8468(10) 0.3316(5) 0.0360(13) Uani 1 1 d . U . . .
C054 C 0.3715(8) 0.8226(9) 0.7026(5) 0.0335(11) Uani 1 1 d . . . . .
C055 C 0.2485(9) 0.7847(10) 0.3114(5) 0.0407(8) Uani 1 1 d . U . . .
N5 N 0.1812(12) 0.5079(17) 0.2753(8) 0.0405(4) Uani 0.484(14) 1 d D U P A 1
N6 N 0.1138(7) 0.2882(8) 0.4190(5) 0.0418(5) Uani 1 1 d . . . . .
C058 C 0.1389(9) 0.4714(10) 0.4082(6) 0.040(3) Uani 1 1 d . . . . .
H05A H 0.113863 0.477953 0.425818 0.060 Uiso 1 1 calc R U . . .
H05B H 0.123106 0.475198 0.384784 0.060 Uiso 1 1 calc R U . . .
H05C H 0.167301 0.493887 0.411104 0.060 Uiso 1 1 calc R U . . .
C059 C 0.1309(13) 0.4975(17) 0.2846(11) 0.0405(4) Uani 0.484(14) 1 d D U P A 1
C05A C 0.0852(9) 0.2838(10) 0.4771(6) 0.0407(11) Uani 1 1 d . . . . .
C05B C 0.4191(9) 0.7039(11) 0.2852(6) 0.0424(16) Uani 1 1 d . . . . .
C05C C 0.3317(8) 0.8347(9) 0.7231(5) 0.034(2) Uani 1 1 d . . . . .
H05D H 0.330432 0.821942 0.746041 0.041 Uiso 1 1 calc R U . . .
C05D C 0.3350(8) 0.2716(10) 0.5531(5) 0.0367(14) Uani 1 1 d . . . . .
C05E C 0.5078(9) 0.7568(9) 0.8218(5) 0.035(3) Uani 1 1 d . . . . .
H05E H 0.521255 0.771911 0.842331 0.042 Uiso 1 1 calc R U . . .
C05F C 0.2046(11) 0.1317(11) 0.5922(7) 0.052(3) Uani 1 1 d . . . . .
H05F H 0.214497 0.103428 0.580337 0.062 Uiso 1 1 calc R U . . .
C05G C 0.4660(9) 0.7089(11) 0.2689(6) 0.047(3) Uani 1 1 d . . . . .
H05G H 0.491334 0.688061 0.280561 0.070 Uiso 1 1 calc R U . . .
H05H H 0.477325 0.742320 0.270609 0.070 Uiso 1 1 calc R U . . .
H05I H 0.461961 0.699768 0.244249 0.070 Uiso 1 1 calc R U . . .
C05H C 0.2152(10) 0.8202(12) 0.3180(7) 0.051(2) Uani 1 1 d . U . . .
H05J H 0.227702 0.850550 0.325577 0.061 Uiso 1 1 calc R U . . .
O46 O 0.3530(10) 0.5830(13) 0.2409(7) 0.0401(4) Uani 0.484(14) 1 d D U P A 1
C05J C 0.3918(9) 0.2861(10) 0.7468(6) 0.040(3) Uani 1 1 d . . . . .
H05K H 0.391849 0.271264 0.723632 0.061 Uiso 1 1 calc R U . . .
H05L H 0.375786 0.264356 0.763225 0.061 Uiso 1 1 calc R U . . .
H05M H 0.426719 0.292674 0.754962 0.061 Uiso 1 1 calc R U . . .
C05K C 0.5062(10) 0.6887(10) 0.3656(6) 0.042(3) Uani 1 1 d . . . . .
H05N H 0.535049 0.695872 0.351028 0.063 Uiso 1 1 calc R U . . .
H05O H 0.480166 0.671519 0.351552 0.063 Uiso 1 1 calc R U . . .
H05P H 0.517578 0.668587 0.385339 0.063 Uiso 1 1 calc R U . . .
C05L C 0.1453(8) 0.4008(10) 0.6983(5) 0.0349(19) Uani 1 1 d . . . . .
C05M C 0.3149(8) 0.3899(10) 0.5037(6) 0.039(3) Uani 1 1 d . . . . .
H05Q H 0.345650 0.390065 0.490109 0.058 Uiso 1 1 calc R U . . .
H05R H 0.321185 0.371700 0.525334 0.058 Uiso 1 1 calc R U . . .
H05S H 0.305689 0.422965 0.509486 0.058 Uiso 1 1 calc R U . . .
C05N C 0.2307(9) 0.7403(10) 0.3002(6) 0.0410(7) Uani 1 1 d . U . . .
C05O C 0.3177(11) 0.4643(11) 0.4211(6) 0.051(4) Uani 1 1 d . . . . .
H05T H 0.349400 0.447233 0.416802 0.077 Uiso 1 1 calc R U . . .
H05U H 0.295905 0.443951 0.435051 0.077 Uiso 1 1 calc R U . . .
H05V H 0.325363 0.494050 0.433812 0.077 Uiso 1 1 calc R U . . .
C05P C 0.0461(9) 0.2870(12) 0.5000(6) 0.052(6) Uani 1 1 d . . . . .
C05Q C 0.5288(9) 0.8672(10) 0.4625(5) 0.038(3) Uani 1 1 d . . . . .
C05R C 0.4320(9) 0.7403(9) 0.4760(5) 0.0361(13) Uani 1 1 d . . . . .
C05S C 0.5994(10) 0.7676(13) 0.6931(7) 0.057(5) Uani 1 1 d . . . . .
H05W H 0.606874 0.799520 0.702806 0.086 Uiso 1 1 calc R U . . .
H05X H 0.625337 0.758999 0.676542 0.086 Uiso 1 1 calc R U . . .
H05Y H 0.599539 0.744072 0.712134 0.086 Uiso 1 1 calc R U . . .
C05T C 0.2133(9) 0.1732(10) 0.5781(6) 0.041(2) Uani 1 1 d . . . . .
C05U C 0.1782(10) 0.7286(11) 0.2966(7) 0.0492(17) Uani 1 1 d . U . . .
C05V C 0.3027(10) 0.8882(10) 0.6786(6) 0.043(3) Uani 1 1 d . . . . .
H05Z H 0.278105 0.910670 0.670304 0.052 Uiso 1 1 calc R U . . .
C05W C 0.2711(9) 0.7026(11) 0.2960(6) 0.0421(7) Uani 1 1 d . U . . .
C05X C 0.5734(10) 0.7550(12) 0.5129(6) 0.052(5) Uani 1 1 d . . . . .
H05 H 0.574190 0.719888 0.513946 0.079 Uiso 1 1 calc R U . . .
H H 0.608175 0.767365 0.512948 0.079 Uiso 1 1 calc R U . . .
HA H 0.555129 0.765145 0.491370 0.079 Uiso 1 1 calc R U . . .
C05Y C 0.6043(11) 0.8769(12) 0.6195(9) 0.066(5) Uani 1 1 d . . . . .
H1 H 0.603930 0.891271 0.642832 0.099 Uiso 1 1 calc R U . . .
HB H 0.627231 0.895132 0.604922 0.099 Uiso 1 1 calc R U . . .
HC H 0.616146 0.843623 0.621414 0.099 Uiso 1 1 calc R U . . .
C05Z C 0.1738(9) 0.2120(10) 0.6253(6) 0.039(2) Uani 1 1 d . . . . .
C060 C 0.4951(9) 0.9133(10) 0.5641(5) 0.0384(17) Uani 1 1 d . . . . .
C061 C 0.5465(9) 0.6152(10) 0.7882(6) 0.040(3) Uani 1 1 d . . . . .
H06A H 0.549296 0.583556 0.777333 0.060 Uiso 1 1 calc R U . . .
H06B H 0.546563 0.611654 0.813666 0.060 Uiso 1 1 calc R U . . .
H06C H 0.575352 0.635120 0.781800 0.060 Uiso 1 1 calc R U . . .
C062 C 0.4298(9) 0.6886(9) 0.4647(5) 0.037(3) Uani 1 1 d . . . . .
H06D H 0.464284 0.675601 0.464297 0.056 Uiso 1 1 calc R U . . .
H06E H 0.413761 0.686479 0.441263 0.056 Uiso 1 1 calc R U . . .
H06F H 0.409974 0.670162 0.481160 0.056 Uiso 1 1 calc R U . . .
C063 C 0.4788(10) 0.9520(10) 0.5454(6) 0.044(2) Uani 1 1 d . . . . .
C064 C 0.1638(11) 0.1687(11) 0.6398(7) 0.049(3) Uani 1 1 d . . . . .
H064 H 0.145096 0.167042 0.660514 0.059 Uiso 1 1 calc R U . . .
C065 C 0.5804(11) 0.8807(14) 0.4619(6) 0.065(7) Uani 1 1 d . . . . .
H06G H 0.591650 0.892225 0.485114 0.098 Uiso 1 1 calc R U . . .
H06H H 0.584404 0.906290 0.444712 0.098 Uiso 1 1 calc R U . . .
H06I H 0.600850 0.852934 0.455544 0.098 Uiso 1 1 calc R U . . .
C066 C 0.0302(15) 0.4799(18) 0.3048(11) 0.0404(5) Uani 0.484(14) 1 d D U P A 1
H066 H -0.003856 0.471653 0.309439 0.049 Uiso 0.484(14) 1 calc R U P A 1
C067 C 0.2507(11) 0.2203(11) 0.4408(6) 0.051(3) Uani 1 1 d . . . . .
C068 C 0.3778(9) 0.8942(10) 0.2791(6) 0.0422(19) Uani 1 1 d . U . . .
H068 H 0.353559 0.902534 0.261138 0.051 Uiso 1 1 calc R U . . .
C069 C 0.3345(12) 0.4081(12) 0.2507(7) 0.060(3) Uani 1 1 d . . . . .
H06J H 0.317893 0.384464 0.235264 0.090 Uiso 1 1 calc R U . . .
H06K H 0.363950 0.393445 0.262846 0.090 Uiso 1 1 calc R U . . .
H06L H 0.345608 0.435500 0.236902 0.090 Uiso 1 1 calc R U . . .
C06A C 0.2632(9) 0.7233(10) 0.7804(8) 0.052(6) Uani 1 1 d . . . . .
H06M H 0.277290 0.749868 0.767101 0.078 Uiso 1 1 calc R U . . .
H06N H 0.265373 0.730904 0.805393 0.078 Uiso 1 1 calc R U . . .
H06O H 0.227620 0.718392 0.773008 0.078 Uiso 1 1 calc R U . . .
C06B C 0.2958(9) 0.4259(11) 0.2785(6) 0.042(2) Uani 1 1 d . . . . .
C06C C 0.5675(10) 0.6371(13) 0.6586(7) 0.056(5) Uani 1 1 d . . . . .
H06P H 0.564385 0.669663 0.649048 0.085 Uiso 1 1 calc R U . . .
H06Q H 0.566602 0.613900 0.639352 0.085 Uiso 1 1 calc R U . . .
H06R H 0.599653 0.634116 0.672001 0.085 Uiso 1 1 calc R U . . .
O33 O 0.2816(8) 0.8990(10) 0.4178(5) 0.081(4) Uani 1 1 d . . . . .
C06E C 0.5452(12) 1.0006(12) 0.5709(8) 0.062(3) Uani 1 1 d . . . . .
H06S H 0.562595 1.030394 0.572025 0.074 Uiso 1 1 calc R U . . .
C06F C 0.5048(12) 0.9972(11) 0.5503(8) 0.059(3) Uani 1 1 d . . . . .
H06T H 0.492297 1.024878 0.538317 0.070 Uiso 1 1 calc R U . . .
C06G C 0.0694(10) 0.3817(11) 0.6649(7) 0.050(3) Uani 1 1 d . . . . .
H06U H 0.034130 0.386145 0.660169 0.061 Uiso 1 1 calc R U . . .
C06H C 0.1359(10) 0.2510(12) 0.3609(7) 0.0541(16) Uani 1 1 d . . . . .
C06I C 0.2876(11) 0.7884(16) 0.4510(7) 0.075(8) Uani 1 1 d . . . . .
H06V H 0.268586 0.818467 0.448567 0.112 Uiso 1 1 calc R U . . .
H06W H 0.314282 0.791924 0.469284 0.112 Uiso 1 1 calc R U . . .
H06X H 0.264479 0.762546 0.457414 0.112 Uiso 1 1 calc R U . . .
C06J C 0.2673(15) 0.1394(13) 0.5322(8) 0.078(5) Uani 1 1 d . . . . .
H06Y H 0.284340 0.122248 0.551654 0.117 Uiso 1 1 calc R U . . .
HD H 0.292614 0.150928 0.516106 0.117 Uiso 1 1 calc R U . . .
HE H 0.243702 0.117628 0.519768 0.117 Uiso 1 1 calc R U . . .
C06K C 0.4815(9) 0.4302(11) 0.6839(9) 0.058(7) Uani 1 1 d . . . . .
H06Z H 0.506647 0.409171 0.695526 0.087 Uiso 1 1 calc R U . . .
HF H 0.482409 0.461782 0.695090 0.087 Uiso 1 1 calc R U . . .
HG H 0.489444 0.433607 0.659173 0.087 Uiso 1 1 calc R U . . .
C06L C 0.1455(10) 0.7645(11) 0.3011(7) 0.049(2) Uani 1 1 d . U . . .
H06 H 0.110436 0.759142 0.296195 0.059 Uiso 1 1 calc R U . . .
C06M C 0.3632(10) 0.3360(10) 0.8090(6) 0.041(4) Uani 1 1 d . . . . .
H2 H 0.374027 0.303669 0.811303 0.049 Uiso 1 1 calc R U . . .
C06N C 0.2253(12) 0.6347(12) 0.7950(11) 0.077(4) Uani 1 1 d . . . . .
H3 H 0.208102 0.663507 0.800492 0.092 Uiso 1 1 calc R U . . .
C06P C 0.4304(10) 0.9550(10) 0.5228(6) 0.0424(17) Uani 1 1 d . . . . .
H4 H 0.417094 0.985676 0.516757 0.051 Uiso 1 1 calc R U . . .
C06R C 0.3419(10) 0.4087(10) 0.8343(6) 0.043(3) Uani 1 1 d . . . . .
H5 H 0.339253 0.428094 0.854529 0.051 Uiso 1 1 calc R U . . .
C06T C 0.1080(10) 0.2592(11) 0.3904(6) 0.048(2) Uani 1 1 d . . . . .
H6 H 0.077943 0.240415 0.390680 0.057 Uiso 1 1 calc R U . . .
C06U C 0.0947(9) 0.4126(11) 0.6905(6) 0.046(3) Uani 1 1 d . . . . .
H7 H 0.078192 0.438845 0.701154 0.056 Uiso 1 1 calc R U . . .
C06V C 0.0217(8) 0.4159(11) 0.3625(6) 0.0406(6) Uani 1 1 d . U . . .
HH H 0.020575 0.385346 0.375107 0.061 Uiso 0.516(14) 1 calc R U P A 2
HI H 0.024971 0.442317 0.379226 0.061 Uiso 0.516(14) 1 calc R U P A 2
HJ H -0.009677 0.419801 0.348206 0.061 Uiso 0.516(14) 1 calc R U P A 2
H8 H 0.025081 0.390843 0.380365 0.061 Uiso 0.484(14) 1 calc R U P A 1
HK H 0.012481 0.446238 0.373424 0.061 Uiso 0.484(14) 1 calc R U P A 1
HL H -0.004864 0.406710 0.345138 0.061 Uiso 0.484(14) 1 calc R U P A 1
C06W C 0.0893(14) 0.5292(18) 0.2736(11) 0.0404(4) Uani 0.484(14) 1 d D U P A 1
H9 H 0.096004 0.557441 0.260663 0.048 Uiso 0.484(14) 1 calc R U P A 1
C06X C 0.4579(9) 0.9076(10) 0.3088(5) 0.0395(19) Uani 1 1 d . U . . .
H10 H 0.489141 0.924490 0.310301 0.047 Uiso 1 1 calc R U . . .
C06Y C 0.1949(9) 0.2745(11) 0.3184(6) 0.0454(14) Uani 1 1 d . . . . .
C06Z C 0.0739(9) 0.2915(11) 0.4424(6) 0.0428(10) Uani 1 1 d . . . . .
C070 C 0.3519(10) 0.3051(13) 0.4095(6) 0.059(4) Uani 1 1 d . . . . .
H07A H 0.385412 0.319785 0.407617 0.089 Uiso 1 1 calc R U . . .
H07B H 0.353129 0.271753 0.401439 0.089 Uiso 1 1 calc R U . . .
H07C H 0.342058 0.305785 0.433944 0.089 Uiso 1 1 calc R U . . .
C071 C 0.4557(10) 0.5011(11) 0.7655(8) 0.050(2) Uani 1 1 d . . . . .
C072 C 0.1753(9) 0.2816(11) 0.3512(6) 0.0426(14) Uani 1 1 d . . . . .
C073 C 0.2698(13) 0.2906(14) 0.2854(9) 0.079(4) Uani 1 1 d . . . . .
H07D H 0.259364 0.306790 0.263588 0.119 Uiso 1 1 calc R U . . .
H07E H 0.269946 0.255806 0.281605 0.119 Uiso 1 1 calc R U . . .
H07F H 0.303949 0.301181 0.292775 0.119 Uiso 1 1 calc R U . . .
C074 C 0.1166(10) 0.6779(11) 0.2902(8) 0.053(3) Uani 1 1 d . U . . .
H07G H 0.103047 0.655764 0.272334 0.080 Uiso 1 1 calc R U . . .
H07H H 0.098263 0.708446 0.288458 0.080 Uiso 1 1 calc R U . . .
H07I H 0.112208 0.664005 0.313450 0.080 Uiso 1 1 calc R U . . .
C076 C 0.1627(10) 0.8131(11) 0.3139(7) 0.051(2) Uani 1 1 d . U . . .
H076 H 0.139224 0.837783 0.318834 0.061 Uiso 1 1 calc R U . . .
C077 C 0.1512(10) 0.4635(12) 0.7400(8) 0.057(3) Uani 1 1 d . . . . .
H07J H 0.145111 0.490547 0.724035 0.086 Uiso 1 1 calc R U . . .
H07K H 0.174048 0.473550 0.759360 0.086 Uiso 1 1 calc R U . . .
H07L H 0.118875 0.452882 0.749223 0.086 Uiso 1 1 calc R U . . .
C078 C 0.3557(10) 0.9333(10) 0.4970(6) 0.0407(8) Uani 1 1 d . . . . .
C079 C 0.3550(10) 0.3634(10) 0.8389(6) 0.042(4) Uani 1 1 d . . . . .
H079 H 0.358666 0.349955 0.861648 0.051 Uiso 1 1 calc R U . . .
C07B C 0.0298(11) 0.3007(18) 0.4285(8) 0.089(10) Uani 1 1 d . . . . .
H07M H 0.025189 0.305127 0.404003 0.107 Uiso 1 1 calc R U . . .
C07D C 0.2344(9) 0.5488(10) 0.7965(7) 0.045(3) Uani 1 1 d . . . . .
H07N H 0.220392 0.518850 0.802949 0.055 Uiso 1 1 calc R U . . .
C07I C 0.3428(10) 0.9142(10) 0.4626(6) 0.0403(8) Uani 1 1 d . . . . .
C07J C 0.4112(11) 0.4886(12) 0.3244(8) 0.062(4) Uani 1 1 d . . . . .
H07O H 0.447572 0.495241 0.327370 0.094 Uiso 1 1 calc R U . . .
H07P H 0.405567 0.465297 0.305468 0.094 Uiso 1 1 calc R U . . .
H07Q H 0.398521 0.475540 0.346135 0.094 Uiso 1 1 calc R U . . .
C07K C 0.3219(10) 0.9560(12) 0.5128(6) 0.054(3) Uani 1 1 d . . . . .
H07R H 0.331270 0.968019 0.535317 0.065 Uiso 1 1 calc R U . . .
C07L C 0.3040(13) 0.9268(15) 0.6112(7) 0.083(5) Uani 1 1 d . . . . .
H07S H 0.309840 0.930641 0.586198 0.125 Uiso 1 1 calc R U . . .
H07T H 0.304160 0.958390 0.622436 0.125 Uiso 1 1 calc R U . . .
H07U H 0.271075 0.911377 0.614164 0.125 Uiso 1 1 calc R U . . .
C07M C -0.0078(12) 0.304(2) 0.4489(8) 0.108(13) Uani 1 1 d . . . . .
H07V H -0.040094 0.311216 0.438710 0.130 Uiso 1 1 calc R U . . .
C07N C 0.1806(13) 0.1273(12) 0.6247(7) 0.060(3) Uani 1 1 d . . . . .
H07W H 0.176352 0.097014 0.635477 0.072 Uiso 1 1 calc R U . . .
C07O C 0.2802(19) 0.1824(16) 0.4239(8) 0.103(5) Uani 1 1 d . . . . .
H07X H 0.261025 0.152234 0.423996 0.154 Uiso 1 1 calc R U . . .
H07Y H 0.312624 0.178012 0.436767 0.154 Uiso 1 1 calc R U . . .
HM H 0.286367 0.191626 0.399747 0.154 Uiso 1 1 calc R U . . .
C07P C 0.1159(13) 0.2170(14) 0.3390(8) 0.074(3) Uani 1 1 d . . . . .
H07Z H 0.086219 0.199971 0.344929 0.089 Uiso 1 1 calc R U . . .
C07Q C 0.4215(9) 0.9193(11) 0.2820(6) 0.045(2) Uani 1 1 d . U . . .
H07 H 0.427857 0.944660 0.266189 0.055 Uiso 1 1 calc R U . . .
C07S C 0.4047(16) 0.582(2) 0.2287(12) 0.0400(7) Uani 0.484(14) 1 d D U P A 1
H11 H 0.426592 0.601656 0.244258 0.060 Uiso 0.484(14) 1 calc R U P A 1
HN H 0.405176 0.594885 0.204918 0.060 Uiso 0.484(14) 1 calc R U P A 1
HO H 0.417173 0.548929 0.228851 0.060 Uiso 0.484(14) 1 calc R U P A 1
C07U C 0.1811(11) 0.2365(12) 0.2984(7) 0.056(2) Uani 1 1 d . . . . .
H12 H 0.199219 0.229025 0.278147 0.067 Uiso 1 1 calc R U . . .
C07W C 0.0408(14) 0.5183(19) 0.2821(11) 0.0404(5) Uani 0.484(14) 1 d D U P A 1
H13 H 0.013591 0.536987 0.272497 0.048 Uiso 0.484(14) 1 calc R U P A 1
C082 C 0.1888(14) 0.503(2) 0.2423(9) 0.0404(4) Uani 0.484(14) 1 d D U P A 1
H082 H 0.163198 0.486590 0.228802 0.048 Uiso 0.484(14) 1 calc R U P A 1
C084 C 0.2954(12) 0.9249(15) 0.4495(8) 0.078(2) Uani 1 1 d . . . . .
C085 C 0.2552(13) 0.944(2) 0.4688(9) 0.110(4) Uani 1 1 d . . . . .
C087 C 0.2023(12) 0.5941(12) 0.8007(11) 0.076(6) Uani 1 1 d . . . . .
H087 H 0.167842 0.592737 0.807110 0.092 Uiso 1 1 calc R U . . .
C088 C 0.1390(13) 0.2073(14) 0.3078(8) 0.075(3) Uani 1 1 d . . . . .
H088 H 0.127236 0.181989 0.293071 0.090 Uiso 1 1 calc R U . . .
C08J C 0.4899(15) 0.4772(14) 0.7910(12) 0.108(4) Uani 1 1 d . . . . .
H08A H 0.524544 0.488801 0.788317 0.161 Uiso 1 1 calc R U . . .
H08B H 0.488755 0.442458 0.787024 0.161 Uiso 1 1 calc R U . . .
H08C H 0.479127 0.484193 0.814697 0.161 Uiso 1 1 calc R U . . .
C60 C 0.0174(13) 0.284(2) 0.5617(8) 0.14(2) Uani 1 1 d . . . . .
H60A H -0.012057 0.301018 0.551690 0.205 Uiso 1 1 calc R U . . .
H60B H 0.030659 0.300639 0.582458 0.205 Uiso 1 1 calc R U . . .
H60C H 0.007158 0.251196 0.568146 0.205 Uiso 1 1 calc R U . . .
C87 C -0.0042(12) 0.296(2) 0.4874(8) 0.103(12) Uani 1 1 d . . . . .
H87 H -0.032620 0.296644 0.502007 0.124 Uiso 1 1 calc R U . . .
C73 C 0.2731(13) 0.9650(18) 0.5009(9) 0.103(5) Uani 1 1 d . . . . .
H73 H 0.251461 0.984847 0.513983 0.124 Uiso 1 1 calc R U . . .
C235 C 0.3255(8) 0.5316(13) 0.1921(7) 0.0402(5) Uani 0.484(14) 1 d DG U P A 1
H235 H 0.356989 0.535801 0.181260 0.048 Uiso 0.484(14) 1 calc R U P A 1
C07R C 0.3175(9) 0.5528(12) 0.2243(7) 0.0401(4) Uani 0.484(14) 1 d DG U P A 1
C07F C 0.2714(9) 0.5467(13) 0.2402(6) 0.0401(4) Uani 0.484(14) 1 d DG U P A 1
C69 C 0.2333(8) 0.5194(13) 0.2239(6) 0.0403(4) Uani 0.484(14) 1 d DG U P A 1
CXE C 0.2413(9) 0.4982(12) 0.1917(7) 0.0403(5) Uani 0.484(14) 1 d DG U P A 1
HXE H 0.215334 0.479538 0.180543 0.048 Uiso 0.484(14) 1 calc R U P A 1
CXF C 0.2874(10) 0.5043(13) 0.1758(6) 0.0403(6) Uani 0.484(14) 1 d DG U P A 1
HXF H 0.292926 0.489839 0.153801 0.048 Uiso 0.484(14) 1 calc R U P A 1
O91 O 0.2876(6) 0.5611(7) 0.6028(4) 0.045(4) Uani 1 1 d . . . . .
H91A H 0.275876 0.535885 0.591915 0.067 Uiso 1 1 d R U . . .
H91B H 0.293596 0.551345 0.624215 0.067 Uiso 1 1 d R U . . .
O90 O 0.2410(8) 0.4900(8) 0.5604(5) 0.058(5) Uani 1 1 d . . . . .
H90A H 0.248051 0.461867 0.569186 0.088 Uiso 1 1 d R U . . .
H90B H 0.237221 0.485007 0.538036 0.088 Uiso 1 1 d DR U . . .
O93 O 0.3204(8) 0.6923(8) 0.5193(5) 0.065(6) Uani 1 1 d D . . . .
H93A H 0.327688 0.695253 0.541531 0.097 Uiso 1 1 d DR U . . .
H93B H 0.335738 0.716283 0.509701 0.097 Uiso 1 1 d DR U . . .
O94 O 0.2788(7) 0.6550(7) 0.4554(4) 0.054(5) Uani 1 1 d D . . . .
H94A H 0.295487 0.671945 0.471080 0.081 Uiso 1 1 d DR U . . .
H94B H 0.293147 0.661765 0.435890 0.081 Uiso 1 1 d DR U . . .
O95 O 0.2337(9) 0.5648(8) 0.4419(5) 0.072(7) Uani 1 1 d D . . . .
H95A H 0.244139 0.550078 0.423444 0.108 Uiso 1 1 d R U . . .
H95B H 0.249059 0.592408 0.441714 0.108 Uiso 1 1 d DR U . . .
O92 O 0.3181(8) 0.6547(8) 0.5844(4) 0.060(6) Uani 1 1 d D . . . .
H92A H 0.308471 0.629522 0.595868 0.090 Uiso 1 1 d R U . . .
H92B H 0.342421 0.667012 0.597478 0.090 Uiso 1 1 d R U . . .
O89 O 0.2215(6) 0.4870(8) 0.4873(4) 0.052(5) Uani 1 1 d D . . . .
H89A H 0.233272 0.506027 0.471599 0.079 Uiso 1 1 d DR U . . .
H89B H 0.228272 0.458307 0.479820 0.079 Uiso 1 1 d DR U . . .
C2 C 0.2840(8) 0.6026(12) 0.1833(5) 0.0402(5) Uani 0.516(14) 1 d DG U P A 2
H2A H 0.308746 0.617063 0.169303 0.048 Uiso 0.516(14) 1 calc R U P A 2
C9 C 0.2938(8) 0.5966(13) 0.2190(6) 0.0401(4) Uani 0.516(14) 1 d DG U P A 2
C07G C 0.2576(9) 0.5754(13) 0.2395(4) 0.0402(4) Uani 0.516(14) 1 d DG U P A 2
C69A C 0.2117(8) 0.5601(12) 0.2244(6) 0.0403(4) Uani 0.516(14) 1 d DG U P A 2
C8 C 0.2020(8) 0.5661(12) 0.1887(6) 0.0404(5) Uani 0.516(14) 1 d DG U P A 2
H8A H 0.170618 0.555682 0.178351 0.048 Uiso 0.516(14) 1 calc R U P A 2
CXG C 0.2381(9) 0.5873(13) 0.1682(4) 0.0403(6) Uani 0.516(14) 1 d DG U P A 2
HXG H 0.231490 0.591389 0.143807 0.048 Uiso 0.516(14) 1 calc R U P A 2
O55A O 0.2019(6) 0.4531(7) 0.3305(4) 0.0397(4) Uani 1 1 d . U . . .
C1 C 0.1620(16) 0.4369(17) 0.3167(17) 0.0401(4) Uani 0.516(14) 1 d D U P A 2
O60A O 0.1648(13) 0.3926(14) 0.3124(8) 0.0405(4) Uani 0.516(14) 1 d D U P A 2
C3 C 0.0692(17) 0.458(3) 0.321(3) 0.0404(4) Uani 0.516(14) 1 d D U P A 2
C0 C 0.1281(13) 0.5085(16) 0.2884(10) 0.0405(4) Uani 0.516(14) 1 d D U P A 2
C4 C 0.0303(14) 0.4900(17) 0.3140(10) 0.0405(5) Uani 0.516(14) 1 d D U P A 2
H4A H -0.002199 0.484692 0.323162 0.049 Uiso 0.516(14) 1 calc R U P A 2
O64A O 0.0673(15) 0.4160(13) 0.3386(7) 0.0405(5) Uani 0.516(14) 1 d D U P A 2
N5A N 0.1770(11) 0.5206(16) 0.2764(7) 0.0405(4) Uani 0.516(14) 1 d D U P A 2
C5 C 0.0866(13) 0.5427(17) 0.2828(11) 0.0404(4) Uani 0.516(14) 1 d D U P A 2
H5A H 0.092516 0.572890 0.272255 0.048 Uiso 0.516(14) 1 calc R U P A 2
C07X C 0.0389(13) 0.5307(17) 0.2930(11) 0.0404(5) Uani 0.516(14) 1 d D U P A 2
H14 H 0.010914 0.550240 0.285761 0.048 Uiso 0.516(14) 1 calc R U P A 2
C7 C 0.1764(14) 0.5295(19) 0.2430(9) 0.0404(4) Uani 0.516(14) 1 d D U P A 2
H7A H 0.150323 0.514585 0.229183 0.048 Uiso 0.516(14) 1 calc R U P A 2
O51A O 0.2709(12) 0.5731(14) 0.2747(5) 0.0401(4) Uani 0.516(14) 1 d D U P A 2
O46A O 0.3405(9) 0.6083(14) 0.2347(7) 0.0401(4) Uani 0.516(14) 1 d D U P A 2
C07T C 0.3872(14) 0.594(2) 0.2185(11) 0.0399(7) Uani 0.516(14) 1 d D U P A 2
H15 H 0.416179 0.601503 0.234318 0.060 Uiso 0.516(14) 1 calc R U P A 2
HP H 0.390537 0.611938 0.196555 0.060 Uiso 0.516(14) 1 calc R U P A 2
HQ H 0.386358 0.559736 0.213572 0.060 Uiso 0.516(14) 1 calc R U P A 2

loop_
_atom_site_aniso_label
_atom_site_aniso_U_11
_atom_site_aniso_U_22
_atom_site_aniso_U_33
_atom_site_aniso_U_23
_atom_site_aniso_U_13
_atom_site_aniso_U_12
Dy1 0.0141(4) 0.0440(4) 0.0146(4) -0.0012(3) 0.0127(3) -0.0012(3)
Dy2 0.0152(4) 0.0459(5) 0.0151(4) -0.0021(3) 0.0127(3) -0.0037(4)
Dy13 0.0205(4) 0.0430(5) 0.0112(4) -0.0010(3) 0.0115(3) 0.0019(4)
Dy14 0.0125(4) 0.0435(5) 0.0120(4) 0.0001(3) 0.0106(3) -0.0001(3)
Dy3 0.0186(4) 0.0544(6) 0.0169(4) -0.0039(3) 0.0122(3) -0.0074(4)
Dy10 0.0304(5) 0.0485(6) 0.0126(3) 0.0047(4) 0.0089(3) 0.0084(4)
Dy12 0.0292(5) 0.0435(6) 0.0123(3) 0.0006(3) 0.0141(3) 0.0031(4)
Dy9 0.0253(5) 0.0529(6) 0.0134(4) 0.0051(3) 0.0073(3) 0.0097(4)
Dy8 0.0181(4) 0.0689(5) 0.0171(4) -0.0063(4) 0.0077(3) -0.0001(4)
Dy11 0.0409(5) 0.0540(7) 0.0142(3) 0.0020(4) 0.0109(4) 0.0091(5)
Dy7 0.0172(4) 0.0707(5) 0.0184(4) -0.0101(4) 0.0068(3) -0.0023(4)
Dy6 0.0225(4) 0.0690(6) 0.0189(4) -0.0133(4) 0.0061(4) 0.0010(4)
Dy5 0.0251(5) 0.0634(7) 0.0213(4) -0.0137(4) 0.0055(3) -0.0060(4)
Dy4 0.0267(5) 0.0609(7) 0.0226(4) -0.0100(3) 0.0097(4) -0.0071(4)
O9 0.0268(9) 0.0512(6) 0.0199(6) -0.0004(4) 0.0115(5) -0.0003(4)
O4 0.0226(8) 0.0516(6) 0.0229(7) -0.0014(5) 0.0110(5) -0.0004(5)
O62 0.0252(8) 0.0685(7) 0.0244(6) -0.0089(5) 0.0093(5) -0.0022(5)
O3 0.0238(7) 0.0526(6) 0.0225(8) -0.0015(5) 0.0111(5) -0.0002(4)
O5 0.0228(9) 0.0546(8) 0.0225(7) -0.0018(6) 0.0114(5) -0.0018(6)
O49 0.0246(6) 0.0672(6) 0.0243(7) -0.0079(5) 0.0088(5) 0.0007(4)
O12 0.0266(6) 0.0518(6) 0.0210(8) -0.0019(6) 0.0108(5) 0.0013(5)
O16 0.0324(7) 0.0516(6) 0.0193(6) -0.0008(6) 0.0120(5) 0.0022(5)
O72 0.0271(7) 0.0626(9) 0.0241(6) -0.0059(5) 0.0114(5) -0.0062(5)
O81 0.0247(7) 0.0583(8) 0.0234(6) -0.0028(6) 0.0120(4) -0.0054(5)
O50 0.0256(7) 0.0693(6) 0.0245(6) -0.0065(5) 0.0096(5) 0.0021(4)
O00Q 0.0249(10) 0.0531(7) 0.0232(6) -0.0028(6) 0.0129(6) -0.0030(8)
O31 0.0393(10) 0.0540(8) 0.0191(8) 0.0006(6) 0.0097(6) 0.0069(7)
O84 0.0235(7) 0.0530(6) 0.0231(8) -0.0027(5) 0.0121(5) -0.0028(4)
O10 0.0246(6) 0.0504(11) 0.0216(10) -0.0009(7) 0.0109(6) -0.0016(5)
O17 0.0315(9) 0.0524(7) 0.0191(7) -0.0006(5) 0.0116(5) 0.0030(5)
O35 0.0355(7) 0.0611(6) 0.0210(5) 0.0030(5) 0.0075(5) 0.0067(5)
O54 0.0239(6) 0.0685(6) 0.0246(8) -0.0084(5) 0.0093(5) -0.0004(5)
O6 0.0246(8) 0.0517(8) 0.0214(7) -0.0004(6) 0.0110(6) -0.0006(6)
O39 0.0362(7) 0.0609(10) 0.0214(8) 0.0015(6) 0.0090(6) 0.0069(6)
O80 0.0257(10) 0.0548(6) 0.0250(8) -0.0046(6) 0.0127(7) -0.0055(5)
O30 0.0379(9) 0.0555(7) 0.0189(5) 0.0007(5) 0.0088(5) 0.0067(6)
O13 0.0289(7) 0.0519(8) 0.0203(11) -0.0023(7) 0.0104(5) 0.0019(5)
O11 0.0267(7) 0.0511(6) 0.0210(7) -0.0007(5) 0.0117(6) 0.0001(5)
O34 0.0354(8) 0.0572(10) 0.0198(7) 0.0019(8) 0.0079(5) 0.0077(6)
O79 0.0262(9) 0.0588(7) 0.0256(7) -0.0052(6) 0.0126(6) -0.0064(5)
O28 0.0387(8) 0.0555(10) 0.0186(7) -0.0004(6) 0.0094(5) 0.0059(8)
O86 0.0232(7) 0.0564(8) 0.0232(9) -0.0014(7) 0.0119(5) -0.0017(5)
O24 0.0388(8) 0.0538(8) 0.0178(5) -0.0002(5) 0.0114(4) 0.0057(6)
O20 0.0344(11) 0.0518(6) 0.0202(7) -0.0005(6) 0.0136(7) 0.0021(6)
O41 0.0273(8) 0.0626(6) 0.0241(6) -0.0029(5) 0.0079(5) 0.0027(4)
O82 0.0245(7) 0.0564(11) 0.0235(6) -0.0026(7) 0.0124(5) -0.0045(6)
O18 0.0311(9) 0.0523(10) 0.0200(7) -0.0020(6) 0.0109(5) 0.0028(6)
O25 0.0371(6) 0.0525(9) 0.0200(6) -0.0001(6) 0.0105(5) 0.0046(5)
O85 0.0235(7) 0.0560(6) 0.0226(7) -0.0020(5) 0.0120(6) -0.0030(4)
O1 0.0237(7) 0.0511(8) 0.0228(8) -0.0019(6) 0.0115(6) -0.0014(5)
O36 0.0355(7) 0.0552(9) 0.0171(10) -0.0001(7) 0.0061(7) 0.0053(5)
O43 0.0254(7) 0.0703(7) 0.0231(8) -0.0039(5) 0.0071(6) 0.0018(6)
O69 0.0278(7) 0.0657(9) 0.0273(6) -0.0091(5) 0.0096(4) -0.0056(6)
O65 0.0261(11) 0.0658(7) 0.0238(7) -0.0076(7) 0.0103(7) -0.0043(6)
O26 0.0387(7) 0.0530(11) 0.0213(9) 0.0009(8) 0.0109(6) 0.0060(6)
O71 0.0278(8) 0.0633(9) 0.0253(10) -0.0070(6) 0.0107(6) -0.0061(6)
O37 0.0352(7) 0.0572(7) 0.0205(7) -0.0006(5) 0.0061(5) 0.0051(5)
O87 0.0240(9) 0.0535(6) 0.0226(6) -0.0026(4) 0.0120(5) -0.0026(5)
O2 0.0236(8) 0.0508(7) 0.0228(9) -0.0002(6) 0.0108(7) -0.0015(5)
O63 0.0257(8) 0.0697(6) 0.0261(6) -0.0102(5) 0.0079(5) -0.0021(5)
O14 0.0298(7) 0.0509(9) 0.0187(8) 0.0000(7) 0.0127(5) 0.0000(6)
O76 0.0247(9) 0.0612(8) 0.0221(9) -0.0034(6) 0.0116(6) -0.0054(6)
O23 0.0369(7) 0.0523(11) 0.0162(8) 0.0015(8) 0.0134(5) 0.0039(7)
O8 0.0248(9) 0.0504(8) 0.0212(8) 0.0000(6) 0.0113(7) -0.0013(6)
O44 0.0300(7) 0.0683(5) 0.0216(7) -0.0016(5) 0.0087(5) 0.0053(4)
O21 0.0367(8) 0.0526(8) 0.0180(11) 0.0006(6) 0.0156(6) 0.0027(7)
O83 0.0242(7) 0.0522(7) 0.0230(10) -0.0033(9) 0.0124(5) -0.0036(5)
O27 0.0399(7) 0.0550(9) 0.0182(6) 0.0008(6) 0.0113(5) 0.0059(6)
O73 0.0270(8) 0.0627(7) 0.0282(6) -0.0068(4) 0.0110(5) -0.0069(6)
O70 0.0282(8) 0.0662(11) 0.0302(9) -0.0082(7) 0.0094(6) -0.0066(7)
O45 0.0256(8) 0.0734(6) 0.0248(7) -0.0047(5) 0.0085(5) 0.0039(6)
O52 0.0254(7) 0.0722(7) 0.0236(8) -0.0067(6) 0.0103(6) 0.0021(5)
O53 0.0257(10) 0.0682(8) 0.0238(6) -0.0079(5) 0.0091(5) 0.0004(7)
O023 0.0275(9) 0.0642(7) 0.0243(6) -0.0063(5) 0.0105(5) -0.0057(6)
O64 0.0239(7) 0.0740(9) 0.0242(9) -0.0081(7) 0.0096(6) 0.0000(6)
O29 0.0396(8) 0.0547(8) 0.0215(5) 0.0021(4) 0.0109(5) 0.0064(6)
O42 0.0310(8) 0.0662(7) 0.0205(6) -0.0003(6) 0.0067(6) 0.0035(6)
O78 0.0254(8) 0.0623(9) 0.0235(7) -0.0051(7) 0.0106(6) -0.0068(7)
O66 0.0272(7) 0.0653(8) 0.0246(5) -0.0078(6) 0.0097(5) -0.0045(6)
O15 0.0325(7) 0.0525(10) 0.0172(6) -0.0001(7) 0.0139(6) 0.0011(7)
O88 0.0267(15) 0.066(3) 0.034(3) -0.010(3) 0.0087(18) -0.0006(17)
N2 0.0295(11) 0.0513(7) 0.0190(6) -0.0009(6) 0.0113(6) 0.0006(7)
O61 0.0256(6) 0.0681(9) 0.0239(6) -0.0091(6) 0.0084(5) -0.0022(5)
O77 0.0247(7) 0.0577(8) 0.0227(6) -0.0039(5) 0.0122(4) -0.0046(6)
O22 0.0382(8) 0.0530(7) 0.0199(6) 0.0007(4) 0.0138(5) 0.0048(5)
O38 0.0370(7) 0.0586(8) 0.0208(6) 0.0018(5) 0.0085(5) 0.0063(6)
C02H 0.020(3) 0.0500(8) 0.0185(12) 0.0011(7) 0.0146(17) -0.0028(10)
O19 0.054(3) 0.089(6) 0.0272(18) 0.017(3) 0.0256(19) 0.031(4)
C02L 0.0226(10) 0.054(3) 0.0228(8) -0.0009(8) 0.0111(6) -0.0013(10)
O7 0.032(3) 0.0539(8) 0.072(10) 0.0005(18) 0.031(5) -0.0001(11)
O02N 0.0258(8) 0.0682(8) 0.0263(11) -0.0088(6) 0.0100(6) -0.0033(6)
N1 0.0240(11) 0.0538(7) 0.0230(7) -0.0024(5) 0.0120(7) -0.0014(7)
C02P 0.0371(7) 0.058(4) 0.025(2) 0.005(3) 0.0105(5) 0.0046(7)
O56 0.0235(7) 0.0725(6) 0.0239(7) -0.0097(5) 0.0090(6) -0.0001(5)
O59 0.0259(10) 0.0722(6) 0.0257(8) -0.0117(7) 0.0069(7) -0.0007(5)
O58 0.0255(7) 0.0683(8) 0.0240(8) -0.0101(8) 0.0078(6) -0.0015(7)
N7 0.0254(8) 0.0612(8) 0.0269(8) -0.0042(6) 0.0116(7) -0.0066(5)
C02X 0.0282(17) 0.066(3) 0.0237(8) -0.0059(9) 0.0102(7) -0.004(2)
C02Y 0.0227(11) 0.0549(14) 0.021(2) 0.0004(15) 0.0140(13) -0.0039(11)
O32 0.0392(11) 0.0576(7) 0.0229(7) 0.0040(5) 0.0118(7) 0.0083(7)
O60 0.0246(6) 0.0729(6) 0.0246(7) -0.0093(5) 0.0088(5) -0.0007(4)
O67 0.0291(10) 0.0674(7) 0.0267(7) -0.0099(5) 0.0081(6) -0.0032(6)
O40 0.0342(10) 0.0599(7) 0.0222(7) -0.0006(6) 0.0087(7) 0.0059(6)
O68 0.0294(14) 0.0657(8) 0.0279(6) -0.0089(5) 0.0087(6) -0.0049(7)
C034 0.0370(7) 0.059(5) 0.0214(10) 0.0020(17) 0.0087(5) 0.0065(6)
N3 0.0408(9) 0.0540(7) 0.0223(9) 0.0019(5) 0.0132(7) 0.0062(6)
C036 0.0232(7) 0.0522(8) 0.025(5) -0.0029(11) 0.0119(7) -0.0033(5)
C037 0.0249(7) 0.061(2) 0.0236(7) -0.0022(6) 0.0122(5) -0.0047(7)
C038 0.0249(8) 0.0702(11) 0.017(4) -0.0030(19) 0.0073(13) 0.0034(8)
O57 0.0246(8) 0.0728(6) 0.0239(7) -0.0090(6) 0.0088(7) 0.0008(6)
O74 0.0282(11) 0.0636(7) 0.0295(9) -0.0079(6) 0.0110(8) -0.0068(6)
C03B 0.0374(11) 0.092(10) 0.040(5) 0.027(6) 0.013(2) 0.009(2)
C03C 0.024(8) 0.0580(13) 0.025(2) -0.0037(17) 0.007(3) 0.001(3)
C03D 0.0219(19) 0.0665(11) 0.020(3) -0.0118(15) 0.005(2) -0.0048(11)
C03E 0.031(3) 0.0512(12) 0.0192(8) -0.0011(10) 0.0106(15) 0.0013(18)
C03F 0.0304(13) 0.050(2) 0.0199(10) 0.0001(12) 0.0105(9) 0.0049(13)
O51 0.0233(6) 0.0734(6) 0.0241(5) -0.0068(4) 0.0097(4) 0.0013(5)
C03H 0.0330(13) 0.0516(7) 0.0187(15) -0.0005(6) 0.0123(12) 0.0024(6)
C03I 0.024(2) 0.056(4) 0.023(3) -0.002(3) 0.012(3) -0.002(3)
C03J 0.0273(6) 0.0523(9) 0.025(6) -0.0011(17) 0.0106(7) 0.0019(5)
C03L 0.0247(9) 0.0538(7) 0.024(2) -0.0022(9) 0.0124(11) -0.0011(6)
C03M 0.034(4) 0.0503(11) 0.0229(15) -0.0003(10) 0.007(2) 0.0001(14)
C03N 0.0273(19) 0.066(4) 0.037(7) 0.007(5) 0.006(3) -0.009(2)
C03O 0.029(3) 0.0595(9) 0.0244(8) -0.0027(7) 0.0083(12) 0.0030(13)
C03P 0.0267(7) 0.0517(17) 0.044(11) 0.000(3) 0.0109(15) 0.0027(10)
C03Q 0.023(3) 0.0536(19) 0.024(3) -0.004(2) 0.016(3) -0.009(2)
C03R 0.0320(14) 0.0512(13) 0.0181(12) -0.0016(12) 0.0114(12) 0.0015(12)
C03S 0.034(4) 0.0614(8) 0.036(3) -0.0058(8) 0.020(3) -0.0082(9)
C03T 0.0259(14) 0.073(4) 0.0239(8) -0.0100(9) 0.0078(7) 0.000(2)
C03U 0.025(2) 0.0555(12) 0.0248(17) -0.0048(12) 0.0136(18) -0.0066(13)
C03V 0.035(2) 0.062(5) 0.019(2) 0.002(3) 0.013(2) 0.008(3)
C03W 0.0247(12) 0.0680(17) 0.025(4) -0.008(2) 0.0090(19) 0.0010(13)
C03X 0.0238(5) 0.0738(7) 0.0240(7) -0.0084(5) 0.0095(5) -0.0001(5)
O47 0.0328(11) 0.0675(12) 0.048(5) -0.001(2) 0.0045(17) 0.0082(8)
C03Z 0.0305(8) 0.056(3) 0.020(2) 0.003(3) 0.0118(8) -0.0017(10)
C040 0.0349(9) 0.049(7) 0.022(3) 0.003(4) 0.0077(10) 0.0097(17)
C041 0.0269(8) 0.055(4) 0.023(2) 0.002(3) 0.0124(10) 0.0010(13)
C042 0.0253(12) 0.0538(7) 0.024(2) -0.0021(8) 0.0132(15) -0.0011(6)
C043 0.032(3) 0.058(6) 0.022(2) -0.004(3) 0.013(2) 0.000(4)
N4 0.0338(7) 0.0682(6) 0.0217(9) 0.0034(8) 0.0083(6) 0.0064(5)
C045 0.033(4) 0.073(6) 0.0235(9) -0.0062(18) 0.0098(13) 0.001(5)
C046 0.030(3) 0.0508(8) 0.0204(13) -0.0002(8) 0.010(2) 0.0001(11)
C047 0.0387(8) 0.049(4) 0.0170(10) 0.0018(17) 0.0119(5) 0.0051(10)
C048 0.039(5) 0.0507(11) 0.0231(19) -0.0009(10) 0.005(3) 0.0016(15)
C049 0.0231(17) 0.061(11) 0.0235(11) 0.001(3) 0.0109(12) -0.003(4)
O75 0.0293(17) 0.113(15) 0.0304(10) -0.004(2) 0.0111(10) 0.002(4)
C04B 0.029(6) 0.0538(11) 0.0230(6) -0.0026(5) 0.0124(7) -0.001(2)
C04C 0.024(6) 0.0534(10) 0.0226(6) -0.0028(6) 0.0114(8) -0.002(2)
C04D 0.0327(12) 0.060(2) 0.0180(15) -0.0003(18) 0.0103(13) 0.0103(15)
C04E 0.0260(8) 0.0609(10) 0.0252(12) -0.0028(9) 0.0117(6) -0.0059(6)
C04F 0.0342(11) 0.056(2) 0.0188(12) 0.0004(16) 0.0090(10) 0.0095(14)
C04G 0.033(2) 0.0538(7) 0.069(9) -0.0006(13) 0.032(4) -0.0005(9)
C04H 0.028(3) 0.0690(11) 0.0245(9) -0.0085(7) 0.0080(11) 0.0017(14)
C04I 0.024(5) 0.0534(11) 0.0227(8) -0.0027(7) 0.0115(14) -0.002(2)
C04J 0.0400(18) 0.0557(13) 0.0229(7) 0.0034(7) 0.0119(8) 0.0072(14)
C04K 0.023(2) 0.0721(19) 0.021(6) -0.006(3) 0.007(3) 0.0034(13)
C04L 0.043(3) 0.0538(10) 0.025(5) 0.0041(16) 0.010(4) 0.0018(14)
O48 0.0238(6) 0.0687(8) 0.0255(8) -0.0069(6) 0.0087(5) 0.0011(6)
C04N 0.0248(7) 0.0587(13) 0.0237(10) -0.0014(10) 0.0122(6) -0.0052(7)
C04O 0.0239(6) 0.0729(6) 0.0242(7) -0.0090(5) 0.0092(5) -0.0004(4)
C04P 0.0250(11) 0.0577(14) 0.0229(19) -0.0038(14) 0.0112(10) -0.0052(9)
C04Q 0.0267(10) 0.062(4) 0.022(6) -0.005(4) 0.012(2) -0.0069(16)
C04R 0.020(3) 0.0503(8) 0.0179(11) 0.0008(7) 0.0150(16) -0.0022(9)
C04S 0.041(2) 0.065(3) 0.0230(18) 0.007(2) 0.0181(16) 0.013(2)
C04T 0.0247(9) 0.0535(10) 0.0234(11) -0.0024(9) 0.0122(8) -0.0013(7)
C04U 0.022(3) 0.0625(7) 0.0275(15) -0.0067(6) 0.008(2) -0.0068(7)
C04V 0.0280(11) 0.071(4) 0.036(4) -0.014(4) 0.0068(17) -0.0015(17)
C04W 0.0239(6) 0.0740(8) 0.0241(8) -0.0082(6) 0.0095(5) -0.0001(5)
C04X 0.0352(8) 0.0554(11) 0.019(3) -0.0007(15) 0.0060(9) 0.0054(6)
C04Y 0.0351(10) 0.069(2) 0.023(3) 0.004(2) 0.0077(14) 0.0056(12)
C04Z 0.0281(7) 0.0663(17) 0.0294(15) -0.0086(14) 0.0100(6) -0.0058(7)
C050 0.0261(15) 0.0653(8) 0.024(2) -0.0077(6) 0.0101(17) -0.0044(6)
C051 0.024(4) 0.0531(10) 0.0226(6) -0.0027(5) 0.0120(6) -0.0026(15)
C052 0.042(2) 0.0540(9) 0.024(4) 0.0030(13) 0.011(3) 0.0021(11)
C053 0.0339(11) 0.056(2) 0.0186(13) -0.0004(15) 0.0095(10) 0.0096(13)
C054 0.0307(14) 0.0523(19) 0.0184(10) -0.0010(11) 0.0113(8) 0.0016(14)
C055 0.0337(7) 0.0682(7) 0.021(2) 0.0019(8) 0.0088(6) 0.0067(5)
N5 0.0238(5) 0.0741(7) 0.0243(6) -0.0076(5) 0.0097(4) 0.0005(5)
N6 0.0277(7) 0.0695(11) 0.0286(7) -0.0106(8) 0.0088(5) -0.0051(7)
C058 0.026(4) 0.0675(13) 0.027(7) -0.009(2) 0.010(4) -0.003(2)
C059 0.0238(6) 0.0741(7) 0.0242(7) -0.0081(5) 0.0098(5) 0.0003(5)
C05A 0.0281(7) 0.065(3) 0.0294(8) -0.0095(12) 0.0098(6) -0.0058(8)
C05B 0.0280(15) 0.0723(14) 0.027(2) -0.0068(17) 0.0096(18) -0.0004(14)
C05C 0.031(2) 0.055(4) 0.0181(18) -0.001(2) 0.0111(18) 0.003(3)
C05D 0.0268(9) 0.0615(16) 0.022(2) -0.0048(17) 0.0119(10) -0.0068(9)
C05E 0.033(6) 0.0502(11) 0.022(2) 0.0000(11) 0.008(3) -0.0002(17)
C05F 0.055(8) 0.0628(7) 0.039(3) -0.0065(9) 0.027(4) -0.0052(10)
C05G 0.030(2) 0.078(3) 0.034(5) -0.011(4) 0.013(3) -0.004(3)
C05H 0.0341(8) 0.0700(10) 0.050(5) -0.006(2) 0.0100(10) 0.0065(7)
O46 0.0233(6) 0.0731(7) 0.0246(6) -0.0065(5) 0.0094(4) 0.0011(5)
C05J 0.040(7) 0.058(2) 0.024(2) -0.0034(15) 0.012(3) 0.006(4)
C05K 0.0377(17) 0.0566(15) 0.031(8) -0.005(3) 0.009(2) 0.0046(9)
C05L 0.0253(11) 0.058(3) 0.022(3) 0.000(3) 0.0132(13) -0.0052(13)
C05M 0.026(3) 0.0654(13) 0.025(5) -0.0079(16) 0.010(4) -0.0044(12)
C05N 0.0330(7) 0.0687(7) 0.0220(17) 0.0010(9) 0.0093(8) 0.0067(5)
C05O 0.050(9) 0.075(4) 0.0277(15) -0.013(2) 0.000(3) 0.014(5)
C05P 0.0293(10) 0.097(18) 0.0303(10) -0.006(2) 0.0108(9) 0.000(3)
C05Q 0.0381(10) 0.058(7) 0.0177(6) 0.0001(8) 0.0103(5) 0.004(2)
C05R 0.036(2) 0.0550(8) 0.0172(18) 0.0006(7) 0.0074(18) 0.0071(8)
C05S 0.0346(13) 0.098(10) 0.039(5) 0.030(7) 0.003(3) -0.015(3)
C05T 0.030(5) 0.0628(7) 0.0305(18) -0.0072(7) 0.012(3) -0.0065(9)
C05U 0.0331(7) 0.0677(10) 0.047(5) -0.0010(17) 0.0080(9) 0.0070(6)
C05V 0.040(2) 0.069(5) 0.022(2) 0.007(3) 0.017(2) 0.014(3)
C05W 0.0329(9) 0.0704(9) 0.0234(9) -0.0026(7) 0.0063(8) 0.0072(8)
C05X 0.0400(16) 0.095(13) 0.0222(19) -0.015(5) 0.0091(11) 0.012(3)
C05Y 0.047(2) 0.068(4) 0.080(11) 0.031(5) -0.010(5) -0.010(2)
C05Z 0.026(5) 0.0621(8) 0.0291(18) -0.0064(8) 0.011(3) -0.0070(9)
C060 0.040(2) 0.0532(8) 0.023(3) 0.0014(10) 0.013(2) 0.0041(9)
C061 0.031(2) 0.0540(19) 0.036(5) -0.009(4) 0.002(3) 0.0038(19)
C062 0.037(6) 0.0554(9) 0.020(5) -0.0005(16) 0.009(5) 0.0068(17)
C063 0.047(2) 0.0548(9) 0.032(4) 0.0050(14) 0.006(3) 0.0026(11)
C064 0.050(8) 0.0619(8) 0.037(3) -0.0062(10) 0.024(5) -0.0064(12)
C065 0.0440(16) 0.132(18) 0.0200(15) -0.004(3) 0.0113(9) -0.017(5)
C066 0.0238(6) 0.0740(8) 0.0241(9) -0.0082(7) 0.0096(6) 0.0000(6)
C067 0.048(6) 0.076(2) 0.0285(7) -0.0064(9) 0.0123(12) 0.009(4)
C068 0.0362(16) 0.067(3) 0.024(2) 0.006(2) 0.0056(17) 0.0059(18)
C069 0.060(5) 0.0723(16) 0.050(4) -0.0067(19) 0.039(4) 0.003(3)
C06A 0.026(5) 0.0534(9) 0.078(15) -0.003(3) 0.028(7) -0.0024(19)
C06B 0.029(4) 0.0726(6) 0.024(2) -0.0096(5) 0.011(3) 0.0004(6)
C06C 0.0312(15) 0.097(11) 0.043(5) 0.031(7) 0.022(2) 0.014(3)
O33 0.049(2) 0.147(8) 0.047(3) -0.044(5) 0.000(2) 0.035(3)
C06E 0.067(3) 0.0589(11) 0.059(5) 0.016(2) -0.017(4) -0.0070(16)
C06F 0.063(3) 0.0570(9) 0.054(5) 0.0128(18) -0.013(4) -0.0037(14)
C06G 0.0294(13) 0.078(4) 0.044(4) -0.020(4) 0.0048(16) 0.0013(16)
C06H 0.043(2) 0.0830(19) 0.0379(14) -0.0219(15) 0.0191(16) -0.017(2)
C06I 0.0370(16) 0.16(2) 0.0286(19) -0.025(6) 0.0093(9) 0.004(2)
C06J 0.104(10) 0.073(2) 0.062(6) 0.010(3) 0.061(7) 0.020(4)
C06K 0.0235(7) 0.0540(16) 0.10(2) 0.008(4) 0.0155(17) -0.0029(8)
C06L 0.0332(8) 0.0671(12) 0.049(5) 0.000(2) 0.0095(12) 0.0068(7)
C06M 0.045(11) 0.0558(17) 0.0231(7) -0.0023(7) 0.0130(9) 0.005(4)
C06N 0.045(2) 0.0538(11) 0.135(11) 0.003(2) 0.060(5) 0.0009(11)
C06P 0.0452(19) 0.0545(8) 0.028(3) 0.0020(7) 0.009(2) 0.0053(7)
C06R 0.050(9) 0.0565(15) 0.0226(6) -0.0029(8) 0.0109(10) 0.007(3)
C06T 0.033(2) 0.078(3) 0.0325(15) -0.016(2) 0.0120(15) -0.010(2)
C06U 0.0282(13) 0.072(4) 0.039(5) -0.015(4) 0.006(2) 0.0012(18)
C06V 0.0240(8) 0.0741(11) 0.0244(11) -0.0080(8) 0.0097(7) 0.0000(7)
C06W 0.0237(6) 0.0740(8) 0.0241(8) -0.0081(6) 0.0097(6) 0.0002(5)
C06X 0.0353(15) 0.061(3) 0.023(2) 0.005(2) 0.0066(15) 0.0072(18)
C06Y 0.0301(19) 0.0775(19) 0.0293(11) -0.0149(13) 0.0096(13) -0.0056(17)
C06Z 0.0287(8) 0.071(3) 0.0295(8) -0.0092(9) 0.0099(6) -0.0037(10)
C070 0.043(3) 0.111(8) 0.0244(13) -0.005(2) 0.0113(13) 0.025(5)
C071 0.037(2) 0.0543(9) 0.059(5) 0.0110(18) -0.011(3) -0.0085(12)
C072 0.028(2) 0.0719(17) 0.0287(11) -0.0125(12) 0.0086(13) -0.0033(18)
C073 0.064(4) 0.101(4) 0.076(5) -0.047(5) 0.050(4) -0.030(4)
C074 0.0333(13) 0.067(3) 0.059(9) -0.003(4) 0.007(3) 0.0077(15)
C076 0.0341(8) 0.0674(12) 0.052(5) -0.001(2) 0.0094(11) 0.0067(8)
C077 0.032(3) 0.083(4) 0.056(5) -0.029(5) 0.001(3) 0.007(3)
C078 0.0414(9) 0.0575(17) 0.0238(10) 0.0022(11) 0.0124(8) 0.0071(9)
C079 0.048(10) 0.0565(15) 0.0229(7) -0.0023(8) 0.0126(11) 0.007(3)
C07B 0.0326(12) 0.21(3) 0.0315(12) 0.007(4) 0.0127(9) 0.020(5)
C07D 0.0305(18) 0.0535(11) 0.054(8) -0.0020(18) 0.026(4) -0.0010(9)
C07I 0.0419(11) 0.0565(16) 0.0233(8) 0.0030(9) 0.0121(7) 0.0083(11)
C07J 0.038(4) 0.082(3) 0.070(9) 0.018(5) 0.033(5) 0.014(3)
C07K 0.0440(15) 0.087(7) 0.0306(19) -0.013(3) 0.0063(15) 0.017(3)
C07L 0.076(5) 0.144(10) 0.032(4) 0.034(6) 0.037(3) 0.066(6)
C07M 0.0344(15) 0.26(4) 0.0325(14) 0.012(5) 0.0140(13) 0.029(7)
C07N 0.075(8) 0.0625(8) 0.046(3) -0.0051(11) 0.038(5) -0.0034(14)
C07O 0.158(10) 0.121(4) 0.0322(17) 0.0069(19) 0.033(3) 0.080(6)
C07P 0.064(3) 0.112(4) 0.050(2) -0.040(3) 0.035(3) -0.041(3)
C07Q 0.0379(16) 0.070(3) 0.028(3) 0.011(3) 0.0027(18) 0.0035(19)
C07S 0.0233(7) 0.0732(14) 0.0242(12) -0.0062(11) 0.0093(6) 0.0011(7)
C07U 0.045(3) 0.087(3) 0.037(2) -0.024(2) 0.020(3) -0.018(3)
C07W 0.0237(6) 0.0740(8) 0.0241(9) -0.0081(7) 0.0097(6) 0.0001(6)
C082 0.0235(6) 0.0739(8) 0.0243(6) -0.0075(5) 0.0097(5) 0.0007(5)
C084 0.0564(13) 0.134(5) 0.0441(16) -0.038(2) -0.0052(12) 0.043(2)
C085 0.0555(14) 0.210(9) 0.062(3) -0.077(5) -0.0123(15) 0.053(3)
C087 0.042(3) 0.0541(11) 0.137(17) 0.006(2) 0.056(6) 0.0018(11)
C088 0.067(4) 0.110(4) 0.050(2) -0.040(3) 0.036(3) -0.040(4)
C08J 0.092(4) 0.070(2) 0.154(7) 0.051(3) -0.083(5) -0.039(2)
C60 0.036(4) 0.34(7) 0.033(2) 0.017(7) 0.015(3) 0.038(11)
C87 0.0327(12) 0.25(4) 0.0323(14) 0.011(5) 0.0133(12) 0.023(6)
C73 0.0580(16) 0.192(10) 0.058(3) -0.068(5) -0.014(2) 0.055(4)
C235 0.0234(8) 0.0737(10) 0.0243(7) -0.0068(6) 0.0098(6) 0.0010(8)
C07R 0.0233(6) 0.0734(7) 0.0242(6) -0.0067(5) 0.0097(4) 0.0011(5)
C07F 0.0233(6) 0.0735(7) 0.0241(6) -0.0068(4) 0.0097(4) 0.0010(5)
C69 0.0234(6) 0.0738(7) 0.0244(6) -0.0071(5) 0.0097(4) 0.0010(5)
CXE 0.0234(8) 0.0738(10) 0.0244(6) -0.0071(6) 0.0097(5) 0.0009(8)
CXF 0.0234(9) 0.0738(11) 0.0244(7) -0.0069(7) 0.0098(6) 0.0010(8)
O91 0.033(9) 0.073(13) 0.027(8) 0.003(8) -0.010(7) 0.007(8)
O90 0.065(13) 0.070(14) 0.041(10) -0.003(9) 0.020(9) 0.003(11)
O93 0.071(14) 0.084(16) 0.039(10) -0.003(10) -0.011(10) -0.025(12)
O94 0.053(11) 0.082(15) 0.029(8) 0.000(9) 0.020(8) -0.019(10)
O95 0.093(17) 0.088(17) 0.034(10) -0.012(10) -0.010(11) -0.004(13)
O92 0.066(13) 0.076(15) 0.038(9) -0.011(9) -0.006(9) -0.031(11)
O89 0.033(9) 0.083(15) 0.041(9) -0.006(9) 0.014(8) 0.012(9)
C2 0.0233(8) 0.0737(11) 0.0241(6) -0.0067(6) 0.0095(5) 0.0010(8)
C9 0.0233(6) 0.0735(7) 0.0241(6) -0.0066(5) 0.0095(4) 0.0011(5)
C07G 0.0234(6) 0.0735(7) 0.0242(5) -0.0067(4) 0.0097(4) 0.0011(5)
C69A 0.0234(6) 0.0739(7) 0.0244(6) -0.0071(5) 0.0097(4) 0.0010(5)
C8 0.0234(8) 0.0739(11) 0.0244(6) -0.0072(6) 0.0097(5) 0.0009(8)
CXG 0.0233(9) 0.0740(12) 0.0243(6) -0.0070(7) 0.0095(5) 0.0010(9)
O55A 0.0237(5) 0.0722(6) 0.0238(7) -0.0086(5) 0.0092(4) -0.0002(4)
C1 0.0238(5) 0.0729(6) 0.0241(7) -0.0090(5) 0.0091(5) -0.0003(4)
O60A 0.0245(6) 0.0730(6) 0.0245(7) -0.0093(5) 0.0088(5) -0.0005(5)
C3 0.0239(6) 0.0740(8) 0.0241(8) -0.0082(6) 0.0095(5) 0.0000(5)
C0 0.0238(6) 0.0741(7) 0.0241(7) -0.0080(5) 0.0098(5) 0.0003(5)
C4 0.0238(6) 0.0740(8) 0.0241(9) -0.0081(7) 0.0096(6) 0.0000(5)
O64A 0.0239(7) 0.0740(8) 0.0242(10) -0.0081(7) 0.0095(7) 0.0000(6)
N5A 0.0238(5) 0.0741(7) 0.0242(6) -0.0075(5) 0.0098(4) 0.0006(5)
C5 0.0237(6) 0.0740(8) 0.0241(8) -0.0081(6) 0.0097(6) 0.0002(5)
C07X 0.0237(6) 0.0740(8) 0.0241(9) -0.0081(7) 0.0097(6) 0.0001(6)
C7 0.0236(6) 0.0739(7) 0.0243(6) -0.0074(5) 0.0098(5) 0.0007(6)
O51A 0.0233(6) 0.0735(6) 0.0242(5) -0.0065(4) 0.0098(4) 0.0016(5)
O46A 0.0234(6) 0.0732(8) 0.0245(6) -0.0061(5) 0.0092(4) 0.0010(5)
C07T 0.0232(7) 0.0730(14) 0.0241(12) -0.0061(11) 0.0090(7) 0.0009(8)

loop_
_atom_type_symbol
_atom_type_description
_atom_type_scat_dispersion_real
_atom_type_scat_dispersion_imag
_atom_type_scat_source
C C 0.0137 0.0067 'International Tables Vol C Tables 4.2.6.8 and 6.1.1.4'
H H 0.0000 0.0000 'International Tables Vol C Tables 4.2.6.8 and 6.1.1.4'
Dy Dy -5.8843 12.3930 'International Tables Vol C Tables 4.2.6.8 and 6.1.1.4'
N N 0.0241 0.0134 'International Tables Vol C Tables 4.2.6.8 and 6.1.1.4'
O O 0.0389 0.0241 'International Tables Vol C Tables 4.2.6.8 and 6.1.1.4'

loop_
_geom_angle_atom_site_label_1
_geom_angle_atom_site_label_2
_geom_angle_atom_site_label_3
_geom_angle
_geom_angle_site_symmetry_1
_geom_angle_site_symmetry_3
_geom_angle_publ_flag
O3 Dy1 O4 64.5(5) . . ?
O3 Dy1 O5 82.4(5) . . ?
O3 Dy1 O84 138.6(5) . . ?
O3 Dy1 O86 90.1(5) . . ?
O3 Dy1 O85 139.7(5) . . ?
O3 Dy1 O87 140.3(5) . . ?
O3 Dy1 N1 70.0(6) . . ?
O5 Dy1 O4 49.1(4) . . ?
O5 Dy1 O85 73.6(5) . . ?
O5 Dy1 N1 140.9(6) . . ?
O84 Dy1 O4 74.7(5) . . ?
O84 Dy1 O5 75.9(5) . . ?
O84 Dy1 O86 117.7(5) . . ?
O84 Dy1 O85 65.5(5) . . ?
O84 Dy1 O87 71.7(5) . . ?
O84 Dy1 N1 142.5(6) . . ?
O86 Dy1 O4 120.6(5) . . ?
O86 Dy1 O5 76.4(5) . . ?
O86 Dy1 O85 53.4(5) . . ?
O86 Dy1 O87 94.3(5) . . ?
O86 Dy1 N1 76.5(5) . . ?
O85 Dy1 O4 116.2(4) . . ?
O85 Dy1 N1 110.6(5) . . ?
O1 Dy1 O4 77.7(5) . . ?
O1 Dy1 O3 85.5(5) . . ?
O1 Dy1 O5 125.3(5) . . ?
O1 Dy1 O84 79.2(5) . . ?
O1 Dy1 O86 156.8(5) . . ?
O1 Dy1 O85 134.8(6) . . ?
O1 Dy1 O87 75.3(5) . . ?
O1 Dy1 N1 80.6(5) . . ?
O87 Dy1 O4 140.0(5) . . ?
O87 Dy1 O5 137.0(5) . . ?
O87 Dy1 O85 67.6(5) . . ?
O87 Dy1 N1 72.7(6) . . ?
N1 Dy1 O4 130.6(5) . . ?
O81 Dy2 O00Q 126.5(5) . . ?
O81 Dy2 O84 129.9(5) . . ?
O81 Dy2 O82 51.9(5) . . ?
O00Q Dy2 O82 80.5(5) . . ?
O84 Dy2 O00Q 101.6(5) . . ?
O84 Dy2 O82 140.3(5) . . ?
O80 Dy2 O81 81.0(5) . . ?
O80 Dy2 O00Q 72.8(5) . . ?
O80 Dy2 O84 131.8(5) . . ?
O80 Dy2 O82 87.1(5) . . ?
O80 Dy2 O85 150.9(5) . . ?
O80 Dy2 O87 134.7(5) . . ?
O80 Dy2 O83 81.5(5) . . ?
O80 Dy2 O77 78.4(6) . . ?
O85 Dy2 O81 71.9(5) . . ?
O85 Dy2 O00Q 132.5(5) . . ?
O85 Dy2 O84 64.8(5) . . ?
O85 Dy2 O82 84.4(5) . . ?
O87 Dy2 O81 116.1(5) . . ?
O87 Dy2 O00Q 63.4(5) . . ?
O87 Dy2 O84 70.7(5) . . ?
O87 Dy2 O82 75.4(5) . . ?
O87 Dy2 O85 69.3(5) . . ?
O87 Dy2 O83 93.0(5) . . ?
O87 Dy2 O77 146.3(6) . . ?
O83 Dy2 O81 150.6(5) . . ?
O83 Dy2 O00Q 69.3(5) . . ?
O83 Dy2 O84 53.5(5) . . ?
O83 Dy2 O82 149.7(5) . . ?
O83 Dy2 O85 118.1(5) . . ?
O77 Dy2 O81 68.2(5) . . ?
O77 Dy2 O00Q 143.8(5) . . ?
O77 Dy2 O84 81.5(5) . . ?
O77 Dy2 O82 119.9(5) . . ?
O77 Dy2 O85 81.9(5) . . ?
O77 Dy2 O83 85.2(5) . . ?
O9 Dy13 O12 67.8(5) . . ?
O9 Dy13 O16 137.8(5) . . ?
O9 Dy13 O17 142.7(5) . . ?
O9 Dy13 O13 95.7(5) . . ?
O9 Dy13 O11 71.9(5) . . ?
O9 Dy13 O18 139.5(6) . . ?
O9 Dy13 O14 78.1(5) . . ?
O9 Dy13 N2 72.3(6) . . ?
O12 Dy13 O17 118.8(5) . . ?
O12 Dy13 N2 107.5(5) . . ?
O16 Dy13 O12 140.6(5) . . ?
O16 Dy13 O17 62.7(5) . . ?
O16 Dy13 O13 89.7(6) . . ?
O16 Dy13 O11 140.0(5) . . ?
O16 Dy13 O18 82.3(5) . . ?
O16 Dy13 O14 81.9(5) . . ?
O16 Dy13 N2 69.1(5) . . ?
O13 Dy13 O12 53.4(5) . . ?
O13 Dy13 O17 118.0(4) . . ?
O13 Dy13 O11 117.5(6) . . ?
O13 Dy13 O18 74.9(5) . . ?
O13 Dy13 N2 74.5(6) . . ?
O11 Dy13 O12 65.8(5) . . ?
O11 Dy13 O17 78.2(5) . . ?
O11 Dy13 O18 77.8(5) . . ?
O11 Dy13 N2 143.1(5) . . ?
O18 Dy13 O12 75.5(5) . . ?
O18 Dy13 O17 48.7(5) . . ?
O18 Dy13 N2 137.6(5) . . ?
O14 Dy13 O12 137.5(5) . . ?
O14 Dy13 O17 75.3(5) . . ?
O14 Dy13 O13 158.7(5) . . ?
O14 Dy13 O11 80.3(5) . . ?
O14 Dy13 O18 122.8(5) . . ?
O14 Dy13 N2 84.2(6) . . ?
N2 Dy13 O17 129.5(5) . . ?
O9 Dy14 O3 116.3(5) . . ?
O9 Dy14 O12 68.3(5) . . ?
O9 Dy14 O10 93.3(5) . . ?
O9 Dy14 O6 75.7(5) . . ?
O9 Dy14 O11 68.9(5) . . ?
O9 Dy14 O8 65.8(5) . . ?
O4 Dy14 O9 145.2(5) . . ?
O4 Dy14 O3 68.5(5) . . ?
O4 Dy14 O12 82.1(5) . . ?
O4 Dy14 O10 84.9(5) . . ?
O4 Dy14 O6 121.1(5) . . ?
O4 Dy14 O11 82.9(5) . . ?
O4 Dy14 O8 143.8(5) . . ?
O3 Dy14 O10 150.1(5) . . ?
O3 Dy14 O6 52.9(5) . . ?
O3 Dy14 O11 132.3(5) . . ?
O3 Dy14 O8 122.3(5) . . ?
O12 Dy14 O3 72.4(5) . . ?
O12 Dy14 O10 118.6(5) . . ?
O12 Dy14 O6 85.6(5) . . ?
O12 Dy14 O11 66.2(5) . . ?
O12 Dy14 O8 133.4(5) . . ?
O10 Dy14 O6 148.0(5) . . ?
O10 Dy14 O11 52.7(5) . . ?
O10 Dy14 O8 72.3(5) . . ?
O6 Dy14 O8 75.8(5) . . ?
O11 Dy14 O6 140.8(5) . . ?
O11 Dy14 O8 103.5(5) . . ?
O2 Dy14 O9 135.9(5) . . ?
O2 Dy14 O4 78.4(5) . . ?
O2 Dy14 O3 79.7(5) . . ?
O2 Dy14 O12 150.4(5) . . ?
O2 Dy14 O10 81.7(5) . . ?
O2 Dy14 O6 85.7(5) . . ?
O2 Dy14 O11 132.0(5) . . ?
O2 Dy14 O8 71.0(5) . . ?
O72 Dy3 O79 77.6(5) . . ?
O72 Dy3 O76 79.5(6) . . ?
O72 Dy3 O73 73.8(5) . . ?
O72 Dy3 O023 66.6(5) . . ?
O72 Dy3 O78 117.8(5) . . ?
O72 Dy3 O77 78.7(5) . . ?
O72 Dy3 N7 143.9(6) . . ?
O81 Dy3 O72 140.0(5) . . ?
O81 Dy3 O79 83.4(5) . . ?
O81 Dy3 O76 82.2(5) . . ?
O81 Dy3 O73 134.5(6) . . ?
O81 Dy3 O023 141.8(6) . . ?
O81 Dy3 O78 90.6(5) . . ?
O81 Dy3 O77 62.5(5) . . ?
O81 Dy3 N7 68.8(6) . . ?
O79 Dy3 O76 123.2(5) . . ?
O79 Dy3 O023 134.7(5) . . ?
O79 Dy3 O78 159.8(5) . . ?
O79 Dy3 O77 75.7(5) . . ?
O79 Dy3 N7 88.2(6) . . ?
O76 Dy3 O023 77.4(5) . . ?
O76 Dy3 O78 74.6(5) . . ?
O76 Dy3 O77 49.1(5) . . ?
O76 Dy3 N7 134.6(6) . . ?
O73 Dy3 O79 75.9(6) . . ?
O73 Dy3 O76 142.7(5) . . ?
O73 Dy3 O023 68.3(6) . . ?
O73 Dy3 O78 95.3(5) . . ?
O73 Dy3 O77 143.9(5) . . ?
O73 Dy3 N7 70.5(6) . . ?
O023 Dy3 O77 120.6(5) . . ?
O023 Dy3 N7 104.5(5) . . ?
O78 Dy3 O023 53.1(5) . . ?
O78 Dy3 O77 118.4(5) . . ?
O78 Dy3 N7 71.7(6) . . ?
N7 Dy3 O77 129.9(5) . . ?
O35 Dy10 O30 145.7(6) . . ?
O35 Dy10 O34 63.5(5) . . ?
O35 Dy10 O36 95.0(5) . . ?
O35 Dy10 O37 70.8(5) . . ?
O35 Dy10 O29 117.6(5) . . ?
O35 Dy10 O38 68.8(5) . . ?
O35 Dy10 O32 75.7(5) . . ?
O30 Dy10 O34 145.2(5) . . ?
O30 Dy10 O36 83.6(5) . . ?
O30 Dy10 O37 81.8(5) . . ?
O30 Dy10 O29 66.5(5) . . ?
O30 Dy10 O38 82.0(5) . . ?
O30 Dy10 O32 119.4(5) . . ?
O28 Dy10 O35 134.5(6) . . ?
O28 Dy10 O30 79.4(6) . . ?
O28 Dy10 O34 72.5(5) . . ?
O28 Dy10 O36 82.4(6) . . ?
O28 Dy10 O37 132.7(6) . . ?
O28 Dy10 O29 78.4(6) . . ?
O28 Dy10 O38 149.6(5) . . ?
O28 Dy10 O32 85.0(6) . . ?
O36 Dy10 O34 72.9(5) . . ?
O36 Dy10 O37 52.5(5) . . ?
O36 Dy10 O32 151.0(5) . . ?
O37 Dy10 O34 102.4(5) . . ?
O29 Dy10 O34 125.0(6) . . ?
O29 Dy10 O36 146.9(5) . . ?
O29 Dy10 O37 131.0(6) . . ?
O29 Dy10 O32 53.0(5) . . ?
O38 Dy10 O34 131.8(5) . . ?
O38 Dy10 O36 119.2(6) . . ?
O38 Dy10 O37 67.0(5) . . ?
O38 Dy10 O29 72.1(5) . . ?
O38 Dy10 O32 83.5(6) . . ?
O32 Dy10 O34 78.5(5) . . ?
O32 Dy10 O37 141.4(5) . . ?
O16 Dy12 O20 53.4(6) . . ?
O16 Dy12 O23 150.1(5) . . ?
O16 Dy12 O21 123.1(5) . . ?
O17 Dy12 O16 68.1(5) . . ?
O17 Dy12 O24 82.4(5) . . ?
O17 Dy12 O20 121.4(5) . . ?
O17 Dy12 O25 82.6(5) . . ?
O17 Dy12 O23 86.1(5) . . ?
O17 Dy12 O21 145.5(5) . . ?
O24 Dy12 O16 132.5(5) . . ?
O24 Dy12 O20 139.8(5) . . ?
O24 Dy12 O23 53.2(5) . . ?
O24 Dy12 O21 102.4(5) . . ?
O20 Dy12 O21 76.5(5) . . ?
O25 Dy12 O16 73.1(5) . . ?
O25 Dy12 O24 66.7(5) . . ?
O25 Dy12 O20 83.7(5) . . ?
O25 Dy12 O23 119.8(5) . . ?
O25 Dy12 O21 131.0(5) . . ?
O23 Dy12 O20 147.4(6) . . ?
O23 Dy12 O21 71.0(5) . . ?
O15 Dy12 O16 78.2(5) . . ?
O15 Dy12 O17 79.0(5) . . ?
O15 Dy12 O24 132.8(5) . . ?
O15 Dy12 O20 86.0(5) . . ?
O15 Dy12 O25 150.1(5) . . ?
O15 Dy12 O23 82.4(5) . . ?
O15 Dy12 O21 72.7(5) . . ?
O15 Dy12 O22 134.9(6) . . ?
O22 Dy12 O16 116.7(5) . . ?
O22 Dy12 O17 145.7(5) . . ?
O22 Dy12 O24 70.1(5) . . ?
O22 Dy12 O20 74.0(5) . . ?
O22 Dy12 O25 68.1(6) . . ?
O22 Dy12 O23 93.0(5) . . ?
O22 Dy12 O21 63.5(5) . . ?
O35 Dy9 O39 93.9(6) . . ?
O35 Dy9 O41 144.1(5) . . ?
O35 Dy9 O37 73.1(6) . . ?
O35 Dy9 O38 68.2(5) . . ?
O35 Dy9 O40 138.5(5) . . ?
O35 Dy9 N4 72.0(6) . . ?
O39 Dy9 O41 117.7(5) . . ?
O39 Dy9 O38 52.1(5) . . ?
O39 Dy9 O40 73.8(5) . . ?
O39 Dy9 N4 73.8(6) . . ?
O37 Dy9 O39 118.7(5) . . ?
O37 Dy9 O41 76.6(5) . . ?
O37 Dy9 O38 68.0(5) . . ?
O37 Dy9 O40 78.5(5) . . ?
O37 Dy9 N4 143.7(7) . . ?
O44 Dy9 O35 137.1(6) . . ?
O44 Dy9 O39 89.9(6) . . ?
O44 Dy9 O41 64.2(5) . . ?
O44 Dy9 O37 139.4(6) . . ?
O44 Dy9 O42 82.2(6) . . ?
O44 Dy9 O38 139.4(6) . . ?
O44 Dy9 O40 83.4(6) . . ?
O44 Dy9 N4 68.2(7) . . ?
O42 Dy9 O35 78.5(6) . . ?
O42 Dy9 O39 158.0(5) . . ?
O42 Dy9 O41 77.2(6) . . ?
O42 Dy9 O37 79.2(5) . . ?
O42 Dy9 O38 138.4(6) . . ?
O42 Dy9 O40 125.1(6) . . ?
O42 Dy9 N4 84.3(6) . . ?
O38 Dy9 O41 117.0(5) . . ?
O38 Dy9 N4 107.3(6) . . ?
O40 Dy9 O41 49.1(5) . . ?
O40 Dy9 O38 73.4(5) . . ?
O40 Dy9 N4 136.4(6) . . ?
N4 Dy9 O41 130.5(6) . . ?
O49 Dy8 O46 92.4(10) . . ?
O49 Dy8 O46A 109.8(10) . . ?
O50 Dy8 O49 64.7(5) . . ?
O50 Dy8 O44 73.0(6) . . ?
O50 Dy8 O45 84.1(5) . . ?
O50 Dy8 O51 68.8(7) . . ?
O50 Dy8 O46 131.8(7) . . ?
O50 Dy8 O46A 133.4(7) . . ?
O41 Dy8 O49 81.7(5) . . ?
O41 Dy8 O50 81.1(5) . . ?
O41 Dy8 O44 67.5(5) . . ?
O41 Dy8 O45 119.9(6) . . ?
O41 Dy8 O51 142.8(8) . . ?
O41 Dy8 O48 85.0(5) . . ?
O41 Dy8 O46 139.8(8) . . ?
O41 Dy8 O46A 145.6(7) . . ?
O43 Dy8 O49 132.7(5) . . ?
O43 Dy8 O50 150.2(6) . . ?
O43 Dy8 O41 78.9(5) . . ?
O43 Dy8 O44 79.1(6) . . ?
O43 Dy8 O45 87.0(6) . . ?
O43 Dy8 O51 136.9(7) . . ?
O43 Dy8 O48 82.7(6) . . ?
O43 Dy8 O46 76.3(8) . . ?
O43 Dy8 O46A 69.5(8) . . ?
O44 Dy8 O49 130.7(5) . . ?
O44 Dy8 O45 52.4(5) . . ?
O44 Dy8 O46 135.9(10) . . ?
O44 Dy8 O46A 117.5(10) . . ?
O45 Dy8 O49 139.5(5) . . ?
O45 Dy8 O46 90.0(9) . . ?
O45 Dy8 O46A 72.8(9) . . ?
O51 Dy8 O49 66.2(9) . . ?
O51 Dy8 O44 120.3(10) . . ?
O51 Dy8 O45 79.2(10) . . ?
O51 Dy8 O46 63.1(9) . . ?
O48 Dy8 O49 52.7(5) . . ?
O48 Dy8 O50 117.2(6) . . ?
O48 Dy8 O44 149.4(5) . . ?
O48 Dy8 O45 150.7(5) . . ?
O48 Dy8 O51 89.7(10) . . ?
O48 Dy8 O46 60.9(9) . . ?
O48 Dy8 O46A 77.9(9) . . ?
O51A Dy8 O49 73.2(9) . . ?
O51A Dy8 O50 68.0(7) . . ?
O51A Dy8 O41 146.2(8) . . ?
O51A Dy8 O43 134.9(7) . . ?
O51A Dy8 O44 113.3(10) . . ?
O51A Dy8 O45 71.4(10) . . ?
O51A Dy8 O48 97.0(10) . . ?
O51A Dy8 O46A 66.5(9) . . ?
O31 Dy11 O30 49.3(5) . . ?
O31 Dy11 O25 75.4(5) . . ?
O31 Dy11 N3 139.3(6) . . ?
O24 Dy11 O31 78.2(5) . . ?
O24 Dy11 O30 77.5(5) . . ?
O24 Dy11 O25 66.6(5) . . ?
O24 Dy11 O26 118.4(5) . . ?
O24 Dy11 N3 141.5(6) . . ?
O25 Dy11 O30 119.0(5) . . ?
O25 Dy11 N3 108.2(6) . . ?
O26 Dy11 O31 76.5(6) . . ?
O26 Dy11 O30 120.3(5) . . ?
O26 Dy11 O25 53.0(5) . . ?
O26 Dy11 N3 74.9(6) . . ?
O27 Dy11 O31 125.0(5) . . ?
O27 Dy11 O30 76.7(5) . . ?
O27 Dy11 O24 80.8(6) . . ?
O27 Dy11 O25 137.5(5) . . ?
O27 Dy11 O26 155.4(6) . . ?
O27 Dy11 N3 80.6(6) . . ?
O29 Dy11 O31 81.0(6) . . ?
O29 Dy11 O30 63.1(5) . . ?
O29 Dy11 O24 140.1(5) . . ?
O29 Dy11 O25 138.6(6) . . ?
O29 Dy11 O26 88.7(5) . . ?
O29 Dy11 O27 83.9(5) . . ?
O29 Dy11 O22 139.5(6) . . ?
O29 Dy11 N3 70.1(6) . . ?
O22 Dy11 O31 138.8(5) . . ?
O22 Dy11 O30 141.9(5) . . ?
O22 Dy11 O24 71.4(6) . . ?
O22 Dy11 O25 67.4(5) . . ?
O22 Dy11 O26 94.0(5) . . ?
O22 Dy11 O27 77.1(5) . . ?
O22 Dy11 N3 71.7(6) . . ?
N3 Dy11 O30 129.6(5) . . ?
O49 Dy7 O50 66.0(6) . . ?
O49 Dy7 O54 74.6(5) . . ?
O49 Dy7 O52 117.1(6) . . ?
O49 Dy7 O53 76.3(5) . . ?
O49 Dy7 N5 144.7(7) . . ?
O49 Dy7 N5A 144.1(7) . . ?
O49 Dy7 O51A 74.2(8) . . ?
O50 Dy7 O54 118.9(5) . . ?
O50 Dy7 N5 113.9(11) . . ?
O50 Dy7 N5A 105.7(10) . . ?
O52 Dy7 O50 52.7(5) . . ?
O52 Dy7 O54 122.1(5) . . ?
O52 Dy7 N5 79.5(9) . . ?
O52 Dy7 N5A 72.4(9) . . ?
O53 Dy7 O50 75.6(6) . . ?
O53 Dy7 O54 50.2(5) . . ?
O53 Dy7 O52 76.4(5) . . ?
O53 Dy7 N5 139.0(7) . . ?
O53 Dy7 N5A 137.7(7) . . ?
O53 Dy7 O51A 137.3(8) . . ?
O56 Dy7 O49 78.4(5) . . ?
O56 Dy7 O50 134.1(6) . . ?
O56 Dy7 O54 75.1(5) . . ?
O56 Dy7 O52 158.3(5) . . ?
O56 Dy7 O53 123.9(6) . . ?
O56 Dy7 N5 79.5(9) . . ?
O56 Dy7 O55A 84.3(6) . . ?
O56 Dy7 N5A 86.2(9) . . ?
O56 Dy7 O51A 78.9(9) . . ?
O51 Dy7 O49 73.5(9) . . ?
O51 Dy7 O50 71.4(9) . . ?
O51 Dy7 O54 137.3(10) . . ?
O51 Dy7 O52 97.5(11) . . ?
O51 Dy7 O53 142.0(9) . . ?
O51 Dy7 O56 71.3(11) . . ?
O51 Dy7 N5 73.5(11) . . ?
O51 Dy7 O55A 136.2(8) . . ?
N5 Dy7 O54 125.0(11) . . ?
O55A Dy7 O49 137.2(6) . . ?
O55A Dy7 O50 141.6(5) . . ?
O55A Dy7 O54 63.1(5) . . ?
O55A Dy7 O52 92.2(6) . . ?
O55A Dy7 O53 81.8(5) . . ?
O55A Dy7 N5 66.5(10) . . ?
O55A Dy7 N5A 71.8(9) . . ?
O55A Dy7 O51A 139.9(7) . . ?
N5A Dy7 O54 132.3(10) . . ?
O51A Dy7 O50 64.5(8) . . ?
O51A Dy7 O54 142.6(9) . . ?
O51A Dy7 O52 90.5(9) . . ?
O51A Dy7 N5A 71.0(10) . . ?
O62 Dy6 O61 68.2(5) . . ?
O62 Dy6 O59 132.2(6) . . ?
O62 Dy6 O58 119.5(5) . . ?
O62 Dy6 O60 81.0(9) . . ?
O62 Dy6 O55A 73.0(5) . . ?
O62 Dy6 O60A 87.2(8) . . ?
O54 Dy6 O62 82.8(5) . . ?
O54 Dy6 O61 82.9(6) . . ?
O54 Dy6 O59 144.2(5) . . ?
O54 Dy6 O58 85.7(6) . . ?
O54 Dy6 O60 122.7(11) . . ?
O54 Dy6 O55A 68.2(5) . . ?
O54 Dy6 O60A 117.1(10) . . ?
O63 Dy6 O62 68.4(6) . . ?
O63 Dy6 O54 145.7(5) . . ?
O63 Dy6 O61 69.7(5) . . ?
O63 Dy6 O59 64.5(5) . . ?
O63 Dy6 O58 92.4(6) . . ?
O63 Dy6 O60 72.0(10) . . ?
O63 Dy6 O55A 117.3(5) . . ?
O63 Dy6 O60A 80.8(9) . . ?
O61 Dy6 O59 101.8(6) . . ?
O61 Dy6 O60 137.4(9) . . ?
O61 Dy6 O60A 146.7(8) . . ?
O58 Dy6 O61 51.4(5) . . ?
O58 Dy6 O59 71.0(5) . . ?
O58 Dy6 O60 148.4(11) . . ?
O58 Dy6 O60A 148.0(9) . . ?
O60 Dy6 O59 77.4(10) . . ?
O57 Dy6 O62 149.0(6) . . ?
O57 Dy6 O54 75.9(5) . . ?
O57 Dy6 O63 137.6(6) . . ?
O57 Dy6 O61 129.6(5) . . ?
O57 Dy6 O59 74.0(6) . . ?
O57 Dy6 O58 81.5(5) . . ?
O57 Dy6 O60 91.7(9) . . ?
O57 Dy6 O55A 78.3(6) . . ?
O57 Dy6 O60A 82.9(8) . . ?
O55A Dy6 O61 133.9(5) . . ?
O55A Dy6 O59 122.9(5) . . ?
O55A Dy6 O58 150.1(6) . . ?
O55A Dy6 O60 54.5(11) . . ?
O55A Dy6 O60A 49.6(10) . . ?
O60A Dy6 O59 77.8(10) . . ?
O62 Dy5 O65 72.2(5) . . ?
O62 Dy5 O66 117.9(5) . . ?
O62 Dy5 N6 106.6(6) . . ?
O69 Dy5 O62 138.7(6) . . ?
O69 Dy5 O65 84.7(5) . . ?
O69 Dy5 O66 64.9(5) . . ?
O69 Dy5 O61 139.0(5) . . ?
O69 Dy5 O02N 89.7(6) . . ?
O69 Dy5 N6 69.6(6) . . ?
O65 Dy5 O66 51.0(6) . . ?
O65 Dy5 N6 138.9(6) . . ?
O63 Dy5 O62 68.0(6) . . ?
O63 Dy5 O69 139.2(6) . . ?
O63 Dy5 O65 135.6(6) . . ?
O63 Dy5 O66 140.0(5) . . ?
O63 Dy5 O61 71.6(5) . . ?
O63 Dy5 O02N 94.3(5) . . ?
O63 Dy5 N6 73.0(6) . . ?
O61 Dy5 O62 68.0(6) . . ?
O61 Dy5 O65 75.8(5) . . ?
O61 Dy5 O66 74.9(5) . . ?
O61 Dy5 O02N 118.8(6) . . ?
O61 Dy5 N6 143.4(5) . . ?
O02N Dy5 O62 52.0(5) . . ?
O02N Dy5 O65 75.7(5) . . ?
O02N Dy5 O66 121.0(5) . . ?
O02N Dy5 N6 72.8(6) . . ?
O67 Dy5 O62 138.1(5) . . ?
O67 Dy5 O69 83.1(6) . . ?
O67 Dy5 O65 125.6(5) . . ?
O67 Dy5 O63 77.1(6) . . ?
O67 Dy5 O66 76.0(5) . . ?
O67 Dy5 O61 79.8(6) . . ?
O67 Dy5 O02N 156.4(6) . . ?
O67 Dy5 N6 83.6(6) . . ?
N6 Dy5 O66 131.7(6) . . ?
O72 Dy4 O70 144.9(5) . . ?
O72 Dy4 O74 100.0(5) . . ?
O69 Dy4 O72 132.4(6) . . ?
O69 Dy4 O70 51.1(6) . . ?
O69 Dy4 O74 125.5(5) . . ?
O71 Dy4 O72 51.7(6) . . ?
O71 Dy4 O69 150.0(5) . . ?
O71 Dy4 O70 148.3(6) . . ?
O71 Dy4 O023 117.0(5) . . ?
O71 Dy4 O74 70.9(5) . . ?
O73 Dy4 O72 72.1(5) . . ?
O73 Dy4 O69 114.0(5) . . ?
O73 Dy4 O71 95.7(5) . . ?
O73 Dy4 O70 76.3(5) . . ?
O73 Dy4 O023 69.4(6) . . ?
O73 Dy4 O66 143.6(6) . . ?
O73 Dy4 O74 63.0(6) . . ?
O70 Dy4 O74 78.4(6) . . ?
O023 Dy4 O72 65.8(5) . . ?
O023 Dy4 O69 72.7(5) . . ?
O023 Dy4 O70 89.2(5) . . ?
O023 Dy4 O74 132.4(5) . . ?
O66 Dy4 O72 80.4(5) . . ?
O66 Dy4 O69 68.8(5) . . ?
O66 Dy4 O71 85.1(5) . . ?
O66 Dy4 O70 119.6(5) . . ?
O66 Dy4 O023 77.9(6) . . ?
O66 Dy4 O74 147.4(6) . . ?
O68 Dy4 O72 130.2(5) . . ?
O68 Dy4 O69 80.5(6) . . ?
O68 Dy4 O71 81.1(5) . . ?
O68 Dy4 O73 135.4(6) . . ?
O68 Dy4 O70 83.6(5) . . ?
O68 Dy4 O023 150.3(6) . . ?
O68 Dy4 O66 80.8(6) . . ?
O68 Dy4 O74 74.2(6) . . ?
Dy13 O9 Dy14 103.0(6) . . ?
C04R O9 Dy13 134.2(14) . . ?
C04R O9 Dy14 120.5(13) . . ?
Dy14 O4 Dy1 104.0(5) . . ?
C02L O4 Dy1 86.6(12) . . ?
C02L O4 Dy14 127.6(15) . . ?
Dy6 O62 Dy5 96.1(6) . . ?
C03D O62 Dy6 154.6(13) . . ?
C03D O62 Dy5 90.4(15) . . ?
Dy1 O3 Dy14 116.7(6) . . ?
C04T O3 Dy1 139.6(15) . . ?
C04T O3 Dy14 93.4(13) . . ?
C02L O5 Dy1 103.4(13) . . ?
Dy7 O49 Dy8 97.0(6) . . ?
C03W O49 Dy8 87.9(14) . . ?
C03W O49 Dy7 143.2(13) . . ?
Dy14 O12 Dy13 96.5(5) . . ?
C03J O12 Dy13 89.8(14) . . ?
C03J O12 Dy14 152.6(14) . . ?
Dy13 O16 Dy12 119.4(7) . . ?
C03H O16 Dy13 139.2(13) . . ?
C03H O16 Dy12 96.1(13) . . ?
Dy3 O72 Dy4 97.1(5) . . ?
C05D O72 Dy3 141.2(14) . . ?
C05D O72 Dy4 91.9(13) . . ?
Dy3 O81 Dy2 118.8(6) . . ?
C037 O81 Dy2 95.0(13) . . ?
C037 O81 Dy3 139.4(15) . . ?
Dy8 O50 Dy7 95.9(6) . . ?
C038 O50 Dy8 152.7(15) . . ?
C038 O50 Dy7 91.6(15) . . ?
C04B O00Q Dy2 117.4(14) . . ?
C04B O00Q C05J 117.4(16) . . ?
C05J O00Q Dy2 125.1(11) . . ?
C05R O31 Dy11 100.2(15) . . ?
Dy1 O84 Dy2 97.6(5) . . ?
C036 O84 Dy1 139.5(13) . . ?
C036 O84 Dy2 94.7(14) . . ?
C041 O10 Dy14 93.4(13) . . ?
Dy12 O17 Dy13 103.7(5) . . ?
C03F O17 Dy13 87.1(12) . . ?
C03F O17 Dy12 128.5(14) . . ?
Dy9 O35 Dy10 101.5(6) . . ?
C053 O35 Dy10 123.0(14) . . ?
C053 O35 Dy9 132.6(14) . . ?
Dy6 O54 Dy7 103.9(5) . . ?
C04H O54 Dy7 83.1(14) . . ?
C04H O54 Dy6 128.3(15) . . ?
C04T O6 Dy14 90.9(12) . . ?
C034 O39 Dy9 92.9(14) . . ?
C03U O80 Dy2 138.4(16) . . ?
Dy10 O30 Dy11 105.6(6) . . ?
C05R O30 Dy10 128.8(14) . . ?
C05R O30 Dy11 88.2(13) . . ?
C03J O13 Dy13 97.1(13) . . ?
Dy13 O11 Dy14 98.0(5) . . ?
C041 O11 Dy13 140.5(15) . . ?
C041 O11 Dy14 91.4(13) . . ?
C040 O34 Dy10 125.1(12) . . ?
C04F O34 Dy10 119.7(14) . . ?
C04F O34 C040 114.5(17) . . ?
C03U O79 Dy3 133.9(17) . . ?
C05Q O28 Dy10 145.0(16) . . ?
C02Y O86 Dy1 96.6(14) . . ?
Dy11 O24 Dy12 98.7(6) . . ?
C047 O24 Dy12 92.4(12) . . ?
C047 O24 Dy11 142.5(16) . . ?
C03H O20 Dy12 95.1(14) . . ?
Dy8 O41 Dy9 104.4(6) . . ?
C03O O41 Dy9 87.9(15) . . ?
C03O O41 Dy8 129.6(15) . . ?
C037 O82 Dy2 89.8(12) . . ?
C03F O18 Dy13 103.6(13) . . ?
Dy12 O25 Dy11 96.9(6) . . ?
C02P O25 Dy12 157.0(16) . . ?
C02P O25 Dy11 92.5(13) . . ?
Dy2 O85 Dy1 97.9(5) . . ?
C02Y O85 Dy1 91.1(13) . . ?
C02Y O85 Dy2 153.3(14) . . ?
C071 O1 Dy1 135.9(16) . . ?
C04X O36 Dy10 94.5(15) . . ?
C05B O43 Dy8 144.8(15) . . ?
Dy5 O69 Dy4 115.6(6) . . ?
C04Z O69 Dy5 138.9(14) . . ?
C04Z O69 Dy4 98.3(15) . . ?
C050 O65 Dy5 98.0(15) . . ?
C02P O26 Dy11 94.8(14) . . ?
C05D O71 Dy4 98.1(15) . . ?
Dy9 O37 Dy10 96.1(6) . . ?
C04X O37 Dy10 89.6(14) . . ?
C04X O37 Dy9 140.5(13) . . ?
Dy2 O87 Dy1 101.4(5) . . ?
C051 O87 Dy1 129.0(14) . . ?
C051 O87 Dy2 126.3(15) . . ?
C071 O2 Dy14 141.4(14) . . ?
Dy5 O63 Dy6 102.3(6) . . ?
C072 O63 Dy6 120.9(14) . . ?
C072 O63 Dy5 134.3(16) . . ?
C03Z O14 Dy13 140.0(14) . . ?
C04P O76 Dy3 103.4(15) . . ?
C047 O23 Dy12 92.7(13) . . ?
C02H O8 Dy14 112.9(11) . . ?
C02H O8 C061 118.6(17) . . ?
C061 O8 Dy14 125.5(13) . . ?
Dy9 O44 Dy8 117.2(6) . . ?
C05W O44 Dy9 141.6(19) . . ?
C05W O44 Dy8 94.1(15) . . ?
C052 O21 Dy12 117.1(14) . . ?
C052 O21 C05Y 117(2) . . ?
C05Y O21 Dy12 125.4(16) . . ?
C036 O83 Dy2 99.2(13) . . ?
C05Q O27 Dy11 138.1(16) . . ?
Dy4 O73 Dy3 100.3(6) . . ?
C04U O73 Dy3 127.8(13) . . ?
C04U O73 Dy4 127.7(15) . . ?
C04Z O70 Dy4 95.4(14) . . ?
C05W O45 Dy8 92.8(13) . . ?
C038 O52 Dy7 96.1(14) . . ?
C04H O53 Dy7 103.6(13) . . ?
Dy4 O023 Dy3 95.3(6) . . ?
C02X O023 Dy3 92.8(12) . . ?
C02X O023 Dy4 147.4(16) . . ?
C04W O64 C06V 117(3) . . ?
Dy11 O29 Dy10 117.3(7) . . ?
C04J O29 Dy10 95.9(12) . . ?
C04J O29 Dy11 138.8(15) . . ?
C05B O42 Dy9 139.8(17) . . ?
C02X O78 Dy3 94.8(15) . . ?
Dy4 O66 Dy5 105.1(6) . . ?
C050 O66 Dy5 86.4(12) . . ?
C050 O66 Dy4 128.8(13) . . ?
C03Z O15 Dy12 141.1(15) . . ?
C05L O88 C077 120.9(18) . . ?
C03E N2 Dy13 124.6(16) . . ?
C03E N2 C054 114.1(19) . . ?
C054 N2 Dy13 121.3(12) . . ?
Dy5 O61 Dy6 96.3(5) . . ?
C03T O61 Dy6 91.3(13) . . ?
C03T O61 Dy5 145.7(19) . . ?
Dy2 O77 Dy3 103.4(5) . . ?
C04P O77 Dy2 127.6(15) . . ?
C04P O77 Dy3 83.6(13) . . ?
Dy11 O22 Dy12 101.2(7) . . ?
C060 O22 Dy12 125.9(13) . . ?
C060 O22 Dy11 129.8(13) . . ?
Dy10 O38 Dy9 95.6(5) . . ?
C034 O38 Dy10 152.9(17) . . ?
C034 O38 Dy9 91.9(13) . . ?
O8 C02H C03M 118.6(19) . . ?
O8 C02H C04R 119.4(18) . . ?
C04R C02H C03M 122(2) . . ?
C04S O19 C07L 120(2) . . ?
O4 C02L C049 116.9(18) . . ?
O5 C02L O4 119.5(19) . . ?
O5 C02L C049 123.5(18) . . ?
C04G O7 C06A 118(2) . . ?
C03D O02N Dy5 94.5(15) . . ?
C042 N1 Dy1 122.6(14) . . ?
C04I N1 Dy1 123.8(15) . . ?
C04I N1 C042 113.3(18) . . ?
O25 C02P C03B 123(2) . . ?
O26 C02P O25 118(2) . . ?
O26 C02P C03B 118(2) . . ?
C06B O56 Dy7 135.8(16) . . ?
C06Y O59 Dy6 114.9(14) . . ?
C06Y O59 C073 123(2) . . ?
C073 O59 Dy6 122.5(17) . . ?
C03T O58 Dy6 92.2(15) . . ?
C03S N7 Dy3 127.1(16) . . ?
C04E N7 Dy3 116.9(16) . . ?
C04E N7 C03S 116(2) . . ?
O023 C02X C045 117.8(19) . . ?
O78 C02X O023 119(2) . . ?
O78 C02X C045 122(2) . . ?
O86 C02Y O85 117.9(19) . . ?
O86 C02Y C03I 122(2) . . ?
O85 C02Y C03I 120(2) . . ?
C04J O32 Dy10 95.4(14) . . ?
C04O O60 Dy6 88(3) . . ?
C067 O67 Dy5 139.4(15) . . ?
C03O O40 Dy9 100.6(14) . . ?
C067 O68 Dy4 136.5(18) . . ?
O39 C034 C06I 120(2) . . ?
O38 C034 O39 123(2) . . ?
O38 C034 C06I 118(2) . . ?
C06P N3 Dy11 129.3(18) . . ?
C06P N3 C078 109(2) . . ?
C078 N3 Dy11 121.2(15) . . ?
O84 C036 O83 112.6(19) . . ?
O84 C036 C06K 120(2) . . ?
O83 C036 C06K 128(2) . . ?
O81 C037 O82 122(2) . . ?
O81 C037 C04N 115.2(19) . . ?
O82 C037 C04N 122.5(19) . . ?
O50 C038 C04K 121(2) . . ?
O52 C038 O50 119(2) . . ?
O52 C038 C04K 120(2) . . ?
C06B O57 Dy6 142.6(18) . . ?
C05T O74 Dy4 119.1(15) . . ?
C05T O74 C06J 115(2) . . ?
C06J O74 Dy4 125.5(15) . . ?
C02P C03B H03A 109.5 . . ?
C02P C03B H03B 109.5 . . ?
C02P C03B H03C 109.5 . . ?
H03A C03B H03B 109.5 . . ?
H03A C03B H03C 109.5 . . ?
H03B C03B H03C 109.5 . . ?
H03D C03C H03E 109.5 . . ?
H03D C03C H03F 109.5 . . ?
H03E C03C H03F 109.5 . . ?
C03O C03C H03D 109.5 . . ?
C03O C03C H03E 109.5 . . ?
C03O C03C H03F 109.5 . . ?
O62 C03D C058 119(2) . . ?
O02N C03D O62 123(3) . . ?
O02N C03D C058 119(2) . . ?
N2 C03E H03G 116.2 . . ?
N2 C03E C046 128(2) . . ?
C046 C03E H03G 116.2 . . ?
O17 C03F O18 119.5(19) . . ?
O17 C03F C043 124(2) . . ?
O18 C03F C043 117(2) . . ?
Dy7 O51 Dy8 103.2(9) . . ?
C07F O51 Dy8 123(2) . . ?
C07F O51 Dy7 129(3) . . ?
O16 C03H C03R 120(2) . . ?
O20 C03H O16 114.5(19) . . ?
O20 C03H C03R 125(2) . . ?
C02Y C03I H03H 109.5 . . ?
C02Y C03I H03I 109.5 . . ?
C02Y C03I H03J 109.5 . . ?
H03H C03I H03I 109.5 . . ?
H03H C03I H03J 109.5 . . ?
H03I C03I H03J 109.5 . . ?
O12 C03J C03P 117(2) . . ?
O13 C03J O12 120(2) . . ?
O13 C03J C03P 124(2) . . ?
C042 C03L C04G 121(2) . . ?
C042 C03L C04T 118(2) . . ?
C04G C03L C04T 121(2) . . ?
C02H C03M H03M 121.8 . . ?
C02H C03M C05E 116(2) . . ?
C05E C03M H03M 121.8 . . ?
H03K C03N H03L 109.5 . . ?
H03K C03N H03N 109.5 . . ?
H03L C03N H03N 109.5 . . ?
C04P C03N H03K 109.5 . . ?
C04P C03N H03L 109.5 . . ?
C04P C03N H03N 109.5 . . ?
O41 C03O O40 121(2) . . ?
O41 C03O C03C 122(2) . . ?
O40 C03O C03C 117.0(19) . . ?
C03J C03P H03O 109.5 . . ?
C03J C03P H03P 109.5 . . ?
C03J C03P H03Q 109.5 . . ?
H03O C03P H03P 109.5 . . ?
H03O C03P H03Q 109.5 . . ?
H03P C03P H03Q 109.5 . . ?
H03R C03Q H03S 109.5 . . ?
H03R C03Q H03T 109.5 . . ?
H03S C03Q H03T 109.5 . . ?
C03U C03Q H03R 109.5 . . ?
C03U C03Q H03S 109.5 . . ?
C03U C03Q H03T 109.5 . . ?
C03H C03R C04S 121(2) . . ?
C054 C03R C03H 119(2) . . ?
C054 C03R C04S 120(2) . . ?
N7 C03S H03U 118.7 . . ?
N7 C03S C05Z 123(2) . . ?
C05Z C03S H03U 118.7 . . ?
O61 C03T C070 117(2) . . ?
O58 C03T O61 125(2) . . ?
O58 C03T C070 118(2) . . ?
O80 C03U O79 132(2) . . ?
O80 C03U C03Q 116(2) . . ?
O79 C03U C03Q 113(2) . . ?
C05C C03V H03V 123.1 . . ?
C05C C03V C05V 114(2) . . ?
C05V C03V H03V 123.1 . . ?
O49 C03W C07J 117(2) . . ?
O48 C03W O49 119(2) . . ?
O48 C03W C07J 124(2) . . ?
C04O C03X C059 114(3) . . ?
C04W C03X C04O 122(3) . . ?
C04W C03X C059 124(3) . . ?
C1 C03X C3 130(3) . . ?
C1 C03X C0 115(3) . . ?
C3 C03X C0 115(3) . . ?
C05U O47 C074 105(2) . . ?
O14 C03Z O15 123(2) . . ?
O14 C03Z C05S 118(2) . . ?
O15 C03Z C05S 118(2) . . ?
O34 C040 H04A 109.5 . . ?
O34 C040 H04B 109.5 . . ?
O34 C040 H04C 109.5 . . ?
H04A C040 H04B 109.5 . . ?
H04A C040 H04C 109.5 . . ?
H04B C040 H04C 109.5 . . ?
O10 C041 O11 123(2) . . ?
O10 C041 C06C 119(2) . . ?
O11 C041 C06C 118(2) . . ?
N1 C042 C03L 122(2) . . ?
C07D C042 N1 123(2) . . ?
C07D C042 C03L 115(2) . . ?
C03F C043 H04D 109.5 . . ?
C03F C043 H04E 109.5 . . ?
C03F C043 H04F 109.5 . . ?
H04D C043 H04E 109.5 . . ?
H04D C043 H04F 109.5 . . ?
H04E C043 H04F 109.5 . . ?
C04Y N4 Dy9 123.0(16) . . ?
C04Y N4 C055 119(2) . . ?
C055 N4 Dy9 118.3(16) . . ?
C02X C045 H04G 109.5 . . ?
C02X C045 H04H 109.5 . . ?
C02X C045 H04I 109.5 . . ?
H04G C045 H04H 109.5 . . ?
H04G C045 H04I 109.5 . . ?
H04H C045 H04I 109.5 . . ?
C03E C046 C04R 124(2) . . ?
C048 C046 C03E 120(2) . . ?
C048 C046 C04R 116(2) . . ?
O24 C047 C05X 116.9(19) . . ?
O23 C047 O24 121(2) . . ?
O23 C047 C05X 122(2) . . ?
C046 C048 H048 115.9 . . ?
C05E C048 C046 128(3) . . ?
C05E C048 H048 115.9 . . ?
C02L C049 H04J 109.5 . . ?
C02L C049 H04K 109.5 . . ?
C02L C049 H04L 109.5 . . ?
H04J C049 H04K 109.5 . . ?
H04J C049 H04L 109.5 . . ?
H04K C049 H04L 109.5 . . ?
C05P O75 C60 122(2) . . ?
O00Q C04B C06M 124(2) . . ?
C051 C04B O00Q 114.2(18) . . ?
C051 C04B C06M 121(2) . . ?
C051 C04C C04I 123(2) . . ?
C06R C04C C04I 117(2) . . ?
C06R C04C C051 119(2) . . ?
C04Y C04D C053 127(2) . . ?
C04Y C04D C068 118(2) . . ?
C053 C04D C068 114(2) . . ?
N7 C04E C04N 121(2) . . ?
N7 C04E C04V 123(2) . . ?
C04V C04E C04N 117(2) . . ?
O34 C04F C053 113(2) . . ?
O34 C04F C06X 126(2) . . ?
C06X C04F C053 120(2) . . ?
O7 C04G C03L 117(2) . . ?
C06N C04G O7 124(3) . . ?
C06N C04G C03L 120(3) . . ?
O54 C04H C05O 117(2) . . ?
O53 C04H O54 122(2) . . ?
O53 C04H C05O 121(2) . . ?
N1 C04I C04C 128(2) . . ?
N1 C04I H04M 116.0 . . ?
C04C C04I H04M 116.0 . . ?
O29 C04J C07I 119.9(19) . . ?
O32 C04J O29 115(2) . . ?
O32 C04J C07I 125(2) . . ?
C038 C04K H04N 109.5 . . ?
C038 C04K H04O 109.5 . . ?
C038 C04K H04P 109.5 . . ?
H04N C04K H04O 109.5 . . ?
H04N C04K H04P 109.5 . . ?
H04O C04K H04P 109.5 . . ?
C052 C04L H04Q 121.2 . . ?
C06E C04L H04Q 121.2 . . ?
C06E C04L C052 118(2) . . ?
C03W O48 Dy8 100.0(15) . . ?
C04E C04N C037 116(2) . . ?
C05L C04N C037 121(2) . . ?
C05L C04N C04E 122(2) . . ?
O60 C04O C03X 120(4) . . ?
O60 C04O O55A 127(4) . . ?
O55A C04O C03X 112(4) . . ?
O76 C04P C03N 116(2) . . ?
O77 C04P O76 124(2) . . ?
O77 C04P C03N 119.4(19) . . ?
H04R C04Q H04S 109.5 . . ?
H04R C04Q H04T 109.5 . . ?
H04S C04Q H04T 109.5 . . ?
C05D C04Q H04R 109.5 . . ?
C05D C04Q H04S 109.5 . . ?
C05D C04Q H04T 109.5 . . ?
O9 C04R C02H 118(2) . . ?
O9 C04R C046 121.2(19) . . ?
C02H C04R C046 121.1(19) . . ?
O19 C04S C03R 117(2) . . ?
C05V C04S O19 125(2) . . ?
C05V C04S C03R 116(2) . . ?
O3 C04T C03L 116.1(19) . . ?
O6 C04T O3 123(2) . . ?
O6 C04T C03L 120.8(19) . . ?
O73 C04U C05T 116(2) . . ?
O73 C04U C05Z 129(2) . . ?
C05Z C04U C05T 115(2) . . ?
C04E C04V H04V 119.9 . . ?
C04E C04V C06G 120(2) . . ?
C06G C04V H04V 119.9 . . ?
O64 C04W C03X 113(3) . . ?
O64 C04W C066 128(3) . . ?
C066 C04W C03X 119(3) . . ?
O36 C04X O37 123(2) . . ?
O36 C04X C05K 123(2) . . ?
O37 C04X C05K 113(2) . . ?
N4 C04Y C04D 130(2) . . ?
N4 C04Y H04Y 114.9 . . ?
C04D C04Y H04Y 114.9 . . ?
O69 C04Z C05A 119(2) . . ?
O70 C04Z O69 115(2) . . ?
O70 C04Z C05A 127(2) . . ?
O65 C050 O66 123(2) . . ?
O65 C050 C05M 120(2) . . ?
O66 C050 C05M 117(2) . . ?
O87 C051 C04B 117(2) . . ?
O87 C051 C04C 127(2) . . ?
C04B C051 C04C 116.1(19) . . ?
O21 C052 C04L 125(2) . . ?
O21 C052 C060 115(2) . . ?
C04L C052 C060 120(2) . . ?
O35 C053 C04D 120(2) . . ?
O35 C053 C04F 118.1(19) . . ?
C04F C053 C04D 122(2) . . ?
C03R C054 N2 119.9(19) . . ?
C05C C054 N2 120.7(19) . . ?
C05C C054 C03R 119(2) . . ?
C05H C055 N4 118(3) . . ?
C05H C055 C05N 120(2) . . ?
C05N C055 N4 122(2) . . ?
C059 N5 Dy7 122(2) . . ?
C082 N5 Dy7 123(2) . . ?
C082 N5 C059 114(3) . . ?
C06T N6 Dy5 117.6(16) . . ?
C06T N6 C06Z 119(2) . . ?
C06Z N6 Dy5 123.3(15) . . ?
C03D C058 H05A 109.5 . . ?
C03D C058 H05B 109.5 . . ?
C03D C058 H05C 109.5 . . ?
H05A C058 H05B 109.5 . . ?
H05A C058 H05C 109.5 . . ?
H05B C058 H05C 109.5 . . ?
C03X C059 C06W 116(3) . . ?
N5 C059 C03X 123(3) . . ?
N5 C059 C06W 120(3) . . ?
C05P C05A C04Z 117(2) . . ?
C06Z C05A C04Z 126(2) . . ?
C06Z C05A C05P 118(2) . . ?
O43 C05B O42 122(2) . . ?
O43 C05B C05G 119(2) . . ?
O42 C05B C05G 119(2) . . ?
C03V C05C H05D 119.2 . . ?
C054 C05C C03V 122(2) . . ?
C054 C05C H05D 119.2 . . ?
O72 C05D C04Q 114(2) . . ?
O71 C05D O72 118(2) . . ?
O71 C05D C04Q 127(2) . . ?
C03M C05E H05E 121.5 . . ?
C048 C05E C03M 117(2) . . ?
C048 C05E H05E 121.5 . . ?
C05T C05F H05F 119.1 . . ?
C05T C05F C07N 122(3) . . ?
C07N C05F H05F 119.1 . . ?
C05B C05G H05G 109.5 . . ?
C05B C05G H05H 109.5 . . ?
C05B C05G H05I 109.5 . . ?
H05G C05G H05H 109.5 . . ?
H05G C05G H05I 109.5 . . ?
H05H C05G H05I 109.5 . . ?
C055 C05H H05J 119.3 . . ?
C055 C05H C076 121(3) . . ?
C076 C05H H05J 119.3 . . ?
C07S O46 Dy8 121(2) . . ?
C07R O46 Dy8 118.9(16) . . ?
C07R O46 C07S 118(3) . . ?
O00Q C05J H05K 109.5 . . ?
O00Q C05J H05L 109.5 . . ?
O00Q C05J H05M 109.5 . . ?
H05K C05J H05L 109.5 . . ?
H05K C05J H05M 109.5 . . ?
H05L C05J H05M 109.5 . . ?
C04X C05K H05N 109.5 . . ?
C04X C05K H05O 109.5 . . ?
C04X C05K H05P 109.5 . . ?
H05N C05K H05O 109.5 . . ?
H05N C05K H05P 109.5 . . ?
H05O C05K H05P 109.5 . . ?
O88 C05L C04N 118(2) . . ?
O88 C05L C06U 120(2) . . ?
C04N C05L C06U 122(2) . . ?
C050 C05M H05Q 109.5 . . ?
C050 C05M H05R 109.5 . . ?
C050 C05M H05S 109.5 . . ?
H05Q C05M H05R 109.5 . . ?
H05Q C05M H05S 109.5 . . ?
H05R C05M H05S 109.5 . . ?
C055 C05N C05U 123(2) . . ?
C055 C05N C05W 115(2) . . ?
C05U C05N C05W 121(3) . . ?
C04H C05O H05T 109.5 . . ?
C04H C05O H05U 109.5 . . ?
C04H C05O H05V 109.5 . . ?
H05T C05O H05U 109.5 . . ?
H05T C05O H05V 109.5 . . ?
H05U C05O H05V 109.5 . . ?
O75 C05P C87 121(2) . . ?
C05A C05P O75 119(2) . . ?
C05A C05P C87 121(2) . . ?
O28 C05Q C065 121(2) . . ?
O27 C05Q O28 121(2) . . ?
O27 C05Q C065 118(2) . . ?
O31 C05R C062 116(2) . . ?
O30 C05R O31 121(2) . . ?
O30 C05R C062 123(2) . . ?
C03Z C05S H05W 109.5 . . ?
C03Z C05S H05X 109.5 . . ?
C03Z C05S H05Y 109.5 . . ?
H05W C05S H05X 109.5 . . ?
H05W C05S H05Y 109.5 . . ?
H05X C05S H05Y 109.5 . . ?
O74 C05T C04U 112(2) . . ?
C05F C05T O74 127(2) . . ?
C05F C05T C04U 121(2) . . ?
O47 C05U C05N 113(2) . . ?
O47 C05U C06L 129(3) . . ?
C06L C05U C05N 117(3) . . ?
C03V C05V H05Z 115.9 . . ?
C04S C05V C03V 128(2) . . ?
C04S C05V H05Z 115.9 . . ?
O44 C05W O45 120(2) . . ?
O44 C05W C05N 117(2) . . ?
O45 C05W C05N 122(2) . . ?
C047 C05X H05 109.5 . . ?
C047 C05X H 109.5 . . ?
C047 C05X HA 109.5 . . ?
H05 C05X H 109.5 . . ?
H05 C05X HA 109.5 . . ?
H C05X HA 109.5 . . ?
O21 C05Y H1 109.5 . . ?
O21 C05Y HB 109.5 . . ?
O21 C05Y HC 109.5 . . ?
H1 C05Y HB 109.5 . . ?
H1 C05Y HC 109.5 . . ?
HB C05Y HC 109.5 . . ?
C04U C05Z C03S 121(2) . . ?
C064 C05Z C03S 115(2) . . ?
C064 C05Z C04U 124(3) . . ?
O22 C060 C052 116(2) . . ?
O22 C060 C063 125(2) . . ?
C063 C060 C052 118(3) . . ?
O8 C061 H06A 109.5 . . ?
O8 C061 H06B 109.5 . . ?
O8 C061 H06C 109.5 . . ?
H06A C061 H06B 109.5 . . ?
H06A C061 H06C 109.5 . . ?
H06B C061 H06C 109.5 . . ?
C05R C062 H06D 109.5 . . ?
C05R C062 H06E 109.5 . . ?
C05R C062 H06F 109.5 . . ?
H06D C062 H06E 109.5 . . ?
H06D C062 H06F 109.5 . . ?
H06E C062 H06F 109.5 . . ?
C060 C063 C06F 119(2) . . ?
C060 C063 C06P 126(3) . . ?
C06F C063 C06P 114(2) . . ?
C05Z C064 H064 119.9 . . ?
C05Z C064 C07N 120(3) . . ?
C07N C064 H064 119.9 . . ?
C05Q C065 H06G 109.5 . . ?
C05Q C065 H06H 109.5 . . ?
C05Q C065 H06I 109.5 . . ?
H06G C065 H06H 109.5 . . ?
H06G C065 H06I 109.5 . . ?
H06H C065 H06I 109.5 . . ?
C04W C066 H066 120.6 . . ?
C04W C066 C07W 119(3) . . ?
C07W C066 H066 120.6 . . ?
O67 C067 O68 125(2) . . ?
O67 C067 C07O 120(2) . . ?
O68 C067 C07O 115(3) . . ?
C04D C068 H068 119.0 . . ?
C07Q C068 C04D 122(2) . . ?
C07Q C068 H068 119.0 . . ?
H06J C069 H06K 109.5 . . ?
H06J C069 H06L 109.5 . . ?
H06K C069 H06L 109.5 . . ?
C06B C069 H06J 109.5 . . ?
C06B C069 H06K 109.5 . . ?
C06B C069 H06L 109.5 . . ?
O7 C06A H06M 109.5 . . ?
O7 C06A H06N 109.5 . . ?
O7 C06A H06O 109.5 . . ?
H06M C06A H06N 109.5 . . ?
H06M C06A H06O 109.5 . . ?
H06N C06A H06O 109.5 . . ?
O56 C06B C069 117(2) . . ?
O57 C06B O56 130(2) . . ?
O57 C06B C069 112(3) . . ?
C041 C06C H06P 109.5 . . ?
C041 C06C H06Q 109.5 . . ?
C041 C06C H06R 109.5 . . ?
H06P C06C H06Q 109.5 . . ?
H06P C06C H06R 109.5 . . ?
H06Q C06C H06R 109.5 . . ?
C04L C06E H06S 118.2 . . ?
C06F C06E C04L 124(3) . . ?
C06F C06E H06S 118.2 . . ?
C063 C06F H06T 119.5 . . ?
C06E C06F C063 121(3) . . ?
C06E C06F H06T 119.5 . . ?
C04V C06G H06U 118.2 . . ?
C04V C06G C06U 124(2) . . ?
C06U C06G H06U 118.2 . . ?
C06T C06H C072 122(3) . . ?
C07P C06H C06T 114(3) . . ?
C07P C06H C072 122(2) . . ?
C034 C06I H06V 109.5 . . ?
C034 C06I H06W 109.5 . . ?
C034 C06I H06X 109.5 . . ?
H06V C06I H06W 109.5 . . ?
H06V C06I H06X 109.5 . . ?
H06W C06I H06X 109.5 . . ?
O74 C06J H06Y 109.5 . . ?
O74 C06J HD 109.5 . . ?
O74 C06J HE 109.5 . . ?
H06Y C06J HD 109.5 . . ?
H06Y C06J HE 109.5 . . ?
HD C06J HE 109.5 . . ?
C036 C06K H06Z 109.5 . . ?
C036 C06K HF 109.5 . . ?
C036 C06K HG 109.5 . . ?
H06Z C06K HF 109.5 . . ?
H06Z C06K HG 109.5 . . ?
HF C06K HG 109.5 . . ?
C05U C06L H06 119.1 . . ?
C05U C06L C076 122(3) . . ?
C076 C06L H06 119.1 . . ?
C04B C06M H2 120.0 . . ?
C04B C06M C079 120(2) . . ?
C079 C06M H2 120.0 . . ?
C04G C06N H3 117.7 . . ?
C04G C06N C087 125(3) . . ?
C087 C06N H3 117.7 . . ?
N3 C06P C063 122(3) . . ?
N3 C06P H4 119.0 . . ?
C063 C06P H4 119.0 . . ?
C04C C06R H5 117.5 . . ?
C079 C06R C04C 125(2) . . ?
C079 C06R H5 117.5 . . ?
N6 C06T C06H 135(2) . . ?
N6 C06T H6 112.7 . . ?
C06H C06T H6 112.7 . . ?
C05L C06U C06G 115(2) . . ?
C05L C06U H7 122.7 . . ?
C06G C06U H7 122.7 . . ?
O64 C06V H8 109.5 . . ?
O64 C06V HK 109.5 . . ?
O64 C06V HL 109.5 . . ?
HH C06V HI 109.5 . . ?
HH C06V HJ 109.5 . . ?
HI C06V HJ 109.5 . . ?
H8 C06V HK 109.5 . . ?
H8 C06V HL 109.5 . . ?
HK C06V HL 109.5 . . ?
O64A C06V HH 109.5 . . ?
O64A C06V HI 109.5 . . ?
O64A C06V HJ 109.5 . . ?
C059 C06W H9 120.1 . . ?
C07W C06W C059 120(3) . . ?
C07W C06W H9 120.1 . . ?
C04F C06X H10 119.5 . . ?
C04F C06X C07Q 121(2) . . ?
C07Q C06X H10 119.5 . . ?
O59 C06Y C072 114(2) . . ?
O59 C06Y C07U 123(2) . . ?
C07U C06Y C072 121(3) . . ?
C05A C06Z N6 118(2) . . ?
C07B C06Z N6 116(2) . . ?
C07B C06Z C05A 127(3) . . ?
C03T C070 H07A 109.5 . . ?
C03T C070 H07B 109.5 . . ?
C03T C070 H07C 109.5 . . ?
H07A C070 H07B 109.5 . . ?
H07A C070 H07C 109.5 . . ?
H07B C070 H07C 109.5 . . ?
O1 C071 C08J 119(3) . . ?
O2 C071 O1 127(2) . . ?
O2 C071 C08J 114(2) . . ?
O63 C072 C06H 122(2) . . ?
O63 C072 C06Y 120(2) . . ?
C06Y C072 C06H 117(2) . . ?
O59 C073 H07D 109.5 . . ?
O59 C073 H07E 109.5 . . ?
O59 C073 H07F 109.5 . . ?
H07D C073 H07E 109.5 . . ?
H07D C073 H07F 109.5 . . ?
H07E C073 H07F 109.5 . . ?
O47 C074 H07G 109.5 . . ?
O47 C074 H07H 109.5 . . ?
O47 C074 H07I 109.5 . . ?
H07G C074 H07H 109.5 . . ?
H07G C074 H07I 109.5 . . ?
H07H C074 H07I 109.5 . . ?
C05H C076 C06L 117(3) . . ?
C05H C076 H076 121.7 . . ?
C06L C076 H076 121.7 . . ?
O88 C077 H07J 109.5 . . ?
O88 C077 H07K 109.5 . . ?
O88 C077 H07L 109.5 . . ?
H07J C077 H07K 109.5 . . ?
H07J C077 H07L 109.5 . . ?
H07K C077 H07L 109.5 . . ?
C07I C078 N3 115(2) . . ?
C07K C078 N3 126(2) . . ?
C07K C078 C07I 118(2) . . ?
C06M C079 H079 121.3 . . ?
C06R C079 C06M 117(2) . . ?
C06R C079 H079 121.3 . . ?
C06Z C07B H07M 121.1 . . ?
C06Z C07B C07M 118(3) . . ?
C07M C07B H07M 121.1 . . ?
C042 C07D H07N 118.3 . . ?
C042 C07D C087 123(3) . . ?
C087 C07D H07N 118.3 . . ?
C04J C07I C078 121(2) . . ?
C084 C07I C04J 123(2) . . ?
C084 C07I C078 116(2) . . ?
C03W C07J H07O 109.5 . . ?
C03W C07J H07P 109.5 . . ?
C03W C07J H07Q 109.5 . . ?
H07O C07J H07P 109.5 . . ?
H07O C07J H07Q 109.5 . . ?
H07P C07J H07Q 109.5 . . ?
C078 C07K H07R 116.4 . . ?
C078 C07K C73 127(3) . . ?
C73 C07K H07R 116.4 . . ?
O19 C07L H07S 109.5 . . ?
O19 C07L H07T 109.5 . . ?
O19 C07L H07U 109.5 . . ?
H07S C07L H07T 109.5 . . ?
H07S C07L H07U 109.5 . . ?
H07T C07L H07U 109.5 . . ?
C07B C07M H07V 117.6 . . ?
C07B C07M C87 125(3) . . ?
C87 C07M H07V 117.6 . . ?
C05F C07N H07W 121.3 . . ?
C064 C07N C05F 117(3) . . ?
C064 C07N H07W 121.3 . . ?
C067 C07O H07X 109.5 . . ?
C067 C07O H07Y 109.5 . . ?
C067 C07O HM 109.5 . . ?
H07X C07O H07Y 109.5 . . ?
H07X C07O HM 109.5 . . ?
H07Y C07O HM 109.5 . . ?
C06H C07P H07Z 120.2 . . ?
C06H C07P C088 120(3) . . ?
C088 C07P H07Z 120.2 . . ?
C068 C07Q C06X 120(2) . . ?
C068 C07Q H07 120.2 . . ?
C06X C07Q H07 120.2 . . ?
O46 C07S H11 109.5 . . ?
O46 C07S HN 109.5 . . ?
O46 C07S HO 109.5 . . ?
H11 C07S HN 109.5 . . ?
H11 C07S HO 109.5 . . ?
HN C07S HO 109.5 . . ?
C06Y C07U H12 120.0 . . ?
C06Y C07U C088 120(2) . . ?
C088 C07U H12 120.0 . . ?
C066 C07W H13 119.2 . . ?
C06W C07W C066 122(3) . . ?
C06W C07W H13 119.2 . . ?
N5 C082 H082 116.9 . . ?
N5 C082 C69 126(3) . . ?
C69 C082 H082 116.9 . . ?
C07I C084 O33 113(2) . . ?
C07I C084 C085 126(3) . . ?
C085 C084 O33 117(3) . . ?
C73 C085 C084 112(3) . . ?
C06N C087 C07D 116(3) . . ?
C06N C087 H087 122.2 . . ?
C07D C087 H087 122.2 . . ?
C07P C088 C07U 118(3) . . ?
C07P C088 H088 120.8 . . ?
C07U C088 H088 120.8 . . ?
C071 C08J H08A 109.5 . . ?
C071 C08J H08B 109.5 . . ?
C071 C08J H08C 109.5 . . ?
H08A C08J H08B 109.5 . . ?
H08A C08J H08C 109.5 . . ?
H08B C08J H08C 109.5 . . ?
O75 C60 H60A 109.5 . . ?
O75 C60 H60B 109.5 . . ?
O75 C60 H60C 109.5 . . ?
H60A C60 H60B 109.5 . . ?
H60A C60 H60C 109.5 . . ?
H60B C60 H60C 109.5 . . ?
C05P C87 C07M 113(3) . . ?
C05P C87 H87 123.7 . . ?
C07M C87 H87 123.7 . . ?
C07K C73 C085 119(3) . . ?
C07K C73 H73 120.4 . . ?
C085 C73 H73 120.4 . . ?
C07R C235 H235 120.0 . . ?
C07R C235 CXF 120.0 . . ?
CXF C235 H235 120.0 . . ?
C235 C07R O46 122.5(17) . . ?
C235 C07R C07F 120.0 . . ?
C07F C07R O46 117.3(17) . . ?
O51 C07F C07R 112.9(18) . . ?
O51 C07F C69 125.4(19) . . ?
C69 C07F C07R 120.0 . . ?
C07F C69 C082 122.3(19) . . ?
C07F C69 CXE 120.0 . . ?
CXE C69 C082 116(2) . . ?
C69 CXE HXE 120.0 . . ?
CXF CXE C69 120.0 . . ?
CXF CXE HXE 120.0 . . ?
C235 CXF HXF 120.0 . . ?
CXE CXF C235 120.0 . . ?
CXE CXF HXF 120.0 . . ?
H91A O91 H91B 104.5 . . ?
H90A O90 H90B 104.5 . . ?
H93A O93 H93B 104.4 . . ?
H94A O94 H94B 104.5 . . ?
H95A O95 H95B 104.5 . . ?
H92A O92 H92B 104.5 . . ?
H89A O89 H89B 104.5 . . ?
C9 C2 H2A 120.0 . . ?
C9 C2 CXG 120.0 . . ?
CXG C2 H2A 120.0 . . ?
C2 C9 C07G 120.0 . . ?
C2 C9 O46A 121.7(17) . . ?
C07G C9 O46A 118.1(17) . . ?
C69A C07G C9 120.0 . . ?
O51A C07G C9 114.5(17) . . ?
O51A C07G C69A 125.5(17) . . ?
C07G C69A C7 122.2(18) . . ?
C8 C69A C07G 120.0 . . ?
C8 C69A C7 116.7(18) . . ?
C69A C8 H8A 120.0 . . ?
C69A C8 CXG 120.0 . . ?
CXG C8 H8A 120.0 . . ?
C2 CXG HXG 120.0 . . ?
C8 CXG C2 120.0 . . ?
C8 CXG HXG 120.0 . . ?
Dy7 O55A Dy6 118.1(6) . . ?
C04O O55A Dy7 143(3) . . ?
C04O O55A Dy6 90(2) . . ?
C1 O55A Dy7 135(2) . . ?
C1 O55A Dy6 99(2) . . ?
O55A C1 C03X 125(4) . . ?
O55A C1 O60A 111(3) . . ?
O60A C1 C03X 123(5) . . ?
C1 O60A Dy6 98(3) . . ?
C4 C3 C03X 124(3) . . ?
O64A C3 C03X 108(3) . . ?
O64A C3 C4 128(3) . . ?
N5A C0 C03X 122(3) . . ?
N5A C0 C5 119(3) . . ?
C5 C0 C03X 119(3) . . ?
C3 C4 H4A 120.1 . . ?
C3 C4 C07X 120(3) . . ?
C07X C4 H4A 120.1 . . ?
C3 O64A C06V 110(4) . . ?
C0 N5A Dy7 118(2) . . ?
C7 N5A Dy7 129(2) . . ?
C7 N5A C0 113(3) . . ?
C0 C5 H5A 120.3 . . ?
C07X C5 C0 119(3) . . ?
C07X C5 H5A 120.3 . . ?
C4 C07X H14 119.2 . . ?
C5 C07X C4 122(3) . . ?
C5 C07X H14 119.2 . . ?
C69A C7 H7A 116.4 . . ?
N5A C7 C69A 127(3) . . ?
N5A C7 H7A 116.4 . . ?
Dy8 O51A Dy7 102.4(8) . . ?
C07G O51A Dy8 123(2) . . ?
C07G O51A Dy7 134(2) . . ?
C9 O46A Dy8 110.7(16) . . ?
C9 O46A C07T 120(3) . . ?
C07T O46A Dy8 123(2) . . ?
O46A C07T H15 109.5 . . ?
O46A C07T HP 109.5 . . ?
O46A C07T HQ 109.5 . . ?
H15 C07T HP 109.5 . . ?
H15 C07T HQ 109.5 . . ?
HP C07T HQ 109.5 . . ?

loop_
_geom_bond_atom_site_label_1
_geom_bond_atom_site_label_2
_geom_bond_distance
_geom_bond_site_symmetry_2
_geom_bond_publ_flag
Dy1 O4 2.721(15) . ?
Dy1 O3 2.288(16) . ?
Dy1 O5 2.395(14) . ?
Dy1 O84 2.367(15) . ?
Dy1 O86 2.376(14) . ?
Dy1 O85 2.441(15) . ?
Dy1 O1 2.263(14) . ?
Dy1 O87 2.377(16) . ?
Dy1 N1 2.596(17) . ?
Dy2 O81 2.438(14) . ?
Dy2 O00Q 2.514(15) . ?
Dy2 O84 2.472(16) . ?
Dy2 O80 2.306(17) . ?
Dy2 O82 2.521(15) . ?
Dy2 O85 2.386(17) . ?
Dy2 O87 2.329(14) . ?
Dy2 O83 2.371(14) . ?
Dy2 O77 2.364(14) . ?
Dy13 O9 2.285(14) . ?
Dy13 O12 2.500(16) . ?
Dy13 O16 2.290(16) . ?
Dy13 O17 2.795(14) . ?
Dy13 O13 2.347(15) . ?
Dy13 O11 2.376(16) . ?
Dy13 O18 2.411(14) . ?
Dy13 O14 2.331(15) . ?
Dy13 N2 2.550(19) . ?
Dy14 O9 2.377(17) . ?
Dy14 O4 2.368(15) . ?
Dy14 O3 2.427(15) . ?
Dy14 O12 2.391(14) . ?
Dy14 O10 2.449(14) . ?
Dy14 O6 2.487(14) . ?
Dy14 O11 2.458(14) . ?
Dy14 O2 2.296(15) . ?
Dy14 O8 2.520(14) . ?
Dy3 O72 2.353(15) . ?
Dy3 O81 2.300(14) . ?
Dy3 O79 2.361(17) . ?
Dy3 O76 2.369(17) . ?
Dy3 O73 2.355(17) . ?
Dy3 O023 2.467(14) . ?
Dy3 O78 2.434(16) . ?
Dy3 O77 2.820(15) . ?
Dy3 N7 2.579(19) . ?
Dy10 O35 2.344(14) . ?
Dy10 O30 2.353(15) . ?
Dy10 O34 2.518(16) . ?
Dy10 O28 2.240(16) . ?
Dy10 O36 2.446(16) . ?
Dy10 O37 2.488(17) . ?
Dy10 O29 2.441(15) . ?
Dy10 O38 2.416(17) . ?
Dy10 O32 2.479(17) . ?
Dy12 O16 2.419(15) . ?
Dy12 O17 2.365(17) . ?
Dy12 O24 2.418(14) . ?
Dy12 O20 2.442(16) . ?
Dy12 O25 2.391(15) . ?
Dy12 O23 2.439(15) . ?
Dy12 O21 2.558(17) . ?
Dy12 O15 2.299(14) . ?
Dy12 O22 2.356(16) . ?
Dy9 O35 2.327(18) . ?
Dy9 O39 2.443(16) . ?
Dy9 O41 2.750(18) . ?
Dy9 O37 2.373(15) . ?
Dy9 O44 2.253(16) . ?
Dy9 O42 2.290(15) . ?
Dy9 O38 2.469(15) . ?
Dy9 O40 2.453(17) . ?
Dy9 N4 2.588(19) . ?
Dy8 O49 2.505(18) . ?
Dy8 O50 2.394(16) . ?
Dy8 O41 2.359(14) . ?
Dy8 O43 2.291(17) . ?
Dy8 O44 2.482(18) . ?
Dy8 O45 2.489(16) . ?
Dy8 O51 2.44(3) . ?
Dy8 O48 2.366(17) . ?
Dy8 O46 2.53(3) . ?
Dy8 O51A 2.26(3) . ?
Dy8 O46A 2.51(3) . ?
Dy11 O31 2.419(17) . ?
Dy11 O30 2.701(15) . ?
Dy11 O24 2.361(16) . ?
Dy11 O25 2.452(15) . ?
Dy11 O26 2.416(16) . ?
Dy11 O27 2.353(17) . ?
Dy11 O29 2.278(14) . ?
Dy11 O22 2.337(15) . ?
Dy11 N3 2.58(2) . ?
Dy7 O49 2.328(15) . ?
Dy7 O50 2.482(18) . ?
Dy7 O54 2.791(17) . ?
Dy7 O52 2.396(16) . ?
Dy7 O53 2.388(14) . ?
Dy7 O56 2.292(16) . ?
Dy7 O51 2.18(3) . ?
Dy7 N5 2.52(3) . ?
Dy7 O55A 2.296(18) . ?
Dy7 N5A 2.57(3) . ?
Dy7 O51A 2.39(3) . ?
Dy6 O62 2.398(15) . ?
Dy6 O54 2.361(17) . ?
Dy6 O63 2.353(18) . ?
Dy6 O61 2.461(15) . ?
Dy6 O59 2.530(17) . ?
Dy6 O58 2.451(16) . ?
Dy6 O60 2.51(4) . ?
Dy6 O57 2.330(16) . ?
Dy6 O55A 2.444(18) . ?
Dy6 O60A 2.46(4) . ?
Dy5 O62 2.472(18) . ?
Dy5 O69 2.310(16) . ?
Dy5 O65 2.473(16) . ?
Dy5 O63 2.298(14) . ?
Dy5 O66 2.681(14) . ?
Dy5 O61 2.401(16) . ?
Dy5 O02N 2.406(17) . ?
Dy5 O67 2.284(18) . ?
Dy5 N6 2.60(2) . ?
Dy4 O72 2.459(15) . ?
Dy4 O69 2.419(16) . ?
Dy4 O71 2.412(16) . ?
Dy4 O73 2.344(15) . ?
Dy4 O70 2.503(16) . ?
Dy4 O023 2.416(18) . ?
Dy4 O66 2.355(17) . ?
Dy4 O68 2.270(16) . ?
Dy4 O74 2.529(18) . ?
O9 C04R 1.32(2) . ?
O4 C02L 1.26(2) . ?
O62 C03D 1.24(3) . ?
O3 C04T 1.25(3) . ?
O5 C02L 1.22(2) . ?
O49 C03W 1.36(3) . ?
O12 C03J 1.26(3) . ?
O16 C03H 1.30(3) . ?
O72 C05D 1.31(3) . ?
O81 C037 1.22(2) . ?
O50 C038 1.26(3) . ?
O00Q C04B 1.39(3) . ?
O00Q C05J 1.49(3) . ?
O31 C05R 1.27(3) . ?
O84 C036 1.31(3) . ?
O10 C041 1.21(3) . ?
O17 C03F 1.22(3) . ?
O35 C053 1.34(3) . ?
O54 C04H 1.31(3) . ?
O6 C04T 1.24(3) . ?
O39 C034 1.23(3) . ?
O80 C03U 1.21(3) . ?
O30 C05R 1.21(3) . ?
O13 C03J 1.26(3) . ?
O11 C041 1.27(3) . ?
O34 C040 1.40(3) . ?
O34 C04F 1.35(2) . ?
O79 C03U 1.23(3) . ?
O28 C05Q 1.29(3) . ?
O86 C02Y 1.22(3) . ?
O24 C047 1.27(3) . ?
O20 C03H 1.30(3) . ?
O41 C03O 1.22(3) . ?
O82 C037 1.27(2) . ?
O18 C03F 1.30(3) . ?
O25 C02P 1.28(3) . ?
O85 C02Y 1.31(3) . ?
O1 C071 1.28(3) . ?
O36 C04X 1.18(3) . ?
O43 C05B 1.20(3) . ?
O69 C04Z 1.28(3) . ?
O65 C050 1.23(3) . ?
O26 C02P 1.26(3) . ?
O71 C05D 1.17(3) . ?
O37 C04X 1.30(3) . ?
O87 C051 1.30(2) . ?
O2 C071 1.27(3) . ?
O63 C072 1.31(3) . ?
O14 C03Z 1.21(3) . ?
O76 C04P 1.28(2) . ?
O23 C047 1.22(2) . ?
O8 C02H 1.37(3) . ?
O8 C061 1.46(3) . ?
O44 C05W 1.25(3) . ?
O21 C052 1.36(3) . ?
O21 C05Y 1.43(3) . ?
O83 C036 1.31(3) . ?
O27 C05Q 1.22(3) . ?
O73 C04U 1.32(3) . ?
O70 C04Z 1.24(3) . ?
O45 C05W 1.29(3) . ?
O52 C038 1.25(3) . ?
O53 C04H 1.24(3) . ?
O023 C02X 1.28(3) . ?
O64 C04W 1.34(4) . ?
O64 C06V 1.43(4) . ?
O29 C04J 1.32(3) . ?
O42 C05B 1.30(3) . ?
O78 C02X 1.26(3) . ?
O66 C050 1.31(3) . ?
O15 C03Z 1.28(3) . ?
O88 C05L 1.36(3) . ?
O88 C077 1.37(3) . ?
N2 C03E 1.33(3) . ?
N2 C054 1.45(3) . ?
O61 C03T 1.21(3) . ?
O77 C04P 1.21(3) . ?
O22 C060 1.30(3) . ?
O38 C034 1.22(3) . ?
C02H C03M 1.43(3) . ?
C02H C04R 1.38(3) . ?
O19 C04S 1.30(3) . ?
O19 C07L 1.47(3) . ?
C02L C049 1.54(3) . ?
O7 C04G 1.34(3) . ?
O7 C06A 1.44(3) . ?
O02N C03D 1.20(3) . ?
N1 C042 1.39(3) . ?
N1 C04I 1.31(3) . ?
C02P C03B 1.52(4) . ?
O56 C06B 1.20(3) . ?
O59 C06Y 1.34(3) . ?
O59 C073 1.42(3) . ?
O58 C03T 1.20(3) . ?
N7 C03S 1.39(3) . ?
N7 C04E 1.33(3) . ?
C02X C045 1.43(3) . ?
C02Y C03I 1.52(3) . ?
O32 C04J 1.28(3) . ?
O60 C04O 1.25(4) . ?
O67 C067 1.25(3) . ?
O40 C03O 1.28(3) . ?
O68 C067 1.33(3) . ?
C034 C06I 1.55(3) . ?
N3 C06P 1.22(3) . ?
N3 C078 1.53(3) . ?
C036 C06K 1.41(3) . ?
C037 C04N 1.50(3) . ?
C038 C04K 1.52(3) . ?
O57 C06B 1.16(3) . ?
O74 C05T 1.42(3) . ?
O74 C06J 1.53(4) . ?
C03B H03A 0.9800 . ?
C03B H03B 0.9800 . ?
C03B H03C 0.9800 . ?
C03C H03D 0.9800 . ?
C03C H03E 0.9800 . ?
C03C H03F 0.9800 . ?
C03C C03O 1.51(4) . ?
C03D C058 1.59(4) . ?
C03E H03G 0.9500 . ?
C03E C046 1.40(3) . ?
C03F C043 1.47(3) . ?
O51 C07F 1.38(2) . ?
C03H C03R 1.42(3) . ?
C03I H03H 0.9800 . ?
C03I H03I 0.9800 . ?
C03I H03J 0.9800 . ?
C03J C03P 1.49(3) . ?
C03L C042 1.42(3) . ?
C03L C04G 1.45(4) . ?
C03L C04T 1.52(3) . ?
C03M H03M 0.9500 . ?
C03M C05E 1.50(4) . ?
C03N H03K 0.9800 . ?
C03N H03L 0.9800 . ?
C03N H03N 0.9800 . ?
C03N C04P 1.61(3) . ?
C03P H03O 0.9800 . ?
C03P H03P 0.9800 . ?
C03P H03Q 0.9800 . ?
C03Q H03R 0.9800 . ?
C03Q H03S 0.9800 . ?
C03Q H03T 0.9800 . ?
C03Q C03U 1.50(3) . ?
C03R C04S 1.44(3) . ?
C03R C054 1.40(3) . ?
C03S H03U 0.9500 . ?
C03S C05Z 1.49(4) . ?
C03T C070 1.41(3) . ?
C03V H03V 0.9500 . ?
C03V C05C 1.41(3) . ?
C03V C05V 1.42(3) . ?
C03W O48 1.15(3) . ?
C03W C07J 1.46(4) . ?
C03X C04O 1.51(5) . ?
C03X C04W 1.40(4) . ?
C03X C059 1.38(5) . ?
C03X C1 1.37(4) . ?
C03X C3 1.43(4) . ?
C03X C0 1.51(5) . ?
O47 C05U 1.28(3) . ?
O47 C074 1.44(3) . ?
C03Z C05S 1.40(3) . ?
C040 H04A 0.9800 . ?
C040 H04B 0.9800 . ?
C040 H04C 0.9800 . ?
C041 C06C 1.54(3) . ?
C042 C07D 1.32(3) . ?
C043 H04D 0.9800 . ?
C043 H04E 0.9800 . ?
C043 H04F 0.9800 . ?
N4 C04Y 1.29(3) . ?
N4 C055 1.43(3) . ?
C045 H04G 0.9800 . ?
C045 H04H 0.9800 . ?
C045 H04I 0.9800 . ?
C046 C048 1.40(3) . ?
C046 C04R 1.42(3) . ?
C047 C05X 1.52(3) . ?
C048 H048 0.9500 . ?
C048 C05E 1.31(3) . ?
C049 H04J 0.9800 . ?
C049 H04K 0.9800 . ?
C049 H04L 0.9800 . ?
O75 C05P 1.39(3) . ?
O75 C60 1.47(4) . ?
C04B C051 1.39(3) . ?
C04B C06M 1.39(3) . ?
C04C C04I 1.45(3) . ?
C04C C051 1.42(3) . ?
C04C C06R 1.37(3) . ?
C04D C04Y 1.37(3) . ?
C04D C053 1.41(3) . ?
C04D C068 1.53(4) . ?
C04E C04N 1.47(3) . ?
C04E C04V 1.37(3) . ?
C04F C053 1.41(3) . ?
C04F C06X 1.39(3) . ?
C04G C06N 1.30(4) . ?
C04H C05O 1.51(3) . ?
C04I H04M 0.9500 . ?
C04J C07I 1.45(3) . ?
C04K H04N 0.9800 . ?
C04K H04O 0.9800 . ?
C04K H04P 0.9800 . ?
C04L H04Q 0.9500 . ?
C04L C052 1.43(4) . ?
C04L C06E 1.35(4) . ?
C04N C05L 1.36(3) . ?
C04O O55A 1.29(6) . ?
C04Q H04R 0.9800 . ?
C04Q H04S 0.9800 . ?
C04Q H04T 0.9800 . ?
C04Q C05D 1.51(3) . ?
C04S C05V 1.29(3) . ?
C04U C05T 1.45(4) . ?
C04U C05Z 1.37(3) . ?
C04V H04V 0.9500 . ?
C04V C06G 1.40(4) . ?
C04W C066 1.38(4) . ?
C04X C05K 1.49(4) . ?
C04Y H04Y 0.9500 . ?
C04Z C05A 1.43(3) . ?
C050 C05M 1.49(3) . ?
C052 C060 1.44(3) . ?
C054 C05C 1.38(3) . ?
C055 C05H 1.35(4) . ?
C055 C05N 1.39(4) . ?
N5 C059 1.42(3) . ?
N5 C082 1.29(3) . ?
N6 C06T 1.37(3) . ?
N6 C06Z 1.41(3) . ?
C058 H05A 0.9800 . ?
C058 H05B 0.9800 . ?
C058 H05C 0.9800 . ?
C059 C06W 1.46(4) . ?
C05A C05P 1.38(3) . ?
C05A C06Z 1.37(3) . ?
C05B C05G 1.41(3) . ?
C05C H05D 0.9500 . ?
C05E H05E 0.9500 . ?
C05F H05F 0.9500 . ?
C05F C05T 1.30(4) . ?
C05F C07N 1.42(4) . ?
C05G H05G 0.9800 . ?
C05G H05H 0.9800 . ?
C05G H05I 0.9800 . ?
C05H H05J 0.9500 . ?
C05H C076 1.40(4) . ?
O46 C07S 1.46(4) . ?
O46 C07R 1.40(2) . ?
C05J H05K 0.9800 . ?
C05J H05L 0.9800 . ?
C05J H05M 0.9800 . ?
C05K H05N 0.9800 . ?
C05K H05O 0.9800 . ?
C05K H05P 0.9800 . ?
C05L C06U 1.40(3) . ?
C05M H05Q 0.9800 . ?
C05M H05R 0.9800 . ?
C05M H05S 0.9800 . ?
C05N C05U 1.43(3) . ?
C05N C05W 1.51(4) . ?
C05O H05T 0.9800 . ?
C05O H05U 0.9800 . ?
C05O H05V 0.9800 . ?
C05P C87 1.42(4) . ?
C05Q C065 1.41(4) . ?
C05R C062 1.51(4) . ?
C05S H05W 0.9800 . ?
C05S H05X 0.9800 . ?
C05S H05Y 0.9800 . ?
C05U C06L 1.33(4) . ?
C05V H05Z 0.9500 . ?
C05X H05 0.9800 . ?
C05X H 0.9800 . ?
C05X HA 0.9800 . ?
C05Y H1 0.9800 . ?
C05Y HB 0.9800 . ?
C05Y HC 0.9800 . ?
C05Z C064 1.36(4) . ?
C060 C063 1.36(4) . ?
C061 H06A 0.9800 . ?
C061 H06B 0.9800 . ?
C061 H06C 0.9800 . ?
C062 H06D 0.9800 . ?
C062 H06E 0.9800 . ?
C062 H06F 0.9800 . ?
C063 C06F 1.44(4) . ?
C063 C06P 1.52(3) . ?
C064 H064 0.9500 . ?
C064 C07N 1.37(4) . ?
C065 H06G 0.9800 . ?
C065 H06H 0.9800 . ?
C065 H06I 0.9800 . ?
C066 H066 0.9500 . ?
C066 C07W 1.41(4) . ?
C067 C07O 1.48(4) . ?
C068 H068 0.9500 . ?
C068 C07Q 1.35(4) . ?
C069 H06J 0.9800 . ?
C069 H06K 0.9800 . ?
C069 H06L 0.9800 . ?
C069 C06B 1.58(3) . ?
C06A H06M 0.9800 . ?
C06A H06N 0.9800 . ?
C06A H06O 0.9800 . ?
C06C H06P 0.9800 . ?
C06C H06Q 0.9800 . ?
C06C H06R 0.9800 . ?
O33 C084 1.45(3) . ?
C06E H06S 0.9500 . ?
C06E C06F 1.31(4) . ?
C06F H06T 0.9500 . ?
C06G H06U 0.9500 . ?
C06G C06U 1.45(3) . ?
C06H C06T 1.39(3) . ?
C06H C072 1.41(4) . ?
C06H C07P 1.36(4) . ?
C06I H06V 0.9800 . ?
C06I H06W 0.9800 . ?
C06I H06X 0.9800 . ?
C06J H06Y 0.9800 . ?
C06J HD 0.9800 . ?
C06J HE 0.9800 . ?
C06K H06Z 0.9800 . ?
C06K HF 0.9800 . ?
C06K HG 0.9800 . ?
C06L H06 0.9500 . ?
C06L C076 1.51(4) . ?
C06M H2 0.9500 . ?
C06M C079 1.40(3) . ?
C06N H3 0.9500 . ?
C06N C087 1.31(4) . ?
C06P H4 0.9500 . ?
C06R H5 0.9500 . ?
C06R C079 1.32(4) . ?
C06T H6 0.9500 . ?
C06U H7 0.9500 . ?
C06V HH 0.9800 . ?
C06V HI 0.9800 . ?
C06V HJ 0.9800 . ?
C06V H8 0.9800 . ?
C06V HK 0.9800 . ?
C06V HL 0.9800 . ?
C06V O64A 1.54(4) . ?
C06W H9 0.9500 . ?
C06W C07W 1.37(4) . ?
C06X H10 0.9500 . ?
C06X C07Q 1.42(3) . ?
C06Y C072 1.39(3) . ?
C06Y C07U 1.35(4) . ?
C06Z C07B 1.29(4) . ?
C070 H07A 0.9800 . ?
C070 H07B 0.9800 . ?
C070 H07C 0.9800 . ?
C071 C08J 1.46(4) . ?
C073 H07D 0.9800 . ?
C073 H07E 0.9800 . ?
C073 H07F 0.9800 . ?
C074 H07G 0.9800 . ?
C074 H07H 0.9800 . ?
C074 H07I 0.9800 . ?
C076 H076 0.9500 . ?
C077 H07J 0.9800 . ?
C077 H07K 0.9800 . ?
C077 H07L 0.9800 . ?
C078 C07I 1.45(3) . ?
C078 C07K 1.26(3) . ?
C079 H079 0.9500 . ?
C07B H07M 0.9500 . ?
C07B C07M 1.29(4) . ?
C07D H07N 0.9500 . ?
C07D C087 1.53(4) . ?
C07I C084 1.36(4) . ?
C07J H07O 0.9800 . ?
C07J H07P 0.9800 . ?
C07J H07Q 0.9800 . ?
C07K H07R 0.9500 . ?
C07K C73 1.38(4) . ?
C07L H07S 0.9800 . ?
C07L H07T 0.9800 . ?
C07L H07U 0.9800 . ?
C07M H07V 0.9500 . ?
C07M C87 1.49(4) . ?
C07N H07W 0.9500 . ?
C07O H07X 0.9800 . ?
C07O H07Y 0.9800 . ?
C07O HM 0.9800 . ?
C07P H07Z 0.9500 . ?
C07P C088 1.38(4) . ?
C07Q H07 0.9500 . ?
C07S H11 0.9800 . ?
C07S HN 0.9800 . ?
C07S HO 0.9800 . ?
C07U H12 0.9500 . ?
C07U C088 1.43(4) . ?
C07W H13 0.9500 . ?
C082 H082 0.9500 . ?
C082 C69 1.47(4) . ?
C084 C085 1.42(4) . ?
C085 C73 1.42(4) . ?
C087 H087 0.9500 . ?
C088 H088 0.9500 . ?
C08J H08A 0.9800 . ?
C08J H08B 0.9800 . ?
C08J H08C 0.9800 . ?
C60 H60A 0.9800 . ?
C60 H60B 0.9800 . ?
C60 H60C 0.9800 . ?
C87 H87 0.9500 . ?
C73 H73 0.9500 . ?
C235 H235 0.9500 . ?
C235 C07R 1.3900 . ?
C235 CXF 1.3900 . ?
C07R C07F 1.3900 . ?
C07F C69 1.3900 . ?
C69 CXE 1.3900 . ?
CXE HXE 0.9500 . ?
CXE CXF 1.3900 . ?
CXF HXF 0.9500 . ?
O91 H91A 0.8686 . ?
O91 H91B 0.8712 . ?
O90 H90A 0.8703 . ?
O90 H90B 0.8709 . ?
O93 H93A 0.8710 . ?
O93 H93B 0.8698 . ?
O94 H94A 0.8702 . ?
O94 H94B 0.8698 . ?
O95 H95A 0.8705 . ?
O95 H95B 0.8700 . ?
O92 H92A 0.8705 . ?
O92 H92B 0.8701 . ?
O89 H89A 0.8692 . ?
O89 H89B 0.8699 . ?
C2 H2A 0.9500 . ?
C2 C9 1.3900 . ?
C2 CXG 1.3900 . ?
C9 C07G 1.3900 . ?
C9 O46A 1.39(2) . ?
C07G C69A 1.3900 . ?
C07G O51A 1.38(2) . ?
C69A C8 1.3900 . ?
C69A C7 1.47(4) . ?
C8 H8A 0.9500 . ?
C8 CXG 1.3900 . ?
CXG HXG 0.9500 . ?
O55A C1 1.25(5) . ?
C1 O60A 1.25(4) . ?
C3 C4 1.38(4) . ?
C3 O64A 1.35(4) . ?
C0 N5A 1.42(3) . ?
C0 C5 1.46(4) . ?
C4 H4A 0.9500 . ?
C4 C07X 1.41(4) . ?
N5A C7 1.30(3) . ?
C5 H5A 0.9500 . ?
C5 C07X 1.37(4) . ?
C07X H14 0.9500 . ?
C7 H7A 0.9500 . ?
O46A C07T 1.45(4) . ?
C07T H15 0.9800 . ?
C07T HP 0.9800 . ?
C07T HQ 0.9800 . ?

loop_
_geom_torsion_atom_site_label_1
_geom_torsion_atom_site_label_2
_geom_torsion_atom_site_label_3
_geom_torsion_atom_site_label_4
_geom_torsion
_geom_torsion_site_symmetry_1
_geom_torsion_site_symmetry_2
_geom_torsion_site_symmetry_3
_geom_torsion_site_symmetry_4
_geom_torsion_publ_flag
Dy1 O4 C02L O5 11(2) . . . . ?
Dy1 O4 C02L C049 -171(2) . . . . ?
Dy1 O3 C04T O6 138.1(19) . . . . ?
Dy1 O3 C04T C03L -48(3) . . . . ?
Dy1 O5 C02L O4 -13(3) . . . . ?
Dy1 O5 C02L C049 170(2) . . . . ?
Dy1 O84 C036 O83 107(2) . . . . ?
Dy1 O84 C036 C06K -75(3) . . . . ?
Dy1 O86 C02Y O85 10(2) . . . . ?
Dy1 O86 C02Y C03I -166.0(18) . . . . ?
Dy1 O85 C02Y O86 -10(2) . . . . ?
Dy1 O85 C02Y C03I 166.4(18) . . . . ?
Dy1 O1 C071 O2 5(5) . . . . ?
Dy1 O1 C071 C08J 177(3) . . . . ?
Dy1 O87 C051 C04B -139.7(17) . . . . ?
Dy1 O87 C051 C04C 32(3) . . . . ?
Dy1 N1 C042 C03L -42(3) . . . . ?
Dy1 N1 C042 C07D 130(2) . . . . ?
Dy1 N1 C04I C04C -13(3) . . . . ?
Dy2 O81 C037 O82 -12(3) . . . . ?
Dy2 O81 C037 C04N 163(2) . . . . ?
Dy2 O00Q C04B C051 -7(2) . . . . ?
Dy2 O00Q C04B C06M 169.1(19) . . . . ?
Dy2 O84 C036 O83 -0.4(17) . . . . ?
Dy2 O84 C036 C06K 178(2) . . . . ?
Dy2 O80 C03U O79 -26(4) . . . . ?
Dy2 O80 C03U C03Q 152.5(16) . . . . ?
Dy2 O82 C037 O81 12(3) . . . . ?
Dy2 O82 C037 C04N -163(2) . . . . ?
Dy2 O85 C02Y O86 100(3) . . . . ?
Dy2 O85 C02Y C03I -83(3) . . . . ?
Dy2 O87 C051 C04B 16(3) . . . . ?
Dy2 O87 C051 C04C -172.7(16) . . . . ?
Dy2 O83 C036 O84 0.4(18) . . . . ?
Dy2 O83 C036 C06K -178(2) . . . . ?
Dy2 O77 C04P O76 -97(2) . . . . ?
Dy2 O77 C04P C03N 91(2) . . . . ?
Dy13 O9 C04R C02H -144.9(16) . . . . ?
Dy13 O9 C04R C046 34(3) . . . . ?
Dy13 O12 C03J O13 -2(2) . . . . ?
Dy13 O12 C03J C03P 175.0(18) . . . . ?
Dy13 O16 C03H O20 142.7(16) . . . . ?
Dy13 O16 C03H C03R -39(3) . . . . ?
Dy13 O17 C03F O18 10(2) . . . . ?
Dy13 O17 C03F C043 -168(2) . . . . ?
Dy13 O13 C03J O12 2(2) . . . . ?
Dy13 O13 C03J C03P -174.6(19) . . . . ?
Dy13 O11 C041 O10 106(3) . . . . ?
Dy13 O11 C041 C06C -76(3) . . . . ?
Dy13 O18 C03F O17 -12(2) . . . . ?
Dy13 O18 C03F C043 165.9(17) . . . . ?
Dy13 O14 C03Z O15 21(4) . . . . ?
Dy13 O14 C03Z C05S -168(2) . . . . ?
Dy13 N2 C03E C046 -4(3) . . . . ?
Dy13 N2 C054 C03R -51(3) . . . . ?
Dy13 N2 C054 C05C 132.1(19) . . . . ?
Dy14 O9 C04R C02H 15(2) . . . . ?
Dy14 O9 C04R C046 -166.5(15) . . . . ?
Dy14 O4 C02L O5 -94(3) . . . . ?
Dy14 O4 C02L C049 84(2) . . . . ?
Dy14 O3 C04T O6 -2(2) . . . . ?
Dy14 O3 C04T C03L 172.0(18) . . . . ?
Dy14 O12 C03J O13 102(3) . . . . ?
Dy14 O12 C03J C03P -81(4) . . . . ?
Dy14 O10 C041 O11 -2(2) . . . . ?
Dy14 O10 C041 C06C -180(2) . . . . ?
Dy14 O6 C04T O3 2(2) . . . . ?
Dy14 O6 C04T C03L -171.8(19) . . . . ?
Dy14 O11 C041 O10 2(2) . . . . ?
Dy14 O11 C041 C06C 180(2) . . . . ?
Dy14 O2 C071 O1 -12(5) . . . . ?
Dy14 O2 C071 C08J 175(3) . . . . ?
Dy14 O8 C02H C03M 169.3(15) . . . . ?
Dy14 O8 C02H C04R -15(2) . . . . ?
Dy3 O72 C05D O71 105(2) . . . . ?
Dy3 O72 C05D C04Q -80(3) . . . . ?
Dy3 O81 C037 O82 135(2) . . . . ?
Dy3 O81 C037 C04N -50(4) . . . . ?
Dy3 O79 C03U O80 22(4) . . . . ?
Dy3 O79 C03U C03Q -156.5(15) . . . . ?
Dy3 O76 C04P O77 -6(3) . . . . ?
Dy3 O76 C04P C03N 166.3(17) . . . . ?
Dy3 O73 C04U C05T -135.7(17) . . . . ?
Dy3 O73 C04U C05Z 42(3) . . . . ?
Dy3 O023 C02X O78 7(2) . . . . ?
Dy3 O023 C02X C045 176(2) . . . . ?
Dy3 O78 C02X O023 -7(2) . . . . ?
Dy3 O78 C02X C045 -175(2) . . . . ?
Dy3 O77 C04P O76 5(2) . . . . ?
Dy3 O77 C04P C03N -167(2) . . . . ?
Dy3 N7 C03S C05Z -10(3) . . . . ?
Dy3 N7 C04E C04N -59(3) . . . . ?
Dy3 N7 C04E C04V 117(2) . . . . ?
Dy10 O35 C053 C04D -165.8(16) . . . . ?
Dy10 O35 C053 C04F 17(3) . . . . ?
Dy10 O30 C05R O31 -96(2) . . . . ?
Dy10 O30 C05R C062 81(3) . . . . ?
Dy10 O34 C04F C053 -9(3) . . . . ?
Dy10 O34 C04F C06X 161.4(19) . . . . ?
Dy10 O28 C05Q O27 -32(4) . . . . ?
Dy10 O28 C05Q C065 148(3) . . . . ?
Dy10 O36 C04X O37 -6(2) . . . . ?
Dy10 O36 C04X C05K -173.0(19) . . . . ?
Dy10 O37 C04X O36 6(2) . . . . ?
Dy10 O37 C04X C05K 174.0(16) . . . . ?
Dy10 O29 C04J O32 -6(2) . . . . ?
Dy10 O29 C04J C07I 173(2) . . . . ?
Dy10 O38 C034 O39 100(4) . . . . ?
Dy10 O38 C034 C06I -84(4) . . . . ?
Dy10 O32 C04J O29 6(2) . . . . ?
Dy10 O32 C04J C07I -173(2) . . . . ?
Dy12 O16 C03H O20 -9.0(18) . . . . ?
Dy12 O16 C03H C03R 169.6(17) . . . . ?
Dy12 O17 C03F O18 -96(2) . . . . ?
Dy12 O17 C03F C043 87(3) . . . . ?
Dy12 O24 C047 O23 -4(2) . . . . ?
Dy12 O24 C047 C05X 178(2) . . . . ?
Dy12 O20 C03H O16 8.9(18) . . . . ?
Dy12 O20 C03H C03R -169.6(19) . . . . ?
Dy12 O25 C02P O26 101(4) . . . . ?
Dy12 O25 C02P C03B -72(5) . . . . ?
Dy12 O23 C047 O24 4(2) . . . . ?
Dy12 O23 C047 C05X -178(2) . . . . ?
Dy12 O21 C052 C04L 168.2(18) . . . . ?
Dy12 O21 C052 C060 -11(2) . . . . ?
Dy12 O15 C03Z O14 -31(4) . . . . ?
Dy12 O15 C03Z C05S 158(2) . . . . ?
Dy12 O22 C060 C052 13(3) . . . . ?
Dy12 O22 C060 C063 -169.3(19) . . . . ?
Dy9 O35 C053 C04D 37(3) . . . . ?
Dy9 O35 C053 C04F -140.0(18) . . . . ?
Dy9 O39 C034 O38 6(3) . . . . ?
Dy9 O39 C034 C06I -170(3) . . . . ?
Dy9 O41 C03O O40 10(2) . . . . ?
Dy9 O41 C03O C03C -172(2) . . . . ?
Dy9 O37 C04X O36 105(3) . . . . ?
Dy9 O37 C04X C05K -87(3) . . . . ?
Dy9 O44 C05W O45 140(2) . . . . ?
Dy9 O44 C05W C05N -50(4) . . . . ?
Dy9 O42 C05B O43 15(4) . . . . ?
Dy9 O42 C05B C05G -156.8(19) . . . . ?
Dy9 O38 C034 O39 -6(3) . . . . ?
Dy9 O38 C034 C06I 170(3) . . . . ?
Dy9 O40 C03O O41 -12(2) . . . . ?
Dy9 O40 C03O C03C 170.6(16) . . . . ?
Dy9 N4 C04Y C04D -9(4) . . . . ?
Dy9 N4 C055 C05H 126(2) . . . . ?
Dy9 N4 C055 C05N -55(3) . . . . ?
Dy8 O49 C03W O48 -6(2) . . . . ?
Dy8 O49 C03W C07J 179(2) . . . . ?
Dy8 O50 C038 O52 99(4) . . . . ?
Dy8 O50 C038 C04K -82(4) . . . . ?
Dy8 O41 C03O O40 -97(3) . . . . ?
Dy8 O41 C03O C03C 81(3) . . . . ?
Dy8 O43 C05B O42 -18(5) . . . . ?
Dy8 O43 C05B C05G 154(2) . . . . ?
Dy8 O44 C05W O45 -6(3) . . . . ?
Dy8 O44 C05W C05N 165(2) . . . . ?
Dy8 O45 C05W O44 6(3) . . . . ?
Dy8 O45 C05W C05N -164(2) . . . . ?
Dy8 O51 C07F C07R 26(4) . . . . ?
Dy8 O51 C07F C69 -169.5(19) . . . . ?
Dy8 O46 C07R C235 -179.8(18) . . . . ?
Dy8 O46 C07R C07F 4(4) . . . . ?
Dy11 O31 C05R O30 -14(2) . . . . ?
Dy11 O31 C05R C062 168.4(15) . . . . ?
Dy11 O30 C05R O31 13(2) . . . . ?
Dy11 O30 C05R C062 -170(2) . . . . ?
Dy11 O24 C047 O23 103(3) . . . . ?
Dy11 O24 C047 C05X -75(3) . . . . ?
Dy11 O25 C02P O26 -13(2) . . . . ?
Dy11 O25 C02P C03B 174(3) . . . . ?
Dy11 O26 C02P O25 13(2) . . . . ?
Dy11 O26 C02P C03B -174(2) . . . . ?
Dy11 O27 C05Q O28 18(4) . . . . ?
Dy11 O27 C05Q C065 -163(2) . . . . ?
Dy11 O29 C04J O32 139.3(18) . . . . ?
Dy11 O29 C04J C07I -42(4) . . . . ?
Dy11 O22 C060 C052 -143.5(16) . . . . ?
Dy11 O22 C060 C063 35(3) . . . . ?
Dy11 N3 C06P C063 -10(3) . . . . ?
Dy11 N3 C078 C07I -51(3) . . . . ?
Dy11 N3 C078 C07K 122(3) . . . . ?
Dy7 O49 C03W O48 93(3) . . . . ?
Dy7 O49 C03W C07J -82(3) . . . . ?
Dy7 O50 C038 O52 -7(2) . . . . ?
Dy7 O50 C038 C04K 172.0(18) . . . . ?
Dy7 O54 C04H O53 11(2) . . . . ?
Dy7 O54 C04H C05O -168(2) . . . . ?
Dy7 O52 C038 O50 7(2) . . . . ?
Dy7 O52 C038 C04K -171.7(17) . . . . ?
Dy7 O53 C04H O54 -13(3) . . . . ?
Dy7 O53 C04H C05O 166(2) . . . . ?
Dy7 O56 C06B O57 2(4) . . . . ?
Dy7 O56 C06B C069 -168.3(16) . . . . ?
Dy7 O51 C07F C07R -126(2) . . . . ?
Dy7 O51 C07F C69 39(4) . . . . ?
Dy7 N5 C059 C03X -46(5) . . . . ?
Dy7 N5 C059 C06W 122(4) . . . . ?
Dy7 N5 C082 C69 -25(8) . . . . ?
Dy7 O55A C1 C03X -48(8) . . . . ?
Dy7 O55A C1 O60A 135(3) . . . . ?
Dy7 N5A C7 C69A -29(8) . . . . ?
Dy6 O62 C03D O02N 97(4) . . . . ?
Dy6 O62 C03D C058 -84(4) . . . . ?
Dy6 O54 C04H O53 -91(3) . . . . ?
Dy6 O54 C04H C05O 89(2) . . . . ?
Dy6 O63 C072 C06H -166(2) . . . . ?
Dy6 O63 C072 C06Y 10(3) . . . . ?
Dy6 O61 C03T O58 -7(3) . . . . ?
Dy6 O61 C03T C070 -177(2) . . . . ?
Dy6 O59 C06Y C072 -23(3) . . . . ?
Dy6 O59 C06Y C07U 171(2) . . . . ?
Dy6 O58 C03T O61 7(3) . . . . ?
Dy6 O58 C03T C070 177(3) . . . . ?
Dy6 O60 C04O C03X -169(5) . . . . ?
Dy6 O60 C04O O55A -3(6) . . . . ?
Dy6 O57 C06B O56 -9(5) . . . . ?
Dy6 O57 C06B C069 161.9(19) . . . . ?
Dy6 O55A C1 C03X 165(5) . . . . ?
Dy6 O55A C1 O60A -12(5) . . . . ?
Dy5 O62 C03D O02N -8(2) . . . . ?
Dy5 O62 C03D C058 170.8(16) . . . . ?
Dy5 O69 C04Z O70 139.3(19) . . . . ?
Dy5 O69 C04Z C05A -38(4) . . . . ?
Dy5 O65 C050 O66 -14(2) . . . . ?
Dy5 O65 C050 C05M 166.8(17) . . . . ?
Dy5 O63 C072 C06H 36(4) . . . . ?
Dy5 O63 C072 C06Y -149(2) . . . . ?
Dy5 O66 C050 O65 13(2) . . . . ?
Dy5 O66 C050 C05M -168.0(18) . . . . ?
Dy5 O61 C03T O58 96(4) . . . . ?
Dy5 O61 C03T C070 -74(3) . . . . ?
Dy5 O02N C03D O62 8(2) . . . . ?
Dy5 O02N C03D C058 -170.5(15) . . . . ?
Dy5 O67 C067 O68 19(5) . . . . ?
Dy5 O67 C067 C07O -161(3) . . . . ?
Dy5 N6 C06T C06H -12(5) . . . . ?
Dy5 N6 C06Z C05A -47(3) . . . . ?
Dy5 N6 C06Z C07B 134(3) . . . . ?
Dy4 O72 C05D O71 2(2) . . . . ?
Dy4 O72 C05D C04Q 176.3(17) . . . . ?
Dy4 O69 C04Z O70 -7(2) . . . . ?
Dy4 O69 C04Z C05A 175.8(19) . . . . ?
Dy4 O71 C05D O72 -2(2) . . . . ?
Dy4 O71 C05D C04Q -176(2) . . . . ?
Dy4 O73 C04U C05T 17(3) . . . . ?
Dy4 O73 C04U C05Z -165.9(18) . . . . ?
Dy4 O70 C04Z O69 7(2) . . . . ?
Dy4 O70 C04Z C05A -176(2) . . . . ?
Dy4 O023 C02X O78 111(3) . . . . ?
Dy4 O023 C02X C045 -80(4) . . . . ?
Dy4 O66 C050 O65 -94(2) . . . . ?
Dy4 O66 C050 C05M 86(2) . . . . ?
Dy4 O68 C067 O67 -29(4) . . . . ?
Dy4 O68 C067 C07O 151(3) . . . . ?
Dy4 O74 C05T C04U -10(2) . . . . ?
Dy4 O74 C05T C05F 170(2) . . . . ?
O49 C03W O48 Dy8 6(2) . . . . ?
O16 C03H C03R C04S -134(2) . . . . ?
O16 C03H C03R C054 46(3) . . . . ?
O81 C037 C04N C04E 51(3) . . . . ?
O81 C037 C04N C05L -122(3) . . . . ?
O00Q C04B C051 O87 -4(3) . . . . ?
O00Q C04B C051 C04C -176.4(19) . . . . ?
O00Q C04B C06M C079 180(2) . . . . ?
O34 C04F C053 O35 -4(3) . . . . ?
O34 C04F C053 C04D 179(2) . . . . ?
O34 C04F C06X C07Q -171(2) . . . . ?
O20 C03H C03R C04S 44(3) . . . . ?
O20 C03H C03R C054 -136(2) . . . . ?
O82 C037 C04N C04E -134(2) . . . . ?
O82 C037 C04N C05L 53(4) . . . . ?
O69 C04Z C05A C05P -136(3) . . . . ?
O69 C04Z C05A C06Z 42(4) . . . . ?
O8 C02H C03M C05E 177.2(18) . . . . ?
O8 C02H C04R O9 2(3) . . . . ?
O8 C02H C04R C046 -177.3(19) . . . . ?
O21 C052 C060 O22 0(3) . . . . ?
O21 C052 C060 C063 -178(2) . . . . ?
O73 C04U C05T O74 -3(3) . . . . ?
O73 C04U C05T C05F 177(2) . . . . ?
O73 C04U C05Z C03S 7(4) . . . . ?
O73 C04U C05Z C064 -178(2) . . . . ?
O70 C04Z C05A C05P 47(4) . . . . ?
O70 C04Z C05A C06Z -135(3) . . . . ?
O64 C04W C066 C07W 171(10) . . . . ?
O29 C04J C07I C078 48(4) . . . . ?
O29 C04J C07I C084 -128(3) . . . . ?
O88 C05L C06U C06G -179(2) . . . . ?
N2 C03E C046 C048 165(2) . . . . ?
N2 C03E C046 C04R -24(4) . . . . ?
N2 C054 C05C C03V -174(2) . . . . ?
O22 C060 C063 C06F 179(2) . . . . ?
O22 C060 C063 C06P 8(4) . . . . ?
C02H C03M C05E C048 -2(3) . . . . ?
O19 C04S C05V C03V 167(3) . . . . ?
O7 C04G C06N C087 174(4) . . . . ?
N1 C042 C07D C087 -171(3) . . . . ?
O59 C06Y C072 O63 10(4) . . . . ?
O59 C06Y C072 C06H -174(3) . . . . ?
O59 C06Y C07U C088 177(3) . . . . ?
N7 C03S C05Z C04U -21(3) . . . . ?
N7 C03S C05Z C064 163(2) . . . . ?
N7 C04E C04N C037 6(3) . . . . ?
N7 C04E C04N C05L 179(2) . . . . ?
N7 C04E C04V C06G 179(3) . . . . ?
O32 C04J C07I C078 -133(3) . . . . ?
O32 C04J C07I C084 50(5) . . . . ?
O60 C04O O55A Dy7 145(4) . . . . ?
O60 C04O O55A Dy6 3(7) . . . . ?
N3 C078 C07I C04J 0(4) . . . . ?
N3 C078 C07I C084 177(3) . . . . ?
N3 C078 C07K C73 -173(4) . . . . ?
C037 C04N C05L O88 -7(3) . . . . ?
C037 C04N C05L C06U 170(2) . . . . ?
C03E N2 C054 C03R 130(2) . . . . ?
C03E N2 C054 C05C -47(3) . . . . ?
C03E C046 C048 C05E 170(2) . . . . ?
C03E C046 C04R O9 11(3) . . . . ?
C03E C046 C04R C02H -170(2) . . . . ?
O51 C07F C69 C082 2(5) . . . . ?
O51 C07F C69 CXE -164(4) . . . . ?
C03H C03R C04S O19 11(4) . . . . ?
C03H C03R C04S C05V 177(3) . . . . ?
C03H C03R C054 N2 1(3) . . . . ?
C03H C03R C054 C05C 178(2) . . . . ?
C03L C042 C07D C087 1(4) . . . . ?
C03L C04G C06N C087 -4(6) . . . . ?
C03M C02H C04R O9 177.1(19) . . . . ?
C03M C02H C04R C046 -2(3) . . . . ?
C03R C04S C05V C03V 3(5) . . . . ?
C03R C054 C05C C03V 9(4) . . . . ?
C03S N7 C04E C04N 117(2) . . . . ?
C03S N7 C04E C04V -67(3) . . . . ?
C03S C05Z C064 C07N 179(3) . . . . ?
C03X C04O O55A Dy7 -48(7) . . . . ?
C03X C04O O55A Dy6 170(4) . . . . ?
C03X C04W C066 C07W -10(14) . . . . ?
C03X C059 C06W C07W -12(7) . . . . ?
C03X C1 O60A Dy6 -165(5) . . . . ?
C03X C3 C4 C07X 0(14) . . . . ?
C03X C3 O64A C06V 162(6) . . . . ?
C03X C0 N5A Dy7 -51(5) . . . . ?
C03X C0 N5A C7 126(4) . . . . ?
C03X C0 C5 C07X -7(6) . . . . ?
O47 C05U C06L C076 -178(3) . . . . ?
C040 O34 C04F C053 162(2) . . . . ?
C040 O34 C04F C06X -27(3) . . . . ?
C042 N1 C04I C04C 173(2) . . . . ?
C042 C03L C04G O7 178(2) . . . . ?
C042 C03L C04G C06N -3(4) . . . . ?
C042 C03L C04T O3 54(3) . . . . ?
C042 C03L C04T O6 -132(2) . . . . ?
C042 C07D C087 C06N -7(5) . . . . ?
N4 C055 C05H C076 180(2) . . . . ?
N4 C055 C05N C05U 178(2) . . . . ?
N4 C055 C05N C05W 5(3) . . . . ?
C046 C048 C05E C03M 2(4) . . . . ?
C048 C046 C04R O9 -177.0(19) . . . . ?
C048 C046 C04R C02H 2(3) . . . . ?
O75 C05P C87 C07M 177(4) . . . . ?
C04B C06M C079 C06R -3(4) . . . . ?
C04C C06R C079 C06M 6(4) . . . . ?
C04D C068 C07Q C06X -1(4) . . . . ?
C04E N7 C03S C05Z 175(2) . . . . ?
C04E C04N C05L O88 -180(2) . . . . ?
C04E C04N C05L C06U -2(4) . . . . ?
C04E C04V C06G C06U 6(5) . . . . ?
C04F C06X C07Q C068 -2(4) . . . . ?
C04G C03L C042 N1 177(2) . . . . ?
C04G C03L C042 C07D 4(3) . . . . ?
C04G C03L C04T O3 -130(2) . . . . ?
C04G C03L C04T O6 44(3) . . . . ?
C04G C06N C087 C07D 8(6) . . . . ?
C04I N1 C042 C03L 132(2) . . . . ?
C04I N1 C042 C07D -56(3) . . . . ?
C04I C04C C051 O87 10(4) . . . . ?
C04I C04C C051 C04B -178(2) . . . . ?
C04I C04C C06R C079 172(3) . . . . ?
C04J C07I C084 O33 6(5) . . . . ?
C04J C07I C084 C085 164(4) . . . . ?
C04L C052 C060 O22 -179(2) . . . . ?
C04L C052 C060 C063 3(3) . . . . ?
C04L C06E C06F C063 -5(5) . . . . ?
C04N C04E C04V C06G -4(4) . . . . ?
C04N C05L C06U C06G 4(4) . . . . ?
C04O C03X C04W O64 13(13) . . . . ?
C04O C03X C04W C066 -167(8) . . . . ?
C04O C03X C059 N5 -13(6) . . . . ?
C04O C03X C059 C06W 178(4) . . . . ?
C04R C02H C03M C05E 2(3) . . . . ?
C04R C046 C048 C05E -2(4) . . . . ?
C04S C03R C054 N2 -179(2) . . . . ?
C04S C03R C054 C05C -2(4) . . . . ?
C04T C03L C042 N1 -7(3) . . . . ?
C04T C03L C042 C07D -180(2) . . . . ?
C04T C03L C04G O7 2(4) . . . . ?
C04T C03L C04G C06N -179(3) . . . . ?
C04U C05Z C064 C07N 3(4) . . . . ?
C04V C04E C04N C037 -171(2) . . . . ?
C04V C04E C04N C05L 2(4) . . . . ?
C04V C06G C06U C05L -6(4) . . . . ?
C04W C03X C04O O60 38(10) . . . . ?
C04W C03X C04O O55A -130(8) . . . . ?
C04W C03X C059 N5 175(8) . . . . ?
C04W C03X C059 C06W 6(9) . . . . ?
C04W C066 C07W C06W 3(10) . . . . ?
C04Y N4 C055 C05H -53(3) . . . . ?
C04Y N4 C055 C05N 126(3) . . . . ?
C04Y C04D C053 O35 5(4) . . . . ?
C04Y C04D C053 C04F -178(3) . . . . ?
C04Y C04D C068 C07Q 176(3) . . . . ?
C04Z C05A C05P O75 1(4) . . . . ?
C04Z C05A C05P C87 -179(4) . . . . ?
C04Z C05A C06Z N6 2(4) . . . . ?
C04Z C05A C06Z C07B -180(4) . . . . ?
C051 C04B C06M C079 -4(4) . . . . ?
C051 C04C C04I N1 -18(4) . . . . ?
C051 C04C C06R C079 -2(4) . . . . ?
C052 C04L C06E C06F 4(5) . . . . ?
C052 C060 C063 C06F -3(4) . . . . ?
C052 C060 C063 C06P -173(2) . . . . ?
C053 C04D C04Y N4 -17(5) . . . . ?
C053 C04D C068 C07Q 6(4) . . . . ?
C053 C04F C06X C07Q -1(4) . . . . ?
C054 N2 C03E C046 175(2) . . . . ?
C054 C03R C04S O19 -169(2) . . . . ?
C054 C03R C04S C05V -4(4) . . . . ?
C055 N4 C04Y C04D 170(3) . . . . ?
C055 C05H C076 C06L -1(4) . . . . ?
C055 C05N C05U O47 178(2) . . . . ?
C055 C05N C05U C06L 7(4) . . . . ?
C055 C05N C05W O44 49(3) . . . . ?
C055 C05N C05W O45 -141(2) . . . . ?
N5 C059 C06W C07W 179(4) . . . . ?
N5 C082 C69 C07F -5(8) . . . . ?
N5 C082 C69 CXE 161(5) . . . . ?
N6 C06Z C07B C07M 179(4) . . . . ?
C059 C03X C04O O60 -134(5) . . . . ?
C059 C03X C04O O55A 58(6) . . . . ?
C059 C03X C04W O64 -175(6) . . . . ?
C059 C03X C04W C066 5(15) . . . . ?
C059 N5 C082 C69 167(5) . . . . ?
C059 C06W C07W C066 8(7) . . . . ?
C05A C05P C87 C07M -3(6) . . . . ?
C05A C06Z C07B C07M 1(7) . . . . ?
C05C C03V C05V C04S 4(4) . . . . ?
C05H C055 C05N C05U -3(4) . . . . ?
C05H C055 C05N C05W -176(2) . . . . ?
O46 C07R C07F O51 -18(4) . . . . ?
O46 C07R C07F C69 176(3) . . . . ?
C05J O00Q C04B C051 168(2) . . . . ?
C05J O00Q C04B C06M -15(3) . . . . ?
C05N C055 C05H C076 0(4) . . . . ?
C05N C05U C06L C076 -8(4) . . . . ?
C05P C05A C06Z N6 -180(3) . . . . ?
C05P C05A C06Z C07B -1(5) . . . . ?
C05T C04U C05Z C03S -175(2) . . . . ?
C05T C04U C05Z C064 0(3) . . . . ?
C05T C05F C07N C064 4(5) . . . . ?
C05U C05N C05W O44 -124(3) . . . . ?
C05U C05N C05W O45 46(4) . . . . ?
C05U C06L C076 C05H 5(4) . . . . ?
C05V C03V C05C C054 -9(4) . . . . ?
C05W C05N C05U O47 -9(3) . . . . ?
C05W C05N C05U C06L 179(2) . . . . ?
C05Y O21 C052 C04L -17(3) . . . . ?
C05Y O21 C052 C060 164(2) . . . . ?
C05Z C04U C05T O74 179.6(18) . . . . ?
C05Z C04U C05T C05F -1(3) . . . . ?
C05Z C064 C07N C05F -5(4) . . . . ?
C060 C063 C06F C06E 4(5) . . . . ?
C060 C063 C06P N3 -19(4) . . . . ?
C061 O8 C02H C03M -29(3) . . . . ?
C061 O8 C02H C04R 146(2) . . . . ?
C068 C04D C04Y N4 175(3) . . . . ?
C068 C04D C053 O35 173(2) . . . . ?
C068 C04D C053 C04F -10(3) . . . . ?
C06A O7 C04G C03L 180(2) . . . . ?
C06A O7 C04G C06N 1(5) . . . . ?
O33 C084 C085 C73 174(4) . . . . ?
C06E C04L C052 O21 177(3) . . . . ?
C06E C04L C052 C060 -3(4) . . . . ?
C06F C063 C06P N3 170(3) . . . . ?
C06H C07P C088 C07U -5(6) . . . . ?
C06J O74 C05T C04U 165(2) . . . . ?
C06J O74 C05T C05F -15(4) . . . . ?
C06M C04B C051 O87 179(2) . . . . ?
C06M C04B C051 C04C 7(3) . . . . ?
C06P N3 C078 C07I 130(2) . . . . ?
C06P N3 C078 C07K -56(4) . . . . ?
C06P C063 C06F C06E 176(3) . . . . ?
C06R C04C C04I N1 168(2) . . . . ?
C06R C04C C051 O87 -176(2) . . . . ?
C06R C04C C051 C04B -4(3) . . . . ?
C06T N6 C06Z C05A 128(3) . . . . ?
C06T N6 C06Z C07B -51(4) . . . . ?
C06T C06H C072 O63 6(5) . . . . ?
C06T C06H C072 C06Y -170(3) . . . . ?
C06T C06H C07P C088 177(4) . . . . ?
C06V O64 C04W C03X 171(6) . . . . ?
C06V O64 C04W C066 -10(16) . . . . ?
C06X C04F C053 O35 -175(2) . . . . ?
C06X C04F C053 C04D 8(4) . . . . ?
C06Y C07U C088 C07P -5(6) . . . . ?
C06Z N6 C06T C06H 172(3) . . . . ?
C06Z C05A C05P O75 -178(3) . . . . ?
C06Z C05A C05P C87 3(5) . . . . ?
C06Z C07B C07M C87 -2(8) . . . . ?
C072 C06H C06T N6 -14(6) . . . . ?
C072 C06H C07P C088 9(6) . . . . ?
C072 C06Y C07U C088 11(5) . . . . ?
C073 O59 C06Y C072 160(3) . . . . ?
C073 O59 C06Y C07U -7(4) . . . . ?
C074 O47 C05U C05N 168(2) . . . . ?
C074 O47 C05U C06L -21(4) . . . . ?
C077 O88 C05L C04N 179(3) . . . . ?
C077 O88 C05L C06U 2(4) . . . . ?
C078 N3 C06P C063 168(2) . . . . ?
C078 C07I C084 O33 -171(3) . . . . ?
C078 C07I C084 C085 -13(6) . . . . ?
C078 C07K C73 C085 5(7) . . . . ?
C07B C07M C87 C05P 3(8) . . . . ?
C07I C078 C07K C73 0(6) . . . . ?
C07I C084 C085 C73 17(8) . . . . ?
C07J C03W O48 Dy8 -179(2) . . . . ?
C07K C078 C07I C04J -173(3) . . . . ?
C07K C078 C07I C084 3(4) . . . . ?
C07L O19 C04S C03R 169(3) . . . . ?
C07L O19 C04S C05V 5(5) . . . . ?
C07N C05F C05T O74 178(2) . . . . ?
C07N C05F C05T C04U -1(4) . . . . ?
C07P C06H C06T N6 178(3) . . . . ?
C07P C06H C072 O63 173(3) . . . . ?
C07P C06H C072 C06Y -3(5) . . . . ?
C07S O46 C07R C235 -16(5) . . . . ?
C07S O46 C07R C07F 168(3) . . . . ?
C07U C06Y C072 O63 177(3) . . . . ?
C07U C06Y C072 C06H -8(4) . . . . ?
C082 N5 C059 C03X 122(5) . . . . ?
C082 N5 C059 C06W -70(6) . . . . ?
C082 C69 CXE CXF -167(4) . . . . ?
C084 C085 C73 C07K -13(7) . . . . ?
C60 O75 C05P C05A -180(4) . . . . ?
C60 O75 C05P C87 0(6) . . . . ?
C235 C07R C07F O51 166(3) . . . . ?
C235 C07R C07F C69 0.0 . . . . ?
C07R C235 CXF CXE 0.0 . . . . ?
C07R C07F C69 C082 166(4) . . . . ?
C07R C07F C69 CXE 0.0 . . . . ?
C07F C69 CXE CXF 0.0 . . . . ?
C69 CXE CXF C235 0.0 . . . . ?
CXF C235 C07R O46 -176(4) . . . . ?
CXF C235 C07R C07F 0.0 . . . . ?
C2 C9 C07G C69A 0.0 . . . . ?
C2 C9 C07G O51A -178(3) . . . . ?
C2 C9 O46A Dy8 160.9(18) . . . . ?
C2 C9 O46A C07T -45(5) . . . . ?
C9 C2 CXG C8 0.0 . . . . ?
C9 C07G C69A C8 0.0 . . . . ?
C9 C07G C69A C7 168(4) . . . . ?
C9 C07G O51A Dy8 18(4) . . . . ?
C9 C07G O51A Dy7 -149(2) . . . . ?
C07G C9 O46A Dy8 -24(3) . . . . ?
C07G C9 O46A C07T 131(4) . . . . ?
C07G C69A C8 CXG 0.0 . . . . ?
C07G C69A C7 N5A 15(7) . . . . ?
C69A C07G O51A Dy8 -159.8(19) . . . . ?
C69A C07G O51A Dy7 34(5) . . . . ?
C69A C8 CXG C2 0.0 . . . . ?
C8 C69A C7 N5A -177(4) . . . . ?
CXG C2 C9 C07G 0.0 . . . . ?
CXG C2 C9 O46A 175(3) . . . . ?
O55A C1 O60A Dy6 11(5) . . . . ?
C1 C03X C3 C4 172(7) . . . . ?
C1 C03X C3 O64A -11(13) . . . . ?
C1 C03X C0 N5A 5(6) . . . . ?
C1 C03X C0 C5 -171(4) . . . . ?
C3 C03X C1 O55A -119(8) . . . . ?
C3 C03X C1 O60A 57(10) . . . . ?
C3 C03X C0 N5A 175(7) . . . . ?
C3 C03X C0 C5 -1(8) . . . . ?
C3 C4 C07X C5 -8(9) . . . . ?
C0 C03X C1 O55A 50(7) . . . . ?
C0 C03X C1 O60A -134(5) . . . . ?
C0 C03X C3 C4 4(13) . . . . ?
C0 C03X C3 O64A -180(6) . . . . ?
C0 N5A C7 C69A 154(4) . . . . ?
C0 C5 C07X C4 11(7) . . . . ?
C4 C3 O64A C06V -22(14) . . . . ?
O64A C3 C4 C07X -176(9) . . . . ?
N5A C0 C5 C07X 177(4) . . . . ?
C5 C0 N5A Dy7 125(3) . . . . ?
C5 C0 N5A C7 -58(6) . . . . ?
C7 C69A C8 CXG -169(4) . . . . ?
O51A C07G C69A C8 177(4) . . . . ?
O51A C07G C69A C7 -15(4) . . . . ?
O46A C9 C07G C69A -176(3) . . . . ?
O46A C9 C07G O51A 7(4) . . . . ?

loop_
_platon_squeeze_void_nr
_platon_squeeze_void_average_x
_platon_squeeze_void_average_y
_platon_squeeze_void_average_z
_platon_squeeze_void_volume
_platon_squeeze_void_count_electrons
_platon_squeeze_void_content
1 0.441 0.087 -0.048 10066 2912 '92 MeCN,92 H2O'
2 0.000 0.000 0.000 421 77 '2 MeCN,2 H2O'
3 0.899 0.178 0.765 9 -1 ' '
4 0.399 0.322 0.265 10 -1 ' '
5 0.500 0.500 0.500 421 77 '2 MeCN,2 H2O'
6 0.601 0.678 0.735 9 -1 ' '
7 0.101 0.822 0.235 9 -1 ' '
